data_7000194
loop_
_publ_author_name
'Ou, Guang-Chuan'
'Jiang, Long'
'Feng, Xiao-Long'
'Lu, Tong-Bu'

_publ_section_title
;
 Vanadium polyoxoanion-bridged macrocyclic metal complexes: from
 one-dimensional to three-dimensional structures
;
_journal_issue 1
_journal_name_full 'Dalton Transactions'
_journal_page_first 71
_journal_page_last 76
_journal_paper_doi 10.1039/b810802a
_journal_year 2009
_chemical_formula_sum 'C96 H246 N24 Ni6 O90 V32'
_chemical_formula_weight 5159.37
_chemical_name_systematic
;
?
;
_space_group_IT_number 15
_symmetry_cell_setting monoclinic
_symmetry_space_group_name_Hall '-C 2yc'
_symmetry_space_group_name_H-M 'C 1 2/c 1'
_atom_sites_solution_hydrogens geom
_atom_sites_solution_primary direct
_atom_sites_solution_secondary difmap
_audit_creation_method SHELXL-97
_cell_angle_alpha 90.00
_cell_angle_beta 92.200(3)
_cell_angle_gamma 90.00
_cell_formula_units_Z 2
_cell_length_a 13.482(3)
_cell_length_b 25.800(3)
_cell_length_c 26.521(3)
_cell_measurement_reflns_used 6476
_cell_measurement_temperature 173(2)
_cell_measurement_theta_max 30.17
_cell_measurement_theta_min 2.38
_cell_volume 9218(3)
_computing_cell_refinement
;
CrysAlis RED, Oxford Diffraction Ltd.,
Version 1.171.31.7 (release 18-10-2006 CrysAlis171 .NET)
(compiled Oct 18 2006,16:28:17)
;
_computing_data_collection
;
CrysAlis CCD, Oxford Diffraction Ltd.,
Version 1.171.31.7 (release 18-10-2006 CrysAlis171 .NET)
(compiled Oct 18 2006,16:28:17)
;
_computing_data_reduction
;
CrysAlis RED, Oxford Diffraction Ltd.,
Version 1.171.31.7 (release 18-10-2006 CrysAlis171 .NET)
(compiled Oct 18 2006,16:28:17)
;
_computing_structure_refinement 'SHELXL-97 (Sheldrick, 1997)'
_computing_structure_solution 'SHELXS-97 (Sheldrick, 1990)'
_diffrn_ambient_temperature 173(2)
_diffrn_measured_fraction_theta_full 0.996
_diffrn_measured_fraction_theta_max 0.996
_diffrn_measurement_device_type 'Gemini S Ultra'
_diffrn_measurement_method '\w and \p scan'
_diffrn_radiation_monochromator graphite
_diffrn_radiation_source 'fine-focus sealed tube'
_diffrn_radiation_type MoK\a
_diffrn_radiation_wavelength 0.71073
_diffrn_reflns_av_R_equivalents 0.0345
_diffrn_reflns_av_sigmaI/netI 0.0355
_diffrn_reflns_limit_h_max 15
_diffrn_reflns_limit_h_min -16
_diffrn_reflns_limit_k_max 31
_diffrn_reflns_limit_k_min -31
_diffrn_reflns_limit_l_max 32
_diffrn_reflns_limit_l_min -32
_diffrn_reflns_number 39400
_diffrn_reflns_theta_full 26.00
_diffrn_reflns_theta_max 26.00
_diffrn_reflns_theta_min 2.79
_diffrn_standards_decay_% 0
_diffrn_standards_interval_count 0
_diffrn_standards_interval_time 0
_diffrn_standards_number 0
_exptl_absorpt_coefficient_mu 2.223
_exptl_absorpt_correction_T_max 0.6406
_exptl_absorpt_correction_T_min 0.4151
_exptl_absorpt_correction_type multi-scan
_exptl_absorpt_process_details
;
CrysAlis RED, Oxford Diffraction Ltd.,
Version 1.171.31.7 (release 18-10-2006 CrysAlis171 .NET)
(compiled Oct 18 2006,16:28:17)
Empirical absorption correction using spherical harmonics,
implemented in SCALE3 ABSPACK scaling algorithm.
;
_exptl_crystal_colour black
_exptl_crystal_density_diffrn 1.855
_exptl_crystal_density_meas ?
_exptl_crystal_density_method 'not measured'
_exptl_crystal_description prism
_exptl_crystal_F_000 5206
_exptl_crystal_size_max 0.48
_exptl_crystal_size_mid 0.25
_exptl_crystal_size_min 0.22
_refine_diff_density_max 1.433
_refine_diff_density_min -1.080
_refine_diff_density_rms 0.109
_refine_ls_extinction_method none
_refine_ls_goodness_of_fit_ref 1.018
_refine_ls_hydrogen_treatment constr
_refine_ls_matrix_type full
_refine_ls_number_parameters 824
_refine_ls_number_reflns 9029
_refine_ls_number_restraints 5
_refine_ls_restrained_S_all 1.045
_refine_ls_R_factor_all 0.0675
_refine_ls_R_factor_gt 0.0501
_refine_ls_shift/su_max 0.001
_refine_ls_shift/su_mean 0.000
_refine_ls_structure_factor_coef Fsqd
_refine_ls_weighting_details 'calc w=1/[\s^2^(Fo^2^)+(0.0672P)^2^+59.3663P] where P=(Fo^2^+2Fc^2^)/3'
_refine_ls_weighting_scheme calc
_refine_ls_wR_factor_gt 0.1260
_refine_ls_wR_factor_ref 0.1339
_reflns_number_gt 7008
_reflns_number_total 9029
_reflns_threshold_expression >2sigma(I)
_cod_data_source_file b810802a.txt
_cod_data_source_block l712085m
_cod_depositor_comments
;
The following automatic conversions were performed:
'_symmetry_cell_setting' value 'Monoclinic' changed to 'monoclinic'
according to '/home/saulius/struct/CIF-dictionaries/cif_core.dic'
dictionary named 'cif_core.dic' version 2.4.1 from 2010-06-29.

Automatic conversion script
Id: cif_fix_enum 1527 2010-12-29 10:47:43Z saulius 

The following automatic conversions were performed:

'_exptl_crystal_density_meas' value 'none' was changed to '?' - the
value is perceived as not measured.

Automatic conversion script
Id: cif_fix_values 3008 2015-01-20 13:52:24Z robertas 
;
_cod_original_sg_symbol_H-M C2/c
_cod_database_code 7000194

loop_
_symmetry_equiv_pos_as_xyz
'x, y, z'
'-x, y, -z+1/2'
'x+1/2, y+1/2, z'
'-x+1/2, y+1/2, -z+1/2'
'-x, -y, -z'
'x, -y, z-1/2'
'-x+1/2, -y+1/2, -z'
'x+1/2, -y+1/2, z-1/2'

loop_
_atom_site_label
_atom_site_type_symbol
_atom_site_fract_x
_atom_site_fract_y
_atom_site_fract_z
_atom_site_U_iso_or_equiv
_atom_site_adp_type
_atom_site_occupancy
_atom_site_symmetry_multiplicity
_atom_site_calc_flag
_atom_site_refinement_flags
_atom_site_disorder_assembly
_atom_site_disorder_group
O1W O 0.5000 0.0947(19) 0.2500 0.54(3) Uani 1 2 d SU . .
O3W O 0.4562(6) 0.2444(3) 0.0109(3) 0.116(2) Uani 1 1 d U . .
N3 N -0.043(3) 0.2287(6) 0.2048(4) 0.044(3) Uani 0.540(6) 1 d PDU A -1
H3A H -0.1066 0.2350 0.2110 0.053 Uiso 0.540(6) 1 d PR A -1
N4 N -0.0476(6) 0.1155(3) 0.1900(3) 0.0297(17) Uani 0.540(6) 1 d PDU A -1
H4A H -0.1125 0.1113 0.1955 0.036 Uiso 0.540(6) 1 d PR A -1
C9 C 0.009(3) 0.2750(12) 0.2217(3) 0.063(6) Uani 0.540(6) 1 d PDU A -1
H9A H -0.0137 0.3057 0.2042 0.076 Uiso 0.540(6) 1 d PR A -1
H9B H 0.0791 0.2713 0.2185 0.076 Uiso 0.540(6) 1 d PR A -1
C10 C -0.0056(8) 0.0653(4) 0.2058(5) 0.038(3) Uani 0.540(6) 1 d PDU A -1
H10C H -0.0230 0.0396 0.1807 0.057 Uiso 0.540(6) 1 d PR A -1
H10D H 0.0653 0.0682 0.2091 0.057 Uiso 0.540(6) 1 d PR A -1
C11 C -0.0473(8) 0.1271(4) 0.1358(4) 0.033(3) Uani 0.540(6) 1 d PDU A -1
H11A H 0.0228 0.1265 0.1248 0.040 Uiso 0.540(6) 1 calc PR A -1
C12 C -0.1075(8) 0.0895(4) 0.1040(4) 0.048(3) Uani 0.540(6) 1 d PDU A -1
H12A H -0.0804 0.0545 0.1086 0.072 Uiso 0.540(6) 1 calc PR A -1
H12B H -0.1048 0.0994 0.0684 0.072 Uiso 0.540(6) 1 calc PR A -1
H12C H -0.1766 0.0901 0.1142 0.072 Uiso 0.540(6) 1 calc PR A -1
C13 C -0.0878(8) 0.1814(4) 0.1290(4) 0.034(2) Uani 0.540(6) 1 d PDU A -1
H13A H -0.1544 0.1814 0.1434 0.040 Uiso 0.540(6) 1 calc PR A -1
H13B H -0.0981 0.1867 0.0922 0.040 Uiso 0.540(6) 1 calc PR A -1
C14 C -0.0347(8) 0.2291(4) 0.1493(4) 0.035(3) Uani 0.540(6) 1 d PDU A -1
C15 C 0.0613(8) 0.2159(6) 0.1247(5) 0.070(4) Uani 0.540(6) 1 d PDU A -1
H15A H 0.0919 0.1858 0.1416 0.104 Uiso 0.540(6) 1 calc PR A -1
H15B H 0.1066 0.2455 0.1274 0.104 Uiso 0.540(6) 1 calc PR A -1
H15C H 0.0476 0.2077 0.0890 0.104 Uiso 0.540(6) 1 calc PR A -1
C16 C -0.0792(12) 0.2764(5) 0.1236(5) 0.068(4) Uani 0.540(6) 1 d PDU A -1
H16A H -0.0453 0.3076 0.1364 0.102 Uiso 0.540(6) 1 calc PR A -1
H16B H -0.1500 0.2786 0.1305 0.102 Uiso 0.540(6) 1 calc PR A -1
H16C H -0.0712 0.2738 0.0871 0.102 Uiso 0.540(6) 1 calc PR A -1
N3' N -0.0378(8) 0.0984(3) 0.2105(3) 0.0297(17) Uani 0.460(6) 1 d PD A -2
H3'A H -0.1039 0.0940 0.2116 0.036 Uiso 0.460(6) 1 d PR A -2
N4' N -0.049(3) 0.2209(7) 0.1977(5) 0.044(3) Uani 0.460(6) 1 d PD A -2
H4'A H -0.1144 0.2237 0.2029 0.053 Uiso 0.460(6) 1 d PR A -2
C9' C 0.0105(9) 0.0556(4) 0.2392(4) 0.027(3) Uani 0.460(6) 1 d PDU A -2
H9'A H -0.0044 0.0233 0.2226 0.041 Uiso 0.460(6) 1 d PR A -2
H9'B H 0.0811 0.0609 0.2407 0.041 Uiso 0.460(6) 1 d PR A -2
C10' C -0.005(3) 0.2677(15) 0.2224(8) 0.077(10) Uani 0.460(6) 1 d PDU A -2
H10A H -0.0463 0.2966 0.2123 0.092 Uiso 0.460(6) 1 d PR A -2
H10B H 0.0584 0.2726 0.2083 0.092 Uiso 0.460(6) 1 d PR A -2
C11' C -0.0459(11) 0.2050(5) 0.1434(5) 0.040(4) Uani 0.460(6) 1 d PDU A -2
H11B H 0.0229 0.2105 0.1317 0.049 Uiso 0.460(6) 1 calc PR A -2
C12' C -0.1161(11) 0.2393(7) 0.1129(6) 0.061(4) Uani 0.460(6) 1 d PDU A -2
H12D H -0.0979 0.2757 0.1185 0.092 Uiso 0.460(6) 1 calc PR A -2
H12E H -0.1841 0.2336 0.1233 0.092 Uiso 0.460(6) 1 calc PR A -2
H12F H -0.1118 0.2310 0.0770 0.092 Uiso 0.460(6) 1 calc PR A -2
C13' C -0.0741(11) 0.1487(6) 0.1348(5) 0.040(4) Uani 0.460(6) 1 d PDU A -2
H13C H -0.0787 0.1433 0.0978 0.048 Uiso 0.460(6) 1 calc PR A -2
H13D H -0.1420 0.1443 0.1471 0.048 Uiso 0.460(6) 1 calc PR A -2
C14' C -0.0120(8) 0.1045(5) 0.1568(4) 0.037(3) Uani 0.460(6) 1 d PDU A -2
C15' C 0.0605(7) 0.1248(5) 0.1168(4) 0.033(3) Uani 0.460(6) 1 d PDU A -2
H15D H 0.1214 0.1039 0.1183 0.050 Uiso 0.460(6) 1 calc PR A -2
H15E H 0.0770 0.1611 0.1239 0.050 Uiso 0.460(6) 1 calc PR A -2
H15F H 0.0287 0.1220 0.0831 0.050 Uiso 0.460(6) 1 calc PR A -2
C16' C -0.0360(10) 0.0542(5) 0.1292(5) 0.052(4) Uani 0.460(6) 1 d PDU A -2
H16D H -0.0830 0.0339 0.1485 0.078 Uiso 0.460(6) 1 calc PR A -2
H16E H 0.0251 0.0341 0.1256 0.078 Uiso 0.460(6) 1 calc PR A -2
H16F H -0.0655 0.0619 0.0958 0.078 Uiso 0.460(6) 1 calc PR A -2
N1 N 0.6289(5) 0.0441(3) 0.4907(3) 0.0552(17) Uani 0.706(5) 1 d PDU B -1
H1A H 0.6230 0.0544 0.4583 0.066 Uiso 0.706(5) 1 d PR B -1
N2 N 0.5621(5) -0.0676(3) 0.4719(3) 0.0542(17) Uani 0.706(5) 1 d PDU B -1
H2A H 0.5567 -0.0658 0.4380 0.065 Uiso 0.706(5) 1 d PR B -1
C1 C 0.6127(9) 0.0932(4) 0.5198(4) 0.069(3) Uani 0.706(5) 1 d PDU B -1
H1B H 0.6551 0.1194 0.5070 0.083 Uiso 0.706(5) 1 d PR B -1
H1C H 0.6300 0.0871 0.5544 0.083 Uiso 0.706(5) 1 d PR B -1
C2 C 0.4953(9) -0.1085(4) 0.4868(5) 0.072(3) Uani 0.706(5) 1 d PDU B -1
H2B H 0.5088 -0.1162 0.5211 0.087 Uiso 0.706(5) 1 d PR B -1
H2C H 0.5068 -0.1381 0.4665 0.087 Uiso 0.706(5) 1 d PR B -1
C3 C 0.6679(6) -0.0743(3) 0.4852(3) 0.059(2) Uani 0.706(5) 1 d PDU B -1
H3B H 0.6748 -0.0753 0.5228 0.071 Uiso 0.706(5) 1 calc PR B -1
C4 C 0.7069(11) -0.1252(4) 0.4657(5) 0.095(4) Uani 0.706(5) 1 d PDU B -1
H4B H 0.6671 -0.1533 0.4774 0.143 Uiso 0.706(5) 1 d PR B -1
H4C H 0.7036 -0.1245 0.4295 0.143 Uiso 0.706(5) 1 d PR B -1
H4D H 0.7745 -0.1300 0.4774 0.143 Uiso 0.706(5) 1 d PR B -1
C5 C 0.7270(7) -0.0285(4) 0.4679(4) 0.064(2) Uani 0.706(5) 1 d PDU B -1
H5B H 0.7054 -0.0219 0.4335 0.077 Uiso 0.706(5) 1 d PR B -1
H5C H 0.7945 -0.0401 0.4668 0.077 Uiso 0.706(5) 1 d PR B -1
C6 C 0.7299(7) 0.0225(4) 0.4952(3) 0.064(3) Uani 0.706(5) 1 d PDU B -1
C7 C 0.8040(9) 0.0557(5) 0.4690(4) 0.085(3) Uani 0.706(5) 1 d PDU B -1
H7B H 0.7810 0.0631 0.4351 0.128 Uiso 0.706(5) 1 d PR B -1
H7C H 0.8135 0.0876 0.4872 0.128 Uiso 0.706(5) 1 d PR B -1
H7D H 0.8658 0.0373 0.4684 0.128 Uiso 0.706(5) 1 d PR B -1
C8 C 0.7658(10) 0.0086(6) 0.5487(4) 0.082(3) Uani 0.706(5) 1 d PDU B -1
H8B H 0.7167 -0.0123 0.5643 0.122 Uiso 0.706(5) 1 d PR B -1
H8C H 0.8274 -0.0100 0.5485 0.122 Uiso 0.706(5) 1 d PR B -1
H8D H 0.7750 0.0403 0.5672 0.122 Uiso 0.706(5) 1 d PR B -1
N2' N 0.6155(10) -0.0431(6) 0.4709(6) 0.0542(17) Uani 0.294(5) 1 d PDU B -2
H2'A H 0.6136 -0.0360 0.4376 0.065 Uiso 0.294(5) 1 d PR B -2
C6' C 0.6942(12) 0.0672(7) 0.5096(8) 0.063(4) Uani 0.294(5) 1 d PDU B -2
C7' C 0.728(2) 0.1212(8) 0.4979(11) 0.083(7) Uani 0.294(5) 1 d PDU B -2
H7'A H 0.6896 0.1340 0.4692 0.124 Uiso 0.294(5) 1 d PR B -2
H7'B H 0.7166 0.1429 0.5266 0.124 Uiso 0.294(5) 1 d PR B -2
H7'C H 0.7969 0.1215 0.4907 0.124 Uiso 0.294(5) 1 d PR B -2
C8' C 0.7461(19) 0.0420(10) 0.5552(8) 0.059(6) Uani 0.294(5) 1 d PDU B -2
H8'A H 0.7340 0.0613 0.5853 0.089 Uiso 0.294(5) 1 d PR B -2
H8'B H 0.7225 0.0072 0.5589 0.089 Uiso 0.294(5) 1 d PR B -2
H8'C H 0.8161 0.0414 0.5497 0.089 Uiso 0.294(5) 1 d PR B -2
C1' C 0.537(2) 0.1062(10) 0.5341(11) 0.069(7) Uani 0.294(5) 1 d PDU B -2
H1'C H 0.5610 0.1396 0.5233 0.083 Uiso 0.294(5) 1 d PR B -2
H1'D H 0.5636 0.1002 0.5680 0.083 Uiso 0.294(5) 1 d PR B -2
C2' C 0.5858(19) -0.0981(7) 0.4745(9) 0.054(5) Uani 0.294(5) 1 d PDU B -2
H2'C H 0.6076 -0.1105 0.5069 0.065 Uiso 0.294(5) 1 d PR B -2
H2'D H 0.6191 -0.1166 0.4491 0.065 Uiso 0.294(5) 1 d PR B -2
C3' C 0.7172(14) -0.0326(9) 0.4903(11) 0.076(4) Uani 0.294(5) 1 d PDU B -2
H3'B H 0.7299 -0.0419 0.5265 0.091 Uiso 0.294(5) 1 calc PR B -2
C4' C 0.787(3) -0.0570(15) 0.4546(12) 0.106(9) Uani 0.294(5) 1 d PDU B -2
H4'B H 0.7856 -0.0941 0.4580 0.159 Uiso 0.294(5) 1 d PR B -2
H4'C H 0.7720 -0.0478 0.4201 0.159 Uiso 0.294(5) 1 d PR B -2
H4'D H 0.8525 -0.0446 0.4642 0.159 Uiso 0.294(5) 1 d PR B -2
C5' C 0.732(3) 0.0235(9) 0.4784(11) 0.073(5) Uani 0.294(5) 1 d PDU B -2
H5'A H 0.7041 0.0289 0.4438 0.088 Uiso 0.294(5) 1 calc PR B -2
H5'B H 0.8046 0.0287 0.4768 0.088 Uiso 0.294(5) 1 calc PR B -2
N1' N 0.5844(11) 0.0687(5) 0.5008(7) 0.0552(17) Uani 0.294(5) 1 d PDU B -2
H1'A H 0.5765 0.0815 0.4694 0.066 Uiso 0.294(5) 1 d PR B -2
Ni1 Ni 0.5000 0.0000 0.5000 0.0240(2) Uani 1 2 d SD . .
Ni2 Ni 0.0000 0.16514(4) 0.2500 0.0292(2) Uani 1 2 d SD . .
Ni3 Ni 0.52954(11) 0.37497(5) 0.26309(5) 0.0384(3) Uani 0.50 1 d PD . .
O1 O 0.3526(2) 0.19345(13) 0.21229(12) 0.0274(7) Uani 1 1 d . A .
O2 O 0.3448(2) -0.01141(13) 0.22812(11) 0.0273(7) Uani 1 1 d . A .
O3 O 0.4363(3) -0.01141(13) 0.32156(11) 0.0289(7) Uani 1 1 d . . .
O4 O 0.4558(2) 0.01852(14) 0.42737(11) 0.0311(8) Uani 1 1 d . A .
O5 O 0.3512(2) 0.07011(12) 0.34393(11) 0.0242(7) Uani 1 1 d . A .
O6 O 0.4675(2) 0.19255(13) 0.33062(12) 0.0275(7) Uani 1 1 d . . .
O7 O 0.1938(2) 0.01872(14) 0.15685(12) 0.0301(8) Uani 1 1 d . A .
O8 O 0.3570(3) 0.19618(16) 0.10173(13) 0.0399(9) Uani 1 1 d . A .
O9 O 0.2621(2) 0.06996(13) 0.24696(11) 0.0254(7) Uani 1 1 d . A .
O10 O 0.3208(3) 0.26729(14) 0.29175(14) 0.0415(9) Uani 1 1 d . A .
O11 O 0.3298(3) 0.15978(14) 0.40268(12) 0.0342(8) Uani 1 1 d . A .
O12 O 0.3024(2) 0.15871(13) 0.29836(11) 0.0279(7) Uani 1 1 d . A .
O13 O 0.3026(2) 0.11233(13) 0.16762(11) 0.0265(7) Uani 1 1 d . A .
O14 O 0.5081(2) 0.11168(13) 0.37372(11) 0.0268(7) Uani 1 1 d . . .
O15 O 0.3929(3) 0.02333(14) 0.14148(12) 0.0327(8) Uani 1 1 d . . .
O16 O 0.2183(3) -0.01296(14) 0.31450(13) 0.0353(8) Uani 1 1 d . A .
O17 O 0.4122(3) -0.08981(16) 0.15664(17) 0.0499(11) Uani 1 1 d . A .
O18 O 0.1456(2) 0.16342(14) 0.22460(12) 0.0320(8) Uani 1 1 d . A .
O19 O 0.5000 -0.0780(2) 0.2500 0.0360(12) Uani 1 2 d S . .
O20 O 0.5000 0.25171(19) 0.2500 0.0327(11) Uani 1 2 d S . .
V1 V 0.25918(6) 0.14233(3) 0.23096(3) 0.02296(18) Uani 1 1 d . . .
V2 V 0.40031(6) 0.16456(3) 0.14913(3) 0.02575(19) Uani 1 1 d . . .
V3 V 0.39090(8) 0.22034(4) 0.27569(3) 0.0383(2) Uani 1 1 d . . .
V4 V 0.38079(6) 0.14018(3) 0.35285(3) 0.02450(19) Uani 1 1 d . . .
V5 V 0.47444(6) 0.03975(3) 0.37124(3) 0.02485(19) Uani 1 1 d . . .
V6 V 0.31173(6) 0.01752(3) 0.29393(3) 0.02344(18) Uani 1 1 d . . .
V7 V 0.44664(8) -0.04418(4) 0.19405(5) 0.0526(3) Uani 1 1 d . . .
V8 V 0.29436(6) 0.04098(3) 0.18188(3) 0.02407(19) Uani 1 1 d . . .
C18 C 0.3374(11) 0.4030(5) 0.2778(5) 0.059(4) Uani 0.50 1 d PDU . .
H18A H 0.2666 0.3987 0.2761 0.071 Uiso 0.50 1 d PR . .
H18B H 0.3519 0.4380 0.2681 0.071 Uiso 0.50 1 d PR . .
N8 N 0.6720(6) 0.3844(4) 0.2873(3) 0.043(3) Uani 0.50 1 d PD . .
H8A H 0.6789 0.4181 0.2953 0.052 Uiso 0.50 1 d PR . .
N6 N 0.3847(6) 0.3667(4) 0.2429(4) 0.057(3) Uani 0.50 1 d PD . .
H6A H 0.3687 0.3352 0.2547 0.068 Uiso 0.50 1 d PR . .
N7 N 0.5802(6) 0.3618(3) 0.1943(3) 0.035(2) Uani 0.50 1 d PD . .
H7A H 0.5988 0.3283 0.1953 0.041 Uiso 0.50 1 d PR . .
N5 N 0.4864(8) 0.3925(4) 0.3341(3) 0.053(3) Uani 0.50 1 d PD . .
H5A H 0.5046 0.4258 0.3388 0.064 Uiso 0.50 1 d PR . .
C29 C 0.6459(9) 0.3748(5) 0.3759(4) 0.058(3) Uani 0.50 1 d PDU . .
H29A H 0.6551 0.4116 0.3777 0.070 Uiso 0.50 1 d PR . .
H29B H 0.6752 0.3604 0.4064 0.070 Uiso 0.50 1 d PR . .
C27 C 0.7044(9) 0.3555(5) 0.3329(4) 0.052(3) Uani 0.50 1 d PDU . .
H27A H 0.6916 0.3192 0.3278 0.063 Uiso 0.50 1 d PR . .
C28 C 0.8135(9) 0.3641(6) 0.3436(6) 0.063(4) Uani 0.50 1 d PDU . .
H28A H 0.8502 0.3511 0.3160 0.094 Uiso 0.50 1 d PR . .
H28B H 0.8257 0.4005 0.3477 0.094 Uiso 0.50 1 d PR . .
H28C H 0.8341 0.3462 0.3740 0.094 Uiso 0.50 1 d PR . .
C32 C 0.4959(14) 0.3859(7) 0.4242(5) 0.081(5) Uani 0.50 1 d PDU . .
H32A H 0.5104 0.4222 0.4271 0.122 Uiso 0.50 1 d PR . .
H32B H 0.4254 0.3808 0.4239 0.122 Uiso 0.50 1 d PR . .
H32C H 0.5265 0.3678 0.4523 0.122 Uiso 0.50 1 d PR . .
C30 C 0.5365(9) 0.3647(4) 0.3762(4) 0.054(3) Uani 0.50 1 d PDU . .
C31 C 0.5139(12) 0.3077(4) 0.3718(5) 0.060(4) Uani 0.50 1 d PDU . .
H31A H 0.5395 0.2946 0.3409 0.090 Uiso 0.50 1 d PR . .
H31B H 0.5445 0.2895 0.3999 0.090 Uiso 0.50 1 d PR . .
H31C H 0.4434 0.3025 0.3715 0.090 Uiso 0.50 1 d PR . .
C17 C 0.3772(9) 0.3940(6) 0.3302(5) 0.059(4) Uani 0.50 1 d PDU . .
H17A H 0.3517 0.3616 0.3419 0.070 Uiso 0.50 1 d PR . .
H17B H 0.3539 0.4209 0.3518 0.070 Uiso 0.50 1 d PR . .
C25 C 0.6747(8) 0.3902(5) 0.1960(5) 0.042(3) Uani 0.50 1 d PDU . .
H25A H 0.6622 0.4268 0.1955 0.050 Uiso 0.50 1 d PR . .
H25B H 0.7121 0.3815 0.1671 0.050 Uiso 0.50 1 d PR . .
C26 C 0.7327(8) 0.3754(5) 0.2433(3) 0.043(3) Uani 0.50 1 d PDU . .
H26A H 0.7516 0.3396 0.2417 0.051 Uiso 0.50 1 d PR . .
H26B H 0.7922 0.3958 0.2464 0.051 Uiso 0.50 1 d PR . .
C22 C 0.5165(8) 0.3655(5) 0.1479(4) 0.043(3) Uani 0.50 1 d PDU . .
C21 C 0.4189(8) 0.3394(5) 0.1562(5) 0.053(3) Uani 0.50 1 d PDU . .
H21A H 0.4325 0.3055 0.1696 0.063 Uiso 0.50 1 d PR . .
H21B H 0.3856 0.3349 0.1238 0.063 Uiso 0.50 1 d PR . .
C20 C 0.2490(14) 0.3411(8) 0.1883(7) 0.085(5) Uani 0.50 1 d PU . .
H20A H 0.2064 0.3595 0.2104 0.128 Uiso 0.50 1 d PR . .
H20B H 0.2218 0.3428 0.1544 0.128 Uiso 0.50 1 d PR . .
H20C H 0.2541 0.3056 0.1988 0.128 Uiso 0.50 1 d PR . .
C24 C 0.5010(11) 0.4243(5) 0.1349(5) 0.057(3) Uani 0.50 1 d PU . .
H24A H 0.4679 0.4409 0.1620 0.086 Uiso 0.50 1 d PR . .
H24B H 0.5644 0.4404 0.1309 0.086 Uiso 0.50 1 d PR . .
H24C H 0.4614 0.4278 0.1043 0.086 Uiso 0.50 1 d PR . .
C19 C 0.3488(10) 0.3656(6) 0.1904(4) 0.054(4) Uani 0.50 1 d PDU . .
H19A H 0.3416 0.4007 0.1789 0.064 Uiso 0.50 1 d PR . .
C23 C 0.5685(11) 0.3370(6) 0.1068(5) 0.065(4) Uani 0.50 1 d PU . .
H23A H 0.5760 0.3012 0.1161 0.097 Uiso 0.50 1 d PR . .
H23B H 0.5297 0.3395 0.0758 0.097 Uiso 0.50 1 d PR . .
H23C H 0.6327 0.3521 0.1024 0.097 Uiso 0.50 1 d PR . .
O4WA O 0.2023(11) 0.2655(6) 0.0586(5) 0.110(4) Uani 0.50 1 d PU . .
O2W O 0.6616(5) 0.2468(3) 0.0273(3) 0.110(2) Uani 1 1 d U . .
O4WB O 0.1957(14) 0.1955(7) 0.0162(6) 0.134(6) Uani 0.50 1 d PU . .

loop_
_atom_site_aniso_label
_atom_site_aniso_U_11
_atom_site_aniso_U_22
_atom_site_aniso_U_33
_atom_site_aniso_U_23
_atom_site_aniso_U_13
_atom_site_aniso_U_12
O1W 0.195(16) 0.202(16) 0.196(16) 0.000 0.005(10) 0.000
O3W 0.115(5) 0.145(6) 0.087(4) 0.018(4) 0.008(4) 0.000(5)
N3 0.022(4) 0.070(5) 0.040(4) 0.016(4) 0.001(4) 0.005(5)
N4 0.014(3) 0.022(4) 0.053(5) 0.001(3) 0.007(4) 0.000(3)
C9 0.054(10) 0.045(8) 0.091(10) 0.017(6) 0.015(7) -0.011(7)
C10 0.029(5) 0.035(5) 0.050(6) 0.009(5) 0.004(5) -0.001(4)
C11 0.030(6) 0.030(6) 0.041(6) -0.002(5) 0.013(5) 0.009(4)
C12 0.040(6) 0.057(6) 0.047(6) -0.016(5) -0.005(5) 0.002(5)
C13 0.033(5) 0.041(6) 0.027(5) -0.002(5) 0.003(4) -0.002(5)
C14 0.036(6) 0.031(6) 0.037(5) 0.009(5) 0.004(4) -0.005(5)
C15 0.044(6) 0.105(8) 0.060(7) 0.031(6) 0.001(5) -0.011(6)
C16 0.085(8) 0.057(7) 0.062(7) 0.019(6) 0.004(6) 0.017(6)
N3' 0.014(3) 0.022(4) 0.053(5) 0.001(3) 0.007(4) 0.000(3)
N4' 0.022(4) 0.070(5) 0.040(4) 0.016(4) 0.001(4) 0.005(5)
C9' 0.024(6) 0.036(5) 0.022(8) -0.009(4) 0.001(6) -0.006(5)
C10' 0.061(13) 0.060(13) 0.111(13) 0.027(8) 0.025(8) -0.010(9)
C11' 0.032(6) 0.058(8) 0.031(6) 0.014(7) 0.003(5) -0.006(7)
C12' 0.049(7) 0.080(8) 0.054(7) 0.021(6) -0.003(6) -0.007(7)
C13' 0.043(7) 0.052(8) 0.026(6) 0.004(6) -0.001(5) -0.006(7)
C14' 0.023(5) 0.060(7) 0.028(5) -0.012(5) 0.004(5) -0.003(5)
C15' 0.016(5) 0.054(6) 0.030(5) 0.002(5) 0.006(4) 0.009(4)
C16' 0.038(6) 0.082(8) 0.037(6) -0.020(6) 0.005(5) -0.014(6)
N1 0.055(3) 0.066(3) 0.044(3) 0.007(3) -0.001(3) -0.011(3)
N2 0.064(3) 0.061(4) 0.037(3) 0.005(3) 0.000(3) 0.009(3)
C1 0.085(6) 0.069(5) 0.053(5) -0.009(4) -0.011(4) -0.030(4)
C2 0.088(6) 0.070(6) 0.059(5) 0.003(5) 0.006(5) -0.002(5)
C3 0.061(4) 0.075(5) 0.042(4) 0.016(4) 0.013(4) 0.031(4)
C4 0.105(7) 0.095(5) 0.087(6) 0.008(5) 0.022(5) 0.036(5)
C5 0.042(4) 0.097(5) 0.052(4) 0.028(4) 0.000(4) 0.021(4)
C6 0.037(4) 0.110(5) 0.046(5) 0.013(4) -0.004(4) -0.014(4)
C7 0.068(5) 0.119(6) 0.069(5) 0.015(5) 0.004(5) -0.025(5)
C8 0.066(5) 0.110(6) 0.068(4) 0.013(4) 0.000(4) 0.000(5)
N2' 0.064(3) 0.061(4) 0.037(3) 0.005(3) 0.000(3) 0.009(3)
C6' 0.059(6) 0.069(6) 0.060(6) 0.004(5) -0.009(5) -0.015(5)
C7' 0.081(9) 0.085(9) 0.082(9) 0.008(7) -0.003(7) -0.007(7)
C8' 0.058(7) 0.061(7) 0.059(7) 0.008(5) -0.002(5) -0.010(5)
C1' 0.075(9) 0.064(9) 0.067(9) 0.001(6) -0.010(7) 0.002(7)
C2' 0.063(8) 0.052(8) 0.048(7) 0.006(6) 0.003(6) 0.013(6)
C3' 0.074(6) 0.086(6) 0.067(6) 0.005(5) 0.000(5) 0.009(5)
C4' 0.103(10) 0.108(10) 0.106(10) -0.004(7) 0.003(7) 0.004(7)
C5' 0.067(7) 0.083(7) 0.068(7) 0.004(5) -0.003(5) -0.003(5)
N1' 0.055(3) 0.066(3) 0.044(3) 0.007(3) -0.001(3) -0.011(3)
Ni1 0.0204(4) 0.0381(5) 0.0136(4) 0.0037(3) 0.0014(3) -0.0012(4)
Ni2 0.0126(4) 0.0391(5) 0.0360(5) 0.000 0.0032(3) 0.000
Ni3 0.0448(10) 0.0304(7) 0.0402(9) 0.0024(6) 0.0059(6) 0.0024(6)
O1 0.0206(17) 0.0322(18) 0.0297(17) 0.0005(14) 0.0050(13) -0.0015(14)
O2 0.0259(18) 0.0333(19) 0.0227(16) -0.0032(13) 0.0010(13) 0.0008(14)
O3 0.0317(19) 0.0333(19) 0.0212(16) -0.0019(13) -0.0036(14) 0.0047(15)
O4 0.0236(18) 0.053(2) 0.0169(15) 0.0066(15) 0.0024(13) -0.0022(16)
O5 0.0235(17) 0.0301(18) 0.0190(15) -0.0018(13) -0.0008(13) -0.0016(14)
O6 0.0197(17) 0.0307(18) 0.0320(17) -0.0044(14) 0.0003(14) -0.0017(14)
O7 0.0199(17) 0.038(2) 0.0317(18) -0.0081(15) -0.0018(14) -0.0041(15)
O8 0.028(2) 0.056(2) 0.036(2) 0.0117(17) -0.0011(16) 0.0040(17)
O9 0.0250(18) 0.0323(18) 0.0189(15) -0.0022(13) 0.0018(13) -0.0013(14)
O10 0.044(2) 0.033(2) 0.048(2) -0.0066(16) 0.0011(18) 0.0099(17)
O11 0.0281(19) 0.049(2) 0.0258(17) -0.0095(15) 0.0049(14) -0.0002(16)
O12 0.0264(18) 0.0342(19) 0.0230(16) -0.0041(14) -0.0012(13) 0.0013(14)
O13 0.0167(16) 0.0390(19) 0.0238(16) -0.0005(14) 0.0023(13) -0.0027(14)
O14 0.0169(16) 0.0395(19) 0.0241(16) 0.0003(14) 0.0030(13) 0.0000(14)
O15 0.0271(19) 0.042(2) 0.0298(18) -0.0125(15) 0.0101(15) -0.0061(15)
O16 0.032(2) 0.039(2) 0.0370(19) -0.0063(16) 0.0149(16) -0.0095(16)
O17 0.044(3) 0.038(2) 0.069(3) -0.021(2) 0.014(2) -0.0040(18)
O18 0.0166(17) 0.047(2) 0.0327(18) -0.0063(16) 0.0020(14) 0.0024(15)
O19 0.030(3) 0.038(3) 0.040(3) 0.000 0.008(2) 0.000
O20 0.025(3) 0.035(3) 0.038(3) 0.000 -0.002(2) 0.000
V1 0.0123(4) 0.0335(4) 0.0232(4) -0.0012(3) 0.0017(3) 0.0009(3)
V2 0.0192(4) 0.0346(5) 0.0236(4) 0.0030(3) 0.0017(3) 0.0012(3)
V3 0.0470(6) 0.0302(5) 0.0369(5) -0.0067(4) -0.0098(4) 0.0121(4)
V4 0.0191(4) 0.0341(5) 0.0204(4) -0.0054(3) 0.0034(3) -0.0009(3)
V5 0.0226(4) 0.0388(5) 0.0133(3) 0.0045(3) 0.0026(3) 0.0011(3)
V6 0.0203(4) 0.0310(4) 0.0193(4) -0.0015(3) 0.0037(3) -0.0048(3)
V7 0.0334(6) 0.0426(6) 0.0837(8) -0.0324(5) 0.0288(5) -0.0122(4)
V8 0.0169(4) 0.0348(5) 0.0203(4) -0.0067(3) -0.0006(3) -0.0007(3)
C18 0.056(7) 0.052(7) 0.069(8) 0.018(6) 0.015(6) 0.017(6)
N8 0.049(7) 0.033(6) 0.047(6) -0.015(5) -0.007(5) -0.007(5)
N6 0.057(8) 0.033(6) 0.082(8) 0.005(5) 0.043(7) 0.002(5)
N7 0.039(5) 0.026(4) 0.039(5) 0.000(4) 0.001(4) -0.003(4)
N5 0.067(8) 0.035(6) 0.058(7) -0.017(6) 0.015(6) 0.003(6)
C29 0.074(8) 0.054(7) 0.045(6) -0.004(5) -0.009(6) 0.000(6)
C27 0.063(7) 0.038(6) 0.055(7) -0.001(5) -0.007(6) 0.002(6)
C28 0.070(8) 0.054(7) 0.063(7) -0.003(6) -0.012(6) -0.001(6)
C32 0.096(9) 0.086(8) 0.061(7) -0.011(7) 0.007(7) 0.000(7)
C30 0.066(7) 0.055(7) 0.041(6) -0.001(5) 0.000(6) -0.002(6)
C31 0.073(8) 0.054(7) 0.052(6) 0.000(5) -0.003(6) -0.005(6)
C17 0.063(7) 0.052(7) 0.062(7) 0.000(6) 0.014(6) 0.012(6)
C25 0.039(6) 0.045(6) 0.042(6) -0.003(5) 0.000(5) -0.017(5)
C26 0.041(6) 0.041(6) 0.046(6) -0.005(5) 0.002(5) -0.011(5)
C22 0.045(6) 0.037(6) 0.047(6) -0.009(5) -0.004(5) -0.002(5)
C21 0.055(7) 0.039(6) 0.062(7) -0.002(5) -0.014(6) -0.004(5)
C20 0.067(8) 0.096(9) 0.093(9) 0.012(8) 0.000(7) -0.008(7)
C24 0.056(7) 0.059(7) 0.058(6) 0.013(6) 0.001(6) -0.001(6)
C19 0.044(7) 0.048(7) 0.070(8) 0.008(6) 0.013(6) 0.007(6)
C23 0.057(7) 0.075(8) 0.061(7) -0.014(6) -0.005(6) 0.007(6)
O4WA 0.114(8) 0.109(8) 0.104(7) 0.008(6) -0.024(7) 0.035(7)
O2W 0.112(5) 0.115(5) 0.104(4) 0.052(4) 0.011(4) -0.001(4)
O4WB 0.136(9) 0.139(9) 0.125(9) 0.006(8) -0.008(8) 0.009(8)

loop_
_atom_type_symbol
_atom_type_description
_atom_type_scat_dispersion_real
_atom_type_scat_dispersion_imag
_atom_type_scat_source
C C 0.0033 0.0016 'International Tables Vol C Tables 4.2.6.8 and 6.1.1.4'
H H 0.0000 0.0000 'International Tables Vol C Tables 4.2.6.8 and 6.1.1.4'
N N 0.0061 0.0033 'International Tables Vol C Tables 4.2.6.8 and 6.1.1.4'
O O 0.0106 0.0060 'International Tables Vol C Tables 4.2.6.8 and 6.1.1.4'
V V 0.3005 0.5294 'International Tables Vol C Tables 4.2.6.8 and 6.1.1.4'
Ni Ni 0.3393 1.1124 'International Tables Vol C Tables 4.2.6.8 and 6.1.1.4'

loop_
_geom_angle_atom_site_label_1
_geom_angle_atom_site_label_2
_geom_angle_atom_site_label_3
_geom_angle
_geom_angle_site_symmetry_1
_geom_angle_site_symmetry_3
_geom_angle_publ_flag
C9 N3 C14 104.5(14) . . ?
C9 N3 Ni2 110.7(18) . . ?
C14 N3 Ni2 123.0(9) . . ?
C9 N3 H3A 104.3 . . ?
C14 N3 H3A 106.6 . . ?
Ni2 N3 H3A 106.2 . . ?
C9 N3 H4'A 126.1 . . ?
C14 N3 H4'A 93.3 . . ?
Ni2 N3 H4'A 100.1 . . ?
H3A N3 H4'A 22.6 . . ?
C11 N4 C10 116.3(8) . . ?
C11 N4 Ni2 126.7(6) . . ?
C10 N4 Ni2 102.6(6) . . ?
C11 N4 H4A 102.8 . . ?
C10 N4 H4A 102.3 . . ?
Ni2 N4 H4A 102.7 . . ?
C11 N4 H3'A 129.2 . . ?
C10 N4 H3'A 71.2 . . ?
Ni2 N4 H3'A 96.2 . . ?
H4A N4 H3'A 34.1 . . ?
N3 C9 H9A 113.2 . . ?
N3 C9 H9B 110.7 . . ?
H9A C9 H9B 109.6 . . ?
N3 C9 H10A 92.5 . . ?
H9A C9 H10A 33.3 . . ?
H9B C9 H10A 143.0 . . ?
N3 C9 H10B 101.9 . . ?
H9A C9 H10B 96.2 . . ?
H9B C9 H10B 22.3 . . ?
H10A C9 H10B 127.4 . . ?
N4 C10 H10C 109.3 . . ?
N4 C10 H10D 109.2 . . ?
H10C C10 H10D 109.5 . . ?
N4 C10 H3'A 43.6 . . ?
H10C C10 H3'A 102.4 . . ?
H10D C10 H3'A 144.7 . . ?
N4 C10 H9'A 157.6 . . ?
H10C C10 H9'A 68.0 . . ?
H10D C10 H9'A 92.2 . . ?
H3'A C10 H9'A 114.1 . . ?
N4 C10 H9'B 122.4 . . ?
H10C C10 H9'B 123.5 . . ?
H10D C10 H9'B 35.1 . . ?
H3'A C10 H9'B 130.1 . . ?
H9'A C10 H9'B 71.9 . . ?
N4 C11 C12 113.3(8) . . ?
N4 C11 C13 107.0(8) . . ?
C12 C11 C13 110.2(10) . . ?
N4 C11 H11A 108.7 . . ?
C12 C11 H11A 108.7 . . ?
C13 C11 H11A 108.7 . . ?
C11 C12 H12A 109.5 . . ?
C11 C12 H12B 109.5 . . ?
H12A C12 H12B 109.5 . . ?
C11 C12 H12C 109.5 . . ?
H12A C12 H12C 109.5 . . ?
H12B C12 H12C 109.5 . . ?
C11 C13 C14 123.2(9) . . ?
C11 C13 H13A 106.5 . . ?
C14 C13 H13A 106.5 . . ?
C11 C13 H13B 106.5 . . ?
C14 C13 H13B 106.5 . . ?
H13A C13 H13B 106.5 . . ?
N3 C14 C15 121.6(16) . . ?
N3 C14 C16 114.4(9) . . ?
C15 C14 C16 108.6(10) . . ?
N3 C14 C13 107.3(13) . . ?
C15 C14 C13 93.6(9) . . ?
C16 C14 C13 108.8(10) . . ?
C14 C15 H15A 109.5 . . ?
C14 C15 H15B 109.5 . . ?
H15A C15 H15B 109.5 . . ?
C14 C15 H15C 109.5 . . ?
H15A C15 H15C 109.5 . . ?
H15B C15 H15C 109.5 . . ?
C14 C16 H16A 109.5 . . ?
C14 C16 H16B 109.5 . . ?
H16A C16 H16B 109.5 . . ?
C14 C16 H16C 109.5 . . ?
H16A C16 H16C 109.5 . . ?
H16B C16 H16C 109.5 . . ?
C9' N3' C14' 117.2(9) . . ?
C9' N3' Ni2 105.4(6) . . ?
C14' N3' Ni2 109.5(6) . . ?
C9' N3' H4A 141.1 . . ?
C14' N3' H4A 82.4 . . ?
Ni2 N3' H4A 97.7 . . ?
C9' N3' H3'A 107.9 . . ?
C14' N3' H3'A 108.3 . . ?
Ni2 N3' H3'A 108.2 . . ?
H4A N3' H3'A 33.9 . . ?
C10' N4' C11' 128(2) . . ?
C10' N4' Ni2 99(2) . . ?
C11' N4' Ni2 115.4(9) . . ?
C10' N4' H3A 80.8 . . ?
C11' N4' H3A 121.4 . . ?
Ni2 N4' H3A 105.2 . . ?
C10' N4' H4'A 104.1 . . ?
C11' N4' H4'A 103.4 . . ?
Ni2 N4' H4'A 103.9 . . ?
H3A N4' H4'A 23.5 . . ?
N3' C9' H10D 73.4 . . ?
N3' C9' H9'A 109.3 . . ?
H10D C9' H9'A 93.1 . . ?
N3' C9' H9'B 109.3 . . ?
H10D C9' H9'B 48.0 . . ?
H9'A C9' H9'B 109.5 . . ?
N4' C10' H9A 120.0 . . ?
N4' C10' H9B 113.7 . . ?
H9A C10' H9B 88.5 . . ?
N4' C10' H10A 107.2 . . ?
H9A C10' H10A 30.0 . . ?
H9B C10' H10A 118.2 . . ?
N4' C10' H10B 106.4 . . ?
H9A C10' H10B 77.7 . . ?
H9B C10' H10B 18.1 . . ?
H10A C10' H10B 107.6 . . ?
N4' C11' C12' 108.3(12) . . ?
N4' C11' C13' 113.1(14) . . ?
C12' C11' C13' 109.4(13) . . ?
N4' C11' H11B 108.7 . . ?
C12' C11' H11B 108.7 . . ?
C13' C11' H11B 108.7 . . ?
C11' C12' H12D 109.5 . . ?
C11' C12' H12E 109.5 . . ?
H12D C12' H12E 109.5 . . ?
C11' C12' H12F 109.5 . . ?
H12D C12' H12F 109.5 . . ?
H12E C12' H12F 109.5 . . ?
C11' C13' C14' 122.0(10) . . ?
C11' C13' H13C 106.8 . . ?
C14' C13' H13C 106.8 . . ?
C11' C13' H13D 106.8 . . ?
C14' C13' H13D 106.8 . . ?
H13C C13' H13D 106.7 . . ?
N3' C14' C16' 108.5(8) . . ?
N3' C14' C13' 107.6(9) . . ?
C16' C14' C13' 110.6(11) . . ?
N3' C14' C15' 149.6(9) . . ?
C16' C14' C15' 94.9(9) . . ?
C13' C14' C15' 80.6(9) . . ?
C14' C15' H15D 109.5 . . ?
C14' C15' H15E 109.5 . . ?
H15D C15' H15E 109.5 . . ?
C14' C15' H15F 109.5 . . ?
H15D C15' H15F 109.5 . . ?
H15E C15' H15F 109.5 . . ?
C14' C16' H10C 75.3 . . ?
C14' C16' H16D 109.5 . . ?
H10C C16' H16D 54.2 . . ?
C14' C16' H16E 109.5 . . ?
H10C C16' H16E 83.2 . . ?
H16D C16' H16E 109.5 . . ?
C14' C16' H16F 109.5 . . ?
H10C C16' H16F 162.9 . . ?
H16D C16' H16F 109.5 . . ?
H16E C16' H16F 109.5 . . ?
C6 N1 C1 115.4(8) . . ?
C6 N1 Ni1 123.6(6) . . ?
C1 N1 Ni1 105.0(6) . . ?
C6 N1 H1A 103.7 . . ?
C1 N1 H1A 103.5 . . ?
Ni1 N1 H1A 103.2 . . ?
C6 N1 H1'A 142.6 . . ?
C1 N1 H1'A 61.0 . . ?
Ni1 N1 H1'A 90.9 . . ?
H1A N1 H1'A 49.1 . . ?
C2 N2 C3 117.3(8) . . ?
C2 N2 Ni1 104.3(6) . . ?
C3 N2 Ni1 114.3(5) . . ?
C2 N2 H2A 106.5 . . ?
C3 N2 H2A 106.6 . . ?
Ni1 N2 H2A 107.2 . . ?
C2 N2 H2'A 156.2 . . ?
C3 N2 H2'A 74.1 . . ?
Ni1 N2 H2'A 87.7 . . ?
H2A N2 H2'A 49.9 . . ?
N1 C1 H1B 108.3 . . ?
N1 C1 H1C 108.8 . . ?
H1B C1 H1C 109.4 . . ?
N1 C1 H1'C 147.4 . . ?
H1B C1 H1'C 73.8 . . ?
H1C C1 H1'C 100.5 . . ?
N1 C1 H1'D 128.9 . . ?
H1B C1 H1'D 121.0 . . ?
H1C C1 H1'D 44.3 . . ?
H1'C C1 H1'D 66.0 . . ?
N1 C1 H1'A 52.9 . . ?
H1B C1 H1'A 90.2 . . ?
H1C C1 H1'A 157.7 . . ?
H1'C C1 H1'A 95.1 . . ?
H1'D C1 H1'A 133.3 . . ?
N2 C2 H2B 108.5 . . ?
N2 C2 H2C 108.1 . . ?
H2B C2 H2C 110.4 . . ?
N2 C2 H2'C 61.3 . . ?
H2B C2 H2'C 61.5 . . ?
H2C C2 H2'C 89.4 . . ?
N2 C3 C5 110.9(7) . . ?
N2 C3 C4 111.5(9) . . ?
C5 C3 C4 112.4(9) . . ?
N2 C3 H3B 107.2 . . ?
C5 C3 H3B 107.2 . . ?
C4 C3 H3B 107.2 . . ?
N2 C3 H2'C 66.1 . . ?
C5 C3 H2'C 170.4 . . ?
C4 C3 H2'C 76.8 . . ?
H3B C3 H2'C 66.3 . . ?
N2 C3 H2'D 63.6 . . ?
C5 C3 H2'D 124.8 . . ?
C4 C3 H2'D 48.2 . . ?
H3B C3 H2'D 127.3 . . ?
H2'C C3 H2'D 62.9 . . ?
C3 C4 H4B 109.9 . . ?
C3 C4 H4C 108.7 . . ?
H4B C4 H4C 109.5 . . ?
C3 C4 H4D 109.8 . . ?
H4B C4 H4D 109.5 . . ?
H4C C4 H4D 109.5 . . ?
C3 C4 H2'D 68.5 . . ?
H4B C4 H2'D 73.7 . . ?
H4C C4 H2'D 69.1 . . ?
H4D C4 H2'D 176.9 . . ?
C3 C4 H4'B 79.6 . . ?
H4B C4 H4'B 161.4 . . ?
H4C C4 H4'B 81.0 . . ?
H4D C4 H4'B 52.0 . . ?
H2'D C4 H4'B 124.9 . . ?
C6 C5 C3 122.9(9) . . ?
C6 C5 H5B 107.6 . . ?
C3 C5 H5B 106.5 . . ?
C6 C5 H5C 106.2 . . ?
C3 C5 H5C 106.1 . . ?
H5B C5 H5C 106.4 . . ?
C6 C5 H4'C 133.6 . . ?
C3 C5 H4'C 103.5 . . ?
H5B C5 H4'C 51.6 . . ?
H5C C5 H4'C 57.4 . . ?
N1 C6 C5 106.5(7) . . ?
N1 C6 C7 112.1(8) . . ?
C5 C6 C7 106.3(9) . . ?
N1 C6 C8 115.2(8) . . ?
C5 C6 C8 104.1(9) . . ?
C7 C6 C8 111.8(9) . . ?
C6 C7 H7B 110.5 . . ?
C6 C7 H7C 109.4 . . ?
H7B C7 H7C 109.5 . . ?
C6 C7 H7D 108.5 . . ?
H7B C7 H7D 109.4 . . ?
H7C C7 H7D 109.5 . . ?
C6 C8 H8B 109.6 . . ?
C6 C8 H8C 110.9 . . ?
H8B C8 H8C 109.5 . . ?
C6 C8 H8D 107.9 . . ?
H8B C8 H8D 109.5 . . ?
H8C C8 H8D 109.5 . . ?
C6 C8 H8'B 98.1 . . ?
H8B C8 H8'B 31.5 . . ?
H8C C8 H8'B 139.5 . . ?
H8D C8 H8'B 86.3 . . ?
C6 C8 H8'C 90.9 . . ?
H8B C8 H8'C 150.1 . . ?
H8C C8 H8'C 81.4 . . ?
H8D C8 H8'C 41.7 . . ?
H8'B C8 H8'C 126.9 . . ?
C3' N2' C2' 113.9(16) . . ?
C3' N2' Ni1 118.1(12) . . ?
C2' N2' Ni1 106.3(13) . . ?
C3' N2' H2A 148.9 . . ?
C2' N2' H2A 56.5 . . ?
Ni1 N2' H2A 92.6 . . ?
C3' N2' H2'A 107.2 . . ?
C2' N2' H2'A 105.2 . . ?
Ni1 N2' H2'A 105.1 . . ?
H2A N2' H2'A 55.9 . . ?
N1' C6' C5' 107(2) . . ?
N1' C6' C7' 104.3(16) . . ?
C5' C6' C7' 118(2) . . ?
N1' C6' C8' 124.0(19) . . ?
C5' C6' C8' 87.8(18) . . ?
C7' C6' C8' 115.4(19) . . ?
N1' C6' H1B 67.1 . . ?
C5' C6' H1B 143.6 . . ?
C7' C6' H1B 40.3 . . ?
C8' C6' H1B 126.2 . . ?
N1' C6' H1C 62.6 . . ?
C5' C6' H1C 149.9 . . ?
C7' C6' H1C 91.8 . . ?
C8' C6' H1C 77.8 . . ?
H1B C6' H1C 61.7 . . ?
C6' C7' H1B 67.1 . . ?
C6' C7' H7C 74.8 . . ?
H1B C7' H7C 141.6 . . ?
C6' C7' H7'A 109.1 . . ?
H1B C7' H7'A 73.4 . . ?
H7C C7' H7'A 116.5 . . ?
C6' C7' H7'B 108.7 . . ?
H1B C7' H7'B 70.1 . . ?
H7C C7' H7'B 129.6 . . ?
H7'A C7' H7'B 109.5 . . ?
C6' C7' H7'C 110.5 . . ?
H1B C7' H7'C 176.9 . . ?
H7C C7' H7'C 36.4 . . ?
H7'A C7' H7'C 109.5 . . ?
H7'B C7' H7'C 109.5 . . ?
C6' C8' H8B 114.6 . . ?
C6' C8' H8D 151.2 . . ?
H8B C8' H8D 91.1 . . ?
C6' C8' H8'A 110.7 . . ?
H8B C8' H8'A 107.5 . . ?
H8D C8' H8'A 70.5 . . ?
C6' C8' H8'B 109.7 . . ?
H8B C8' H8'B 5.0 . . ?
H8D C8' H8'B 96.1 . . ?
H8'A C8' H8'B 109.5 . . ?
C6' C8' H8'C 108.1 . . ?
H8B C8' H8'C 106.4 . . ?
H8D C8' H8'C 48.9 . . ?
H8'A C8' H8'C 109.5 . . ?
H8'B C8' H8'C 109.4 . . ?
N1' C1' H1C 66.7 . . ?
N1' C1' H1'C 104.3 . . ?
H1C C1' H1'C 96.6 . . ?
N1' C1' H1'D 107.2 . . ?
H1C C1' H1'D 46.0 . . ?
H1'C C1' H1'D 107.2 . . ?
N2' C2' H2A 54.7 . . ?
N2' C2' H2C 147.9 . . ?
H2A C2' H2C 98.1 . . ?
N2' C2' H2'C 107.7 . . ?
H2A C2' H2'C 160.4 . . ?
H2C C2' H2'C 95.2 . . ?
N2' C2' H2'D 107.4 . . ?
H2A C2' H2'D 86.2 . . ?
H2C C2' H2'D 84.7 . . ?
H2'C C2' H2'D 109.4 . . ?
N2' C3' C5' 104(2) . . ?
N2' C3' C4' 108(2) . . ?
C5' C3' C4' 100(2) . . ?
N2' C3' H5B 68.3 . . ?
C5' C3' H5B 68.3 . . ?
C4' C3' H5B 60.0 . . ?
N2' C3' H5C 125.6 . . ?
C5' C3' H5C 85.7 . . ?
C4' C3' H5C 20.5 . . ?
H5B C3' H5C 66.2 . . ?
N2' C3' H3'B 114.6 . . ?
C5' C3' H3'B 114.6 . . ?
C4' C3' H3'B 114.6 . . ?
H5B C3' H3'B 174.6 . . ?
H5C C3' H3'B 109.0 . . ?
C3' C4' H5B 60.9 . . ?
C3' C4' H5C 52.7 . . ?
H5B C4' H5C 81.5 . . ?
C3' C4' H4'B 109.8 . . ?
H5B C4' H4'B 127.4 . . ?
H5C C4' H4'B 137.4 . . ?
C3' C4' H4'C 112.1 . . ?
H5B C4' H4'C 51.2 . . ?
H5C C4' H4'C 113.1 . . ?
H4'B C4' H4'C 109.5 . . ?
C3' C4' H4'D 106.5 . . ?
H5B C4' H4'D 122.9 . . ?
H5C C4' H4'D 56.0 . . ?
H4'B C4' H4'D 109.5 . . ?
H4'C C4' H4'D 109.5 . . ?
C3' C5' C6' 124.1(17) . . ?
C3' C5' H5'A 106.3 . . ?
C6' C5' H5'A 106.3 . . ?
C3' C5' H5'B 106.3 . . ?
C6' C5' H5'B 106.3 . . ?
H5'A C5' H5'B 106.4 . . ?
C1' N1' C6' 112.2(18) . . ?
C1' N1' Ni1 108.1(15) . . ?
C6' N1' Ni1 120.8(11) . . ?
C1' N1' H1A 153.6 . . ?
C6' N1' H1A 72.7 . . ?
Ni1 N1' H1A 89.1 . . ?
C1' N1' H1'A 106.0 . . ?
C6' N1' H1'A 103.6 . . ?
Ni1 N1' H1'A 104.8 . . ?
H1A N1' H1'A 49.0 . . ?
O4 Ni1 O4 180.00(6) 5_656 . ?
O4 Ni1 N2' 91.7(5) 5_656 . ?
O4 Ni1 N2' 88.3(5) . . ?
O4 Ni1 N2' 88.3(5) 5_656 5_656 ?
O4 Ni1 N2' 91.7(5) . 5_656 ?
N2' Ni1 N2' 180.0(9) . 5_656 ?
O4 Ni1 N2 92.0(2) 5_656 . ?
O4 Ni1 N2 88.0(2) . . ?
N2' Ni1 N2 26.6(5) . . ?
N2' Ni1 N2 153.4(5) 5_656 . ?
O4 Ni1 N2 88.0(2) 5_656 5_656 ?
O4 Ni1 N2 92.0(2) . 5_656 ?
N2' Ni1 N2 153.4(5) . 5_656 ?
N2' Ni1 N2 26.6(5) 5_656 5_656 ?
N2 Ni1 N2 180.0(4) . 5_656 ?
O4 Ni1 N1 91.4(2) 5_656 . ?
O4 Ni1 N1 88.6(2) . . ?
N2' Ni1 N1 67.2(5) . . ?
N2' Ni1 N1 112.8(5) 5_656 . ?
N2 Ni1 N1 93.8(3) . . ?
N2 Ni1 N1 86.2(3) 5_656 . ?
O4 Ni1 N1 88.6(2) 5_656 5_656 ?
O4 Ni1 N1 91.4(2) . 5_656 ?
N2' Ni1 N1 112.8(5) . 5_656 ?
N2' Ni1 N1 67.2(5) 5_656 5_656 ?
N2 Ni1 N1 86.2(3) . 5_656 ?
N2 Ni1 N1 93.8(3) 5_656 5_656 ?
N1 Ni1 N1 180.0(3) . 5_656 ?
O4 Ni1 N1' 87.2(5) 5_656 5_656 ?
O4 Ni1 N1' 92.8(5) . 5_656 ?
N2' Ni1 N1' 87.6(7) . 5_656 ?
N2' Ni1 N1' 92.4(7) 5_656 5_656 ?
N2 Ni1 N1' 61.1(5) . 5_656 ?
N2 Ni1 N1' 118.9(5) 5_656 5_656 ?
N1 Ni1 N1' 154.7(5) . 5_656 ?
N1 Ni1 N1' 25.3(5) 5_656 5_656 ?
O4 Ni1 N1' 92.8(5) 5_656 . ?
O4 Ni1 N1' 87.2(5) . . ?
N2' Ni1 N1' 92.4(7) . . ?
N2' Ni1 N1' 87.6(7) 5_656 . ?
N2 Ni1 N1' 118.9(5) . . ?
N2 Ni1 N1' 61.1(5) 5_656 . ?
N1 Ni1 N1' 25.3(5) . . ?
N1 Ni1 N1' 154.7(5) 5_656 . ?
N1' Ni1 N1' 180.0(4) 5_656 . ?
N3' Ni2 N3' 67.3(5) . 2 ?
N3' Ni2 N4' 167.2(7) . 2 ?
N3' Ni2 N4' 99.9(7) 2 2 ?
N3' Ni2 N4' 99.9(7) . . ?
N3' Ni2 N4' 167.2(7) 2 . ?
N4' Ni2 N4' 92.9(14) 2 . ?
N3' Ni2 N3 175.1(6) . 2 ?
N3' Ni2 N3 107.8(6) 2 2 ?
N4' Ni2 N3 7.8(12) 2 2 ?
N4' Ni2 N3 85.0(4) . 2 ?
N3' Ni2 N3 107.8(6) . . ?
N3' Ni2 N3 175.1(6) 2 . ?
N4' Ni2 N3 85.0(4) 2 . ?
N4' Ni2 N3 7.8(12) . . ?
N3 Ni2 N3 77.2(11) 2 . ?
N3' Ni2 O18 92.0(3) . . ?
N3' Ni2 O18 86.0(3) 2 . ?
N4' Ni2 O18 87.2(11) 2 . ?
N4' Ni2 O18 94.5(11) . . ?
N3 Ni2 O18 87.8(9) 2 . ?
N3 Ni2 O18 94.1(9) . . ?
N3' Ni2 O18 86.0(3) . 2 ?
N3' Ni2 O18 92.0(3) 2 2 ?
N4' Ni2 O18 94.5(11) 2 2 ?
N4' Ni2 O18 87.2(11) . 2 ?
N3 Ni2 O18 94.1(9) 2 2 ?
N3 Ni2 O18 87.8(9) . 2 ?
O18 Ni2 O18 177.6(2) . 2 ?
N3' Ni2 N4 86.5(4) . 2 ?
N3' Ni2 N4 19.4(2) 2 2 ?
N4' Ni2 N4 80.7(7) 2 2 ?
N4' Ni2 N4 173.0(5) . 2 ?
N3 Ni2 N4 88.6(6) 2 2 ?
N3 Ni2 N4 165.5(5) . 2 ?
O18 Ni2 N4 88.2(3) . 2 ?
O18 Ni2 N4 90.4(3) 2 2 ?
N3' Ni2 N4 19.4(2) . . ?
N3' Ni2 N4 86.5(4) 2 . ?
N4' Ni2 N4 173.0(5) 2 . ?
N4' Ni2 N4 80.7(7) . . ?
N3 Ni2 N4 165.5(5) 2 . ?
N3 Ni2 N4 88.6(6) . . ?
O18 Ni2 N4 90.4(3) . . ?
O18 Ni2 N4 88.2(3) 2 . ?
N4 Ni2 N4 105.8(4) 2 . ?
Ni3 Ni3 N6 129.4(5) 2_655 2_655 ?
Ni3 Ni3 N7 78.8(3) 2_655 2_655 ?
N6 Ni3 N7 144.9(5) 2_655 2_655 ?
Ni3 Ni3 N7 70.7(3) 2_655 . ?
N6 Ni3 N7 58.8(5) 2_655 . ?
N7 Ni3 N7 143.3(3) 2_655 . ?
Ni3 Ni3 N6 27.2(3) 2_655 . ?
N6 Ni3 N6 151.7(5) 2_655 . ?
N7 Ni3 N6 51.6(4) 2_655 . ?
N7 Ni3 N6 95.8(3) . . ?
Ni3 Ni3 N8 155.8(3) 2_655 . ?
N6 Ni3 N8 31.5(5) 2_655 . ?
N7 Ni3 N8 125.3(4) 2_655 . ?
N7 Ni3 N8 87.5(3) . . ?
N6 Ni3 N8 176.7(4) . . ?
Ni3 Ni3 C19 171.9(4) 2_655 2_655 ?
N6 Ni3 C19 45.1(5) 2_655 2_655 ?
N7 Ni3 C19 104.1(4) 2_655 2_655 ?
N7 Ni3 C19 103.8(4) . 2_655 ?
N6 Ni3 C19 154.3(4) . 2_655 ?
N8 Ni3 C19 23.4(4) . 2_655 ?
Ni3 Ni3 N5 112.2(3) 2_655 . ?
N6 Ni3 N5 118.3(6) 2_655 . ?
N7 Ni3 N5 41.1(4) 2_655 . ?
N7 Ni3 N5 175.6(4) . . ?
N6 Ni3 N5 87.7(4) . . ?
N8 Ni3 N5 88.9(4) . . ?
C19 Ni3 N5 73.7(5) 2_655 . ?
Ni3 Ni3 C18 106.5(4) 2_655 2_655 ?
N6 Ni3 C18 36.7(5) 2_655 2_655 ?
N7 Ni3 C18 169.6(4) 2_655 2_655 ?
N7 Ni3 C18 46.3(4) . 2_655 ?
N6 Ni3 C18 133.5(4) . 2_655 ?
N8 Ni3 C18 49.3(4) . 2_655 ?
C19 Ni3 C18 71.9(5) 2_655 2_655 ?
N5 Ni3 C18 129.3(4) . 2_655 ?
Ni3 Ni3 C21 141.6(3) 2_655 2_655 ?
N6 Ni3 C21 78.6(5) 2_655 2_655 ?
N7 Ni3 C21 67.2(3) 2_655 2_655 ?
N7 Ni3 C21 130.5(4) . 2_655 ?
N6 Ni3 C21 116.1(4) . 2_655 ?
N8 Ni3 C21 61.5(4) . 2_655 ?
C19 Ni3 C21 38.2(3) 2_655 2_655 ?
N5 Ni3 C21 49.3(4) . 2_655 ?
C18 Ni3 C21 110.0(4) 2_655 2_655 ?
Ni3 Ni3 C22 115.1(3) 2_655 2_655 ?
N6 Ni3 C22 112.9(5) 2_655 2_655 ?
N7 Ni3 C22 36.6(3) 2_655 2_655 ?
N7 Ni3 C22 163.6(4) . 2_655 ?
N6 Ni3 C22 88.1(4) . 2_655 ?
N8 Ni3 C22 88.8(4) . 2_655 ?
C19 Ni3 C22 68.6(4) 2_655 2_655 ?
N5 Ni3 C22 18.7(4) . 2_655 ?
C18 Ni3 C22 136.4(4) 2_655 2_655 ?
C21 Ni3 C22 35.8(2) 2_655 2_655 ?
V3 O1 V1 100.69(15) . . ?
V3 O1 V2 144.92(19) . . ?
V1 O1 V2 101.57(15) . . ?
V7 O2 V8 104.85(16) . . ?
V7 O2 V6 142.64(19) . . ?
V8 O2 V6 102.23(15) . . ?
V7 O3 V5 105.03(17) 2_655 . ?
V7 O3 V6 144.91(18) 2_655 . ?
V5 O3 V6 101.43(15) . . ?
V5 O4 Ni1 153.5(2) . . ?
V4 O5 V5 99.62(15) . . ?
V4 O5 V6 144.07(17) . . ?
V5 O5 V6 100.30(15) . . ?
V3 O6 V4 100.65(15) . . ?
V3 O6 V2 143.69(18) . 2_655 ?
V4 O6 V2 102.42(16) . 2_655 ?
V1 O9 V6 145.65(18) . . ?
V1 O9 V8 100.46(14) . . ?
V6 O9 V8 102.61(15) . . ?
V4 O12 V1 146.4(2) . . ?
V4 O12 V3 96.16(15) . . ?
V1 O12 V3 93.22(14) . . ?
V8 O13 V1 101.07(15) . . ?
V8 O13 V2 140.17(18) . . ?
V1 O13 V2 99.72(15) . . ?
V5 O14 V4 98.77(15) . . ?
V5 O14 V2 145.13(18) . 2_655 ?
V4 O14 V2 102.18(16) . 2_655 ?
V8 O15 V5 141.2(2) . 2_655 ?
V8 O15 V7 93.01(15) . . ?
V5 O15 V7 90.00(15) 2_655 . ?
V1 O18 Ni2 149.4(2) . . ?
V7 O19 V7 123.4(3) 2_655 . ?
V3 O20 V3 127.6(3) . 2_655 ?
O18 V1 O1 111.77(17) . . ?
O18 V1 O12 105.98(16) . . ?
O1 V1 O12 84.77(14) . . ?
O18 V1 O9 111.12(17) . . ?
O1 V1 O9 136.50(15) . . ?
O12 V1 O9 90.31(14) . . ?
O18 V1 O13 110.75(15) . . ?
O1 V1 O13 80.09(14) . . ?
O12 V1 O13 143.22(14) . . ?
O9 V1 O13 78.49(13) . . ?
O8 V2 O14 109.29(17) . 2_655 ?
O8 V2 O13 108.70(17) . . ?
O14 V2 O13 92.07(14) 2_655 . ?
O8 V2 O1 110.93(18) . . ?
O14 V2 O1 139.61(14) 2_655 . ?
O13 V2 O1 78.61(13) . . ?
O8 V2 O6 109.08(17) . 2_655 ?
O14 V2 O6 76.44(14) 2_655 2_655 ?
O13 V2 O6 142.21(14) . 2_655 ?
O1 V2 O6 87.19(14) . 2_655 ?
O8 V2 V4 114.98(14) . 2_655 ?
O14 V2 V4 38.64(10) 2_655 2_655 ?
O13 V2 V4 121.85(10) . 2_655 ?
O1 V2 V4 116.48(10) . 2_655 ?
O6 V2 V4 37.80(10) 2_655 2_655 ?
O10 V3 O20 104.7(2) . . ?
O10 V3 O1 111.93(18) . . ?
O20 V3 O1 91.56(12) . . ?
O10 V3 O6 113.00(17) . . ?
O20 V3 O6 91.81(12) . . ?
O1 V3 O6 132.34(15) . . ?
O10 V3 O12 98.60(18) . . ?
O20 V3 O12 156.64(17) . . ?
O1 V3 O12 80.55(13) . . ?
O6 V3 O12 77.95(14) . . ?
O11 V4 O12 108.57(17) . . ?
O11 V4 O5 108.39(17) . . ?
O12 V4 O5 92.23(15) . . ?
O11 V4 O6 108.80(17) . . ?
O12 V4 O6 84.96(15) . . ?
O5 V4 O6 141.57(14) . . ?
O11 V4 O14 106.89(16) . . ?
O12 V4 O14 144.17(14) . . ?
O5 V4 O14 81.40(14) . . ?
O6 V4 O14 78.96(14) . . ?
O11 V4 V2 113.65(13) . 2_655 ?
O12 V4 V2 118.00(11) . 2_655 ?
O5 V4 V2 113.84(11) . 2_655 ?
O6 V4 V2 39.78(10) . 2_655 ?
O14 V4 V2 39.18(10) . 2_655 ?
O4 V5 O15 105.77(16) . 2_655 ?
O4 V5 O14 110.06(16) . . ?
O15 V5 O14 89.91(15) 2_655 . ?
O4 V5 O3 110.62(17) . . ?
O15 V5 O3 87.32(16) 2_655 . ?
O14 V5 O3 138.39(14) . . ?
O4 V5 O5 108.53(16) . . ?
O15 V5 O5 145.68(14) 2_655 . ?
O14 V5 O5 79.69(14) . . ?
O3 V5 O5 79.61(14) . . ?
O4 V5 V7 111.06(14) . 2_655 ?
O15 V5 V7 51.08(12) 2_655 2_655 ?
O14 V5 V7 129.27(10) . 2_655 ?
O3 V5 V7 36.67(11) . 2_655 ?
O5 V5 V7 113.09(10) . 2_655 ?
O16 V6 O9 107.77(18) . . ?
O16 V6 O3 111.19(18) . . ?
O9 V6 O3 140.98(15) . . ?
O16 V6 O5 107.90(16) . . ?
O9 V6 O5 91.71(14) . . ?
O3 V6 O5 78.66(14) . . ?
O16 V6 O2 108.95(16) . . ?
O9 V6 O2 77.23(13) . . ?
O3 V6 O2 88.10(14) . . ?
O5 V6 O2 143.15(14) . . ?
O17 V7 O19 104.2(2) . . ?
O17 V7 O3 115.33(19) . 2_655 ?
O19 V7 O3 94.98(13) . 2_655 ?
O17 V7 O2 115.53(19) . . ?
O19 V7 O2 95.53(13) . . ?
O3 V7 O2 123.26(16) 2_655 . ?
O17 V7 O15 95.9(2) . . ?
O19 V7 O15 159.84(17) . . ?
O3 V7 O15 76.85(14) 2_655 . ?
O2 V7 O15 74.61(13) . . ?
O17 V7 V5 105.98(17) . 2_655 ?
O19 V7 V5 132.21(10) . 2_655 ?
O3 V7 V5 38.30(10) 2_655 2_655 ?
O2 V7 V5 103.64(11) . 2_655 ?
O15 V7 V5 38.92(9) . 2_655 ?
O7 V8 O15 107.29(17) . . ?
O7 V8 O13 108.94(17) . . ?
O15 V8 O13 94.42(15) . . ?
O7 V8 O2 106.59(17) . . ?
O15 V8 O2 87.19(16) . . ?
O13 V8 O2 142.13(14) . . ?
O7 V8 O9 107.00(16) . . ?
O15 V8 O9 145.26(15) . . ?
O13 V8 O9 79.60(13) . . ?
O2 V8 O9 77.93(14) . . ?
C25 C18 C26 88.7(16) 2_655 2_655 ?
C25 C18 N6 113.1(15) 2_655 . ?
C26 C18 N6 72.9(8) 2_655 . ?
C25 C18 C17 36.4(11) 2_655 . ?
C26 C18 C17 123.3(13) 2_655 . ?
N6 C18 C17 109.6(10) . . ?
C25 C18 N7 60.4(10) 2_655 2_655 ?
C26 C18 N7 107.5(10) 2_655 2_655 ?
N6 C18 N7 65.3(7) . 2_655 ?
C17 C18 N7 44.3(7) . 2_655 ?
C25 C18 N8 136.3(17) 2_655 2_655 ?
C26 C18 N8 54.0(6) 2_655 2_655 ?
N6 C18 N8 40.8(5) . 2_655 ?
C17 C18 N8 150.1(10) . 2_655 ?
N7 C18 N8 105.9(7) 2_655 2_655 ?
C25 C18 Ni3 118.8(13) 2_655 2_655 ?
C26 C18 Ni3 101.4(7) 2_655 2_655 ?
N6 C18 Ni3 28.8(5) . 2_655 ?
C17 C18 Ni3 97.7(8) . 2_655 ?
N7 C18 Ni3 59.0(4) 2_655 2_655 ?
N8 C18 Ni3 58.5(4) 2_655 2_655 ?
C25 C18 H18A 75.8 2_655 . ?
C26 C18 H18A 37.5 2_655 . ?
N6 C18 H18A 110.4 . . ?
C17 C18 H18A 110.3 . . ?
N7 C18 H18A 125.7 2_655 . ?
N8 C18 H18A 83.7 2_655 . ?
Ni3 C18 H18A 138.5 2_655 . ?
C25 C18 H18B 132.6 2_655 . ?
C26 C18 H18B 123.8 2_655 . ?
N6 C18 H18B 109.4 . . ?
C17 C18 H18B 109.0 . . ?
N7 C18 H18B 124.8 2_655 . ?
N8 C18 H18B 90.2 2_655 . ?
Ni3 C18 H18B 89.9 2_655 . ?
H18A C18 H18B 108.1 . . ?
C19 N8 N6 91.8(11) 2_655 2_655 ?
C19 N8 C26 134.0(16) 2_655 . ?
N6 N8 C26 76.4(8) 2_655 . ?
C19 N8 C27 37.8(11) 2_655 . ?
N6 N8 C27 121.8(10) 2_655 . ?
C26 N8 C27 114.6(8) . . ?
C19 N8 C20 63.6(14) 2_655 2_655 ?
N6 N8 C20 113.3(11) 2_655 2_655 ?
C26 N8 C20 80.5(9) . 2_655 ?
C27 N8 C20 34.2(8) . 2_655 ?
C19 N8 C18 146.9(12) 2_655 2_655 ?
N6 N8 C18 55.1(6) 2_655 2_655 ?
C26 N8 C18 45.4(7) . 2_655 ?
C27 N8 C18 159.2(9) . 2_655 ?
C20 N8 C18 125.2(10) 2_655 2_655 ?
C19 N8 Ni3 79.1(11) 2_655 . ?
N6 N8 Ni3 31.9(5) 2_655 . ?
C26 N8 Ni3 106.3(6) . . ?
C27 N8 Ni3 116.7(7) . . ?
C20 N8 Ni3 129.3(9) 2_655 . ?
C18 N8 Ni3 72.2(5) 2_655 . ?
C19 N8 H8A 116.0 2_655 . ?
N6 N8 H8A 126.3 2_655 . ?
C26 N8 H8A 106.4 . . ?
C27 N8 H8A 105.9 . . ?
C20 N8 H8A 120.1 2_655 . ?
C18 N8 H8A 88.2 2_655 . ?
Ni3 N8 H8A 106.2 . . ?
N8 N6 Ni3 116.6(9) 2_655 2_655 ?
N8 N6 C19 34.3(6) 2_655 . ?
Ni3 N6 C19 99.4(9) 2_655 . ?
N8 N6 C18 84.1(9) 2_655 . ?
Ni3 N6 C18 114.5(9) 2_655 . ?
C19 N6 C18 118.4(10) . . ?
N8 N6 C26 59.8(6) 2_655 2_655 ?
Ni3 N6 C26 161.2(9) 2_655 2_655 ?
C19 N6 C26 85.9(7) . 2_655 ?
C18 N6 C26 48.4(8) . 2_655 ?
N8 N6 N7 146.7(8) 2_655 2_655 ?
Ni3 N6 N7 84.8(6) 2_655 2_655 ?
C19 N6 N7 173.7(10) . 2_655 ?
C18 N6 N7 63.3(7) . 2_655 ?
C26 N6 N7 91.5(6) 2_655 2_655 ?
N8 N6 C25 99.9(8) 2_655 2_655 ?
Ni3 N6 C25 119.4(7) 2_655 2_655 ?
C19 N6 C25 132.5(8) . 2_655 ?
C18 N6 C25 22.2(6) . 2_655 ?
C26 N6 C25 48.8(4) 2_655 2_655 ?
N7 N6 C25 47.0(4) 2_655 2_655 ?
N8 N6 Ni3 137.4(8) 2_655 . ?
Ni3 N6 Ni3 23.4(3) 2_655 . ?
C19 N6 Ni3 122.6(8) . . ?
C18 N6 Ni3 101.8(8) . . ?
C26 N6 Ni3 148.5(6) 2_655 . ?
N7 N6 Ni3 61.5(4) 2_655 . ?
C25 N6 Ni3 100.0(5) 2_655 . ?
N8 N6 H6A 115.3 2_655 . ?
Ni3 N6 H6A 117.0 2_655 . ?
C19 N6 H6A 103.8 . . ?
C18 N6 H6A 103.9 . . ?
C26 N6 H6A 78.6 2_655 . ?
N7 N6 H6A 70.0 2_655 . ?
C25 N6 H6A 83.1 2_655 . ?
Ni3 N6 H6A 104.2 . . ?
C17 N7 N5 68.3(7) 2_655 2_655 ?
C17 N7 C25 41.1(7) 2_655 . ?
N5 N7 C25 105.8(8) 2_655 . ?
C17 N7 C22 77.4(8) 2_655 . ?
N5 N7 C22 34.2(6) 2_655 . ?
C25 N7 C22 118.0(8) . . ?
C17 N7 C18 59.1(6) 2_655 2_655 ?
N5 N7 C18 106.1(9) 2_655 2_655 ?
C25 N7 C18 28.0(6) . 2_655 ?
C22 N7 C18 132.7(8) . 2_655 ?
C17 N7 N6 110.5(8) 2_655 2_655 ?
N5 N7 N6 129.0(7) 2_655 2_655 ?
C25 N7 N6 74.2(6) . 2_655 ?
C22 N7 N6 158.9(8) . 2_655 ?
C18 N7 N6 51.4(4) 2_655 2_655 ?
C17 N7 Ni3 125.7(9) 2_655 2_655 ?
N5 N7 Ni3 74.0(5) 2_655 2_655 ?
C25 N7 Ni3 125.4(7) . 2_655 ?
C22 N7 Ni3 92.5(6) . 2_655 ?
C18 N7 Ni3 98.0(6) 2_655 2_655 ?
N6 N7 Ni3 66.9(4) 2_655 2_655 ?
C17 N7 Ni3 123.9(8) 2_655 . ?
N5 N7 Ni3 99.2(6) 2_655 . ?
C25 N7 Ni3 102.4(6) . . ?
C22 N7 Ni3 122.8(7) . . ?
C18 N7 Ni3 74.7(5) 2_655 . ?
N6 N7 Ni3 36.4(3) 2_655 . ?
Ni3 N7 Ni3 30.54(13) 2_655 . ?
C17 N7 H7A 122.4 2_655 . ?
N5 N7 H7A 137.2 2_655 . ?
C25 N7 H7A 103.7 . . ?
C22 N7 H7A 103.8 . . ?
C18 N7 H7A 114.4 2_655 . ?
N6 N7 H7A 88.6 2_655 . ?
Ni3 N7 H7A 111.8 2_655 . ?
Ni3 N7 H7A 104.0 . . ?
C22 N5 C24 101.0(13) 2_655 2_655 ?
C22 N5 N7 78.1(11) 2_655 2_655 ?
C24 N5 N7 148.3(11) 2_655 2_655 ?
C22 N5 C30 36.8(9) 2_655 . ?
C24 N5 C30 76.0(10) 2_655 . ?
N7 N5 C30 113.6(10) 2_655 . ?
C22 N5 C17 89.6(12) 2_655 . ?
C24 N5 C17 98.6(11) 2_655 . ?
N7 N5 C17 50.0(7) 2_655 . ?
C30 N5 C17 119.7(10) . . ?
C22 N5 C21 50.9(9) 2_655 2_655 ?
C24 N5 C21 109.5(11) 2_655 2_655 ?
N7 N5 C21 94.6(8) 2_655 2_655 ?
C30 N5 C21 41.5(6) . 2_655 ?
C17 N5 C21 134.4(10) . 2_655 ?
C22 N5 Ni3 111.0(11) 2_655 . ?
C24 N5 Ni3 139.9(11) 2_655 . ?
N7 N5 Ni3 65.0(4) 2_655 . ?
C30 N5 Ni3 116.9(7) . . ?
C17 N5 Ni3 105.1(7) . . ?
C21 N5 Ni3 75.5(5) 2_655 . ?
C22 N5 H5A 136.5 2_655 . ?
C24 N5 H5A 37.0 2_655 . ?
N7 N5 H5A 141.5 2_655 . ?
C30 N5 H5A 104.2 . . ?
C17 N5 H5A 104.5 . . ?
C21 N5 H5A 119.7 2_655 . ?
Ni3 N5 H5A 104.7 . . ?
C30 C29 C27 119.5(10) . . ?
C30 C29 C21 49.2(7) . 2_655 ?
C27 C29 C21 71.2(8) . 2_655 ?
C30 C29 C19 93.3(8) . 2_655 ?
C27 C29 C19 32.8(6) . 2_655 ?
C21 C29 C19 53.4(6) 2_655 2_655 ?
C30 C29 H29A 107.3 . . ?
C27 C29 H29A 107.2 . . ?
C21 C29 H29A 134.4 2_655 . ?
C19 C29 H29A 99.8 2_655 . ?
C30 C29 H29B 107.6 . . ?
C27 C29 H29B 107.6 . . ?
C21 C29 H29B 117.0 2_655 . ?
C19 C29 H29B 138.6 2_655 . ?
H29A C29 H29B 107.0 . . ?
C20 C27 C19 102.9(18) 2_655 2_655 ?
C20 C27 N8 83.8(15) 2_655 . ?
C19 C27 N8 31.5(8) 2_655 . ?
C20 C27 C29 167.2(17) 2_655 . ?
C19 C27 C29 89.9(12) 2_655 . ?
N8 C27 C29 108.0(10) . . ?
C20 C27 C28 59.8(14) 2_655 . ?
C19 C27 C28 141.2(13) 2_655 . ?
N8 C27 C28 109.8(9) . . ?
C29 C27 C28 110.2(11) . . ?
C20 C27 C21 132.2(17) 2_655 2_655 ?
C19 C27 C21 58.8(9) 2_655 2_655 ?
N8 C27 C21 90.2(8) . 2_655 ?
C29 C27 C21 54.5(7) . 2_655 ?
C28 C27 C21 158.8(10) . 2_655 ?
C20 C27 H27A 69.7 2_655 . ?
C19 C27 H27A 92.9 2_655 . ?
N8 C27 H27A 109.5 . . ?
C29 C27 H27A 109.4 . . ?
C28 C27 H27A 109.8 . . ?
C21 C27 H27A 68.0 2_655 . ?
C20 C28 C27 38.0(9) 2_655 . ?
C20 C28 H28A 71.8 2_655 . ?
C27 C28 H28A 109.5 . . ?
C20 C28 H28B 128.1 2_655 . ?
C27 C28 H28B 109.2 . . ?
H28A C28 H28B 109.5 . . ?
C20 C28 H28C 118.9 2_655 . ?
C27 C28 H28C 109.8 . . ?
H28A C28 H28C 109.5 . . ?
H28B C28 H28C 109.5 . . ?
C30 C32 C23 61.6(8) . 2_655 ?
C30 C32 C24 57.4(8) . 2_655 ?
C23 C32 C24 90.9(9) 2_655 2_655 ?
C30 C32 C22 27.1(6) . 2_655 ?
C23 C32 C22 47.4(7) 2_655 2_655 ?
C24 C32 C22 48.1(6) 2_655 2_655 ?
C30 C32 H32A 110.1 . . ?
C23 C32 H32A 148.4 2_655 . ?
C24 C32 H32A 62.3 2_655 . ?
C22 C32 H32A 110.3 2_655 . ?
C30 C32 H32B 109.7 . . ?
C23 C32 H32B 54.2 2_655 . ?
C24 C32 H32B 97.0 2_655 . ?
C22 C32 H32B 84.8 2_655 . ?
H32A C32 H32B 109.5 . . ?
C30 C32 H32C 108.7 . . ?
C23 C32 H32C 101.9 2_655 . ?
C24 C32 H32C 153.3 2_655 . ?
C22 C32 H32C 129.6 2_655 . ?
H32A C32 H32C 109.5 . . ?
H32B C32 H32C 109.5 . . ?
C22 C30 C21 85.3(11) 2_655 2_655 ?
C22 C30 N5 32.7(9) 2_655 . ?
C21 C30 N5 87.3(9) 2_655 . ?
C22 C30 C29 135.7(13) 2_655 . ?
C21 C30 C29 65.7(9) 2_655 . ?
N5 C30 C29 109.6(9) . . ?
C22 C30 C31 79.7(13) 2_655 . ?
C21 C30 C31 62.5(9) 2_655 . ?
N5 C30 C31 109.4(10) . . ?
C29 C30 C31 111.5(11) . . ?
C22 C30 C32 105.9(14) 2_655 . ?
C21 C30 C32 165.7(13) 2_655 . ?
N5 C30 C32 107.0(10) . . ?
C29 C30 C32 109.3(11) . . ?
C31 C30 C32 110.0(11) . . ?
C22 C30 C24 68.7(10) 2_655 2_655 ?
C21 C30 C24 121.2(10) 2_655 2_655 ?
N5 C30 C24 43.7(6) . 2_655 ?
C29 C30 C24 97.6(9) . 2_655 ?
C31 C30 C24 147.2(11) . 2_655 ?
C32 C30 C24 72.0(10) . 2_655 ?
C22 C30 C23 64.0(12) 2_655 2_655 ?
C21 C30 C23 113.5(11) 2_655 2_655 ?
N5 C30 C23 92.6(9) . 2_655 ?
C29 C30 C23 157.5(11) . 2_655 ?
C31 C30 C23 55.3(9) . 2_655 ?
C32 C30 C23 65.6(10) . 2_655 ?
C24 C30 C23 101.0(10) 2_655 2_655 ?
C21 C31 C23 113.7(10) 2_655 2_655 ?
C21 C31 C30 50.0(7) 2_655 . ?
C23 C31 C30 67.8(9) 2_655 . ?
C21 C31 C22 58.1(6) 2_655 2_655 ?
C23 C31 C22 58.0(8) 2_655 2_655 ?
C30 C31 C22 34.7(6) . 2_655 ?
C21 C31 H31A 60.7 2_655 . ?
C23 C31 H31A 143.9 2_655 . ?
C30 C31 H31A 109.3 . . ?
C22 C31 H31A 98.2 2_655 . ?
C21 C31 H31B 114.6 2_655 . ?
C23 C31 H31B 104.9 2_655 . ?
C30 C31 H31B 109.7 . . ?
C22 C31 H31B 142.4 2_655 . ?
H31A C31 H31B 109.5 . . ?
C21 C31 H31C 135.6 2_655 . ?
C23 C31 H31C 46.7 2_655 . ?
C30 C31 H31C 109.5 . . ?
C22 C31 H31C 83.5 2_655 . ?
H31A C31 H31C 109.5 . . ?
H31B C31 H31C 109.5 . . ?
C25 C17 N7 83.7(11) 2_655 2_655 ?
C25 C17 N5 137.5(13) 2_655 . ?
N7 C17 N5 61.7(8) 2_655 . ?
C25 C17 C18 28.9(10) 2_655 . ?
N7 C17 C18 76.6(9) 2_655 . ?
N5 C17 C18 113.1(11) . . ?
C25 C17 C22 141.0(14) 2_655 2_655 ?
N7 C17 C22 58.3(6) 2_655 2_655 ?
N5 C17 C22 30.0(6) . 2_655 ?
C18 C17 C22 131.1(10) . 2_655 ?
C25 C17 C24 157.0(15) 2_655 2_655 ?
N7 C17 C24 96.7(9) 2_655 2_655 ?
N5 C17 C24 35.1(6) . 2_655 ?
C18 C17 C24 128.8(11) . 2_655 ?
C22 C17 C24 49.2(7) 2_655 2_655 ?
C25 C17 H17A 83.5 2_655 . ?
N7 C17 H17A 76.1 2_655 . ?
N5 C17 H17A 108.9 . . ?
C18 C17 H17A 108.6 . . ?
C22 C17 H17A 79.5 2_655 . ?
C24 C17 H17A 119.0 2_655 . ?
C25 C17 H17B 104.9 2_655 . ?
N7 C17 H17B 170.7 2_655 . ?
N5 C17 H17B 109.0 . . ?
C18 C17 H17B 109.2 . . ?
C22 C17 H17B 113.7 2_655 . ?
C24 C17 H17B 74.0 2_655 . ?
H17A C17 H17B 107.9 . . ?
C18 C25 C17 114.7(19) 2_655 2_655 ?
C18 C25 N7 91.6(14) 2_655 . ?
C17 C25 N7 55.2(9) 2_655 . ?
C18 C25 C26 59.4(14) 2_655 . ?
C17 C25 C26 163.8(13) 2_655 . ?
N7 C25 C26 108.8(9) . . ?
C18 C25 N6 44.7(10) 2_655 2_655 ?
C17 C25 N6 108.7(11) 2_655 2_655 ?
N7 C25 N6 58.8(5) . 2_655 ?
C26 C25 N6 55.9(6) . 2_655 ?
C18 C25 H25A 63.8 2_655 . ?
C17 C25 H25A 76.6 2_655 . ?
N7 C25 H25A 109.8 . . ?
C26 C25 H25A 110.3 . . ?
N6 C25 H25A 104.0 2_655 . ?
C18 C25 H25B 158.4 2_655 . ?
C17 C25 H25B 80.7 2_655 . ?
N7 C25 H25B 109.9 . . ?
C26 C25 H25B 109.6 . . ?
N6 C25 H25B 147.6 2_655 . ?
H25A C25 H25B 108.4 . . ?
C18 C26 N8 80.6(9) 2_655 . ?
C18 C26 C25 31.9(7) 2_655 . ?
N8 C26 C25 109.6(9) . . ?
C18 C26 N6 58.7(6) 2_655 2_655 ?
N8 C26 N6 43.8(5) . 2_655 ?
C25 C26 N6 75.3(7) . 2_655 ?
C18 C26 C20 133.6(10) 2_655 2_655 ?
N8 C26 C20 53.8(7) . 2_655 ?
C25 C26 C20 154.3(10) . 2_655 ?
N6 C26 C20 80.0(7) 2_655 2_655 ?
C18 C26 H26A 134.5 2_655 . ?
N8 C26 H26A 110.1 . . ?
C25 C26 H26A 109.7 . . ?
N6 C26 H26A 97.9 2_655 . ?
C20 C26 H26A 66.2 2_655 . ?
C18 C26 H26B 109.2 2_655 . ?
N8 C26 H26B 109.6 . . ?
C25 C26 H26B 109.8 . . ?
N6 C26 H26B 149.2 2_655 . ?
C20 C26 H26B 95.3 2_655 . ?
H26A C26 H26B 108.0 . . ?
N5 C22 C30 110.5(16) 2_655 2_655 ?
N5 C22 N7 67.7(10) 2_655 . ?
C30 C22 N7 165.3(14) 2_655 . ?
N5 C22 C21 103.1(13) 2_655 . ?
C30 C22 C21 56.0(10) 2_655 . ?
N7 C22 C21 109.6(9) . . ?
N5 C22 C23 147.2(14) 2_655 . ?
C30 C22 C23 82.0(12) 2_655 . ?
N7 C22 C23 107.5(10) . . ?
C21 C22 C23 108.7(11) . . ?
N5 C22 C24 47.0(10) 2_655 . ?
C30 C22 C24 77.3(11) 2_655 . ?
N7 C22 C24 108.2(10) . . ?
C21 C22 C24 110.8(10) . . ?
C23 C22 C24 112.0(11) . . ?
N5 C22 C31 156.8(15) 2_655 2_655 ?
C30 C22 C31 65.6(9) 2_655 2_655 ?
N7 C22 C31 109.9(9) . 2_655 ?
C21 C22 C31 54.9(8) . 2_655 ?
C23 C22 C31 56.0(9) . 2_655 ?
C24 C22 C31 141.8(10) . 2_655 ?
N5 C22 C17 60.4(9) 2_655 2_655 ?
C30 C22 C17 148.5(13) 2_655 2_655 ?
N7 C22 C17 44.3(6) . 2_655 ?
C21 C22 C17 151.6(10) . 2_655 ?
C23 C22 C17 92.8(9) . 2_655 ?
C24 C22 C17 76.0(9) . 2_655 ?
C31 C22 C17 135.1(11) 2_655 2_655 ?
N5 C22 C32 108.7(12) 2_655 2_655 ?
C30 C22 C32 46.9(9) 2_655 2_655 ?
N7 C22 C32 147.7(9) . 2_655 ?
C21 C22 C32 102.5(9) . 2_655 ?
C23 C22 C32 57.1(9) . 2_655 ?
C24 C22 C32 61.7(8) . 2_655 ?
C31 C22 C32 85.6(9) 2_655 2_655 ?
C17 C22 C32 104.7(9) 2_655 2_655 ?
N5 C22 Ni3 50.4(9) 2_655 2_655 ?
C30 C22 Ni3 116.0(11) 2_655 2_655 ?
N7 C22 Ni3 51.0(5) . 2_655 ?
C21 C22 Ni3 69.6(6) . 2_655 ?
C23 C22 Ni3 151.3(9) . 2_655 ?
C24 C22 Ni3 94.4(8) . 2_655 ?
C31 C22 Ni3 109.1(7) 2_655 2_655 ?
C17 C22 Ni3 82.5(6) 2_655 2_655 ?
C32 C22 Ni3 151.3(9) 2_655 2_655 ?
C30 C21 C31 67.5(8) 2_655 2_655 ?
C30 C21 C19 120.9(12) 2_655 . ?
C31 C21 C19 171.4(12) 2_655 . ?
C30 C21 C22 38.7(6) 2_655 . ?
C31 C21 C22 67.0(9) 2_655 . ?
C19 C21 C22 117.7(11) . . ?
C30 C21 C29 65.1(8) 2_655 2_655 ?
C31 C21 C29 114.5(11) 2_655 2_655 ?
C19 C21 C29 72.8(8) . 2_655 ?
C22 C21 C29 98.1(9) . 2_655 ?
C30 C21 C27 118.4(11) 2_655 2_655 ?
C31 C21 C27 146.9(11) 2_655 2_655 ?
C19 C21 C27 33.4(6) . 2_655 ?
C22 C21 C27 139.7(10) . 2_655 ?
C29 C21 C27 54.2(6) 2_655 2_655 ?
C30 C21 N5 51.3(6) 2_655 2_655 ?
C31 C21 N5 92.8(9) 2_655 2_655 ?
C19 C21 N5 91.7(9) . 2_655 ?
C22 C21 N5 26.0(6) . 2_655 ?
C29 C21 N5 90.8(8) 2_655 2_655 ?
C27 C21 N5 116.7(8) 2_655 2_655 ?
C30 C21 Ni3 106.4(8) 2_655 2_655 ?
C31 C21 Ni3 120.4(9) 2_655 2_655 ?
C19 C21 Ni3 57.0(6) . 2_655 ?
C22 C21 Ni3 74.6(7) . 2_655 ?
C29 C21 Ni3 114.5(8) 2_655 2_655 ?
C27 C21 Ni3 90.3(6) 2_655 2_655 ?
N5 C21 Ni3 55.2(4) 2_655 2_655 ?
C30 C21 H21A 129.8 2_655 . ?
C31 C21 H21A 63.8 2_655 . ?
C19 C21 H21A 107.6 . . ?
C22 C21 H21A 107.9 . . ?
C29 C21 H21A 149.4 2_655 . ?
C27 C21 H21A 108.8 2_655 . ?
N5 C21 H21A 119.6 2_655 . ?
Ni3 C21 H21A 88.5 2_655 . ?
C30 C21 H21B 70.8 2_655 . ?
C31 C21 H21B 75.8 2_655 . ?
C19 C21 H21B 108.2 . . ?
C22 C21 H21B 107.9 . . ?
C29 C21 H21B 47.7 2_655 . ?
C27 C21 H21B 76.2 2_655 . ?
N5 C21 H21B 120.2 2_655 . ?
Ni3 C21 H21B 161.9 2_655 . ?
H21A C21 H21B 107.2 . . ?
C27 C20 C28 82.1(16) 2_655 2_655 ?
C27 C20 C19 39.2(11) 2_655 . ?
C28 C20 C19 113.0(16) 2_655 . ?
C27 C20 N8 62.0(12) 2_655 2_655 ?
C28 C20 N8 109.6(15) 2_655 2_655 ?
C19 C20 N8 29.7(6) . 2_655 ?
C27 C20 C26 107.7(16) 2_655 2_655 ?
C28 C20 C26 115.8(15) 2_655 2_655 ?
C19 C20 C26 72.7(9) . 2_655 ?
N8 C20 C26 45.7(6) 2_655 2_655 ?
C27 C20 H20A 127.1 2_655 . ?
C28 C20 H20A 77.7 2_655 . ?
C19 C20 H20A 109.3 . . ?
N8 C20 H20A 79.7 2_655 . ?
C26 C20 H20A 45.1 2_655 . ?
C27 C20 H20B 70.1 2_655 . ?
C28 C20 H20B 33.1 2_655 . ?
C19 C20 H20B 109.2 . . ?
N8 C20 H20B 123.6 2_655 . ?
C26 C20 H20B 148.2 2_655 . ?
H20A C20 H20B 109.5 . . ?
C27 C20 H20C 120.6 2_655 . ?
C28 C20 H20C 130.9 2_655 . ?
C19 C20 H20C 109.8 . . ?
N8 C20 H20C 119.5 2_655 . ?
C26 C20 H20C 98.9 2_655 . ?
H20A C20 H20C 109.5 . . ?
H20B C20 H20C 109.5 . . ?
N5 C24 C22 32.0(6) 2_655 . ?
N5 C24 C30 60.3(8) 2_655 2_655 ?
C22 C24 C30 34.0(5) . 2_655 ?
N5 C24 C32 102.2(11) 2_655 2_655 ?
C22 C24 C32 70.2(8) . 2_655 ?
C30 C24 C32 50.6(6) 2_655 2_655 ?
N5 C24 C17 46.3(7) 2_655 2_655 ?
C22 C24 C17 54.8(7) . 2_655 ?
C30 C24 C17 87.6(8) 2_655 2_655 ?
C32 C24 C17 97.8(10) 2_655 2_655 ?
N5 C24 H24A 81.1 2_655 . ?
C22 C24 H24A 109.2 . . ?
C30 C24 H24A 113.7 2_655 . ?
C32 C24 H24A 153.6 2_655 . ?
C17 C24 H24A 102.9 2_655 . ?
N5 C24 H24B 106.0 2_655 . ?
C22 C24 H24B 109.3 . . ?
C30 C24 H24B 130.8 2_655 . ?
C32 C24 H24B 95.0 2_655 . ?
C17 C24 H24B 60.3 2_655 . ?
H24A C24 H24B 109.4 . . ?
N5 C24 H24C 136.3 2_655 . ?
C22 C24 H24C 110.0 . . ?
C30 C24 H24C 77.2 2_655 . ?
C32 C24 H24C 50.5 2_655 . ?
C17 C24 H24C 147.5 2_655 . ?
H24A C24 H24C 109.5 . . ?
H24B C24 H24C 109.5 . . ?
N8 C19 C27 110.7(16) 2_655 2_655 ?
N8 C19 N6 53.9(9) 2_655 . ?
C27 C19 N6 146.0(15) 2_655 . ?
N8 C19 C20 86.7(15) 2_655 . ?
C27 C19 C20 37.9(11) 2_655 . ?
N6 C19 C20 108.1(11) . . ?
N8 C19 C21 160.6(18) 2_655 . ?
C27 C19 C21 87.8(11) 2_655 . ?
N6 C19 C21 113.3(10) . . ?
C20 C19 C21 112.3(13) . . ?
N8 C19 C29 131.3(16) 2_655 2_655 ?
C27 C19 C29 57.3(9) 2_655 2_655 ?
N6 C19 C29 156.6(12) . 2_655 ?
C20 C19 C29 95.2(11) . 2_655 ?
C21 C19 C29 53.8(7) . 2_655 ?
N8 C19 Ni3 77.5(11) 2_655 2_655 ?
C27 C19 Ni3 170.4(14) 2_655 2_655 ?
N6 C19 Ni3 35.4(5) . 2_655 ?
C20 C19 Ni3 141.6(11) . 2_655 ?
C21 C19 Ni3 84.7(8) . 2_655 ?
C29 C19 Ni3 121.5(8) 2_655 2_655 ?
N8 C19 H19A 68.8 2_655 . ?
C27 C19 H19A 89.4 2_655 . ?
N6 C19 H19A 108.0 . . ?
C20 C19 H19A 108.0 . . ?
C21 C19 H19A 106.9 . . ?
C29 C19 H19A 64.4 2_655 . ?
Ni3 C19 H19A 98.6 2_655 . ?
C31 C23 C22 66.0(9) 2_655 . ?
C31 C23 C30 56.9(7) 2_655 2_655 ?
C22 C23 C30 34.1(6) . 2_655 ?
C31 C23 C32 100.7(11) 2_655 2_655 ?
C22 C23 C32 75.4(9) . 2_655 ?
C30 C23 C32 52.8(6) 2_655 2_655 ?
C31 C23 H23A 58.8 2_655 . ?
C22 C23 H23A 109.3 . . ?
C30 C23 H23A 115.2 2_655 . ?
C32 C23 H23A 150.9 2_655 . ?
C31 C23 H23B 88.3 2_655 . ?
C22 C23 H23B 109.5 . . ?
C30 C23 H23B 76.2 2_655 . ?
C32 C23 H23B 45.1 2_655 . ?
H23A C23 H23B 109.5 . . ?
C31 C23 H23C 161.7 2_655 . ?
C22 C23 H23C 109.6 . . ?
C30 C23 H23C 129.8 2_655 . ?
C32 C23 H23C 94.9 2_655 . ?
H23A C23 H23C 109.5 . . ?
H23B C23 H23C 109.5 . . ?

loop_
_geom_bond_atom_site_label_1
_geom_bond_atom_site_label_2
_geom_bond_distance
_geom_bond_site_symmetry_2
_geom_bond_publ_flag
N3 C9 1.444(10) . ?
N3 C14 1.480(9) . ?
N3 Ni2 2.098(8) . ?
N3 H3A 0.9000 . ?
N3 H4'A 0.9773 . ?
N4 C11 1.468(9) . ?
N4 C10 1.469(8) . ?
N4 Ni2 2.122(7) . ?
N4 H4A 0.8999 . ?
N4 H3'A 1.1168 . ?
C9 H9A 0.9601 . ?
C9 H9B 0.9600 . ?
C9 H10A 0.9544 . ?
C9 H10B 0.7713 . ?
C10 H10C 0.9601 . ?
C10 H10D 0.9600 . ?
C11 C12 1.505(9) . ?
C11 C13 1.510(9) . ?
C11 H11A 1.0000 . ?
C12 H12A 0.9800 . ?
C12 H12B 0.9800 . ?
C12 H12C 0.9800 . ?
C13 C14 1.513(9) . ?
C13 H13A 0.9900 . ?
C13 H13B 0.9900 . ?
C14 C15 1.511(9) . ?
C14 C16 1.512(9) . ?
C15 H15A 0.9800 . ?
C15 H15B 0.9800 . ?
C15 H15C 0.9800 . ?
C16 H16A 0.9800 . ?
C16 H16B 0.9800 . ?
C16 H16C 0.9800 . ?
N3' C9' 1.479(9) . ?
N3' C14' 1.487(9) . ?
N3' Ni2 2.070(8) . ?
N3' H4A 1.1200 . ?
N3' H3'A 0.9000 . ?
N4' C10' 1.484(10) . ?
N4' C11' 1.500(10) . ?
N4' Ni2 2.088(9) . ?
N4' H3A 0.9374 . ?
N4' H4'A 0.9000 . ?
C9' H10D 1.1558 . ?
C9' H9'A 0.9600 . ?
C9' H9'B 0.9601 . ?
C10' H9A 1.0965 . ?
C10' H9B 1.1523 . ?
C10' H10A 0.9601 . ?
C10' H10B 0.9600 . ?
C11' C12' 1.510(10) . ?
C11' C13' 1.516(10) . ?
C11' H11B 1.0000 . ?
C12' H12D 0.9800 . ?
C12' H12E 0.9800 . ?
C12' H12F 0.9800 . ?
C13' C14' 1.519(10) . ?
C13' H13C 0.9900 . ?
C13' H13D 0.9900 . ?
C14' C16' 1.519(9) . ?
C14' C15' 1.561(9) . ?
C15' H15D 0.9800 . ?
C15' H15E 0.9800 . ?
C15' H15F 0.9800 . ?
C16' H16D 0.9800 . ?
C16' H16E 0.9800 . ?
C16' H16F 0.9800 . ?
N1 C6 1.471(9) . ?
N1 C1 1.504(8) . ?
N1 Ni1 2.099(6) . ?
N1 H1A 0.9001 . ?
N2 C2 1.451(9) . ?
N2 C3 1.466(8) . ?
N2 Ni1 2.086(7) . ?
N2 H2A 0.8996 . ?
C1 H1B 0.9578 . ?
C1 H1C 0.9510 . ?
C2 H2B 0.9404 . ?
C2 H2C 0.9502 . ?
C3 C5 1.505(9) . ?
C3 C4 1.514(9) . ?
C3 H3B 1.0000 . ?
C4 H4B 0.9598 . ?
C4 H4C 0.9601 . ?
C4 H4D 0.9601 . ?
C5 C6 1.504(9) . ?
C5 H5B 0.9603 . ?
C5 H5C 0.9598 . ?
C6 C7 1.507(9) . ?
C6 C8 1.523(9) . ?
C7 H7B 0.9601 . ?
C7 H7C 0.9600 . ?
C7 H7D 0.9600 . ?
C8 H8B 0.9600 . ?
C8 H8C 0.9597 . ?
C8 H8D 0.9601 . ?
C8 H8'B 0.6542 . ?
C8 H8'C 1.0850 . ?
N2' C3' 1.471(10) . ?
N2' C2' 1.480(10) . ?
N2' Ni1 2.085(9) . ?
N2' H2'A 0.8999 . ?
C6' N1' 1.491(10) . ?
C6' C5' 1.498(10) . ?
C6' C7' 1.500(10) . ?
C6' C8' 1.521(10) . ?
C7' H7'A 0.9601 . ?
C7' H7'B 0.9597 . ?
C7' H7'C 0.9601 . ?
C8' H8D 0.4961 . ?
C8' H8'A 0.9599 . ?
C8' H8'B 0.9599 . ?
C8' H8'C 0.9602 . ?
C1' N1' 1.473(10) . ?
C1' H1'C 0.9707 . ?
C1' H1'D 0.9683 . ?
C2' H2'C 0.9518 . ?
C2' H2'D 0.9504 . ?
C3' C5' 1.497(10) . ?
C3' C4' 1.503(10) . ?
C3' H5C 1.2492 . ?
C3' H3'B 1.0000 . ?
C4' H5C 0.5500 . ?
C4' H4'B 0.9602 . ?
C4' H4'C 0.9600 . ?
C4' H4'D 0.9600 . ?
C5' H5'A 0.9900 . ?
C5' H5'B 0.9900 . ?
N1' Ni1 2.107(10) . ?
N1' H1'A 0.8999 . ?
Ni1 O4 2.051(3) 5_656 ?
Ni1 O4 2.051(3) . ?
Ni1 N2' 2.085(9) 5_656 ?
Ni1 N2 2.086(7) 5_656 ?
Ni1 N1 2.099(6) 5_656 ?
Ni1 N1' 2.107(10) 5_656 ?
Ni2 N3' 2.070(8) 2 ?
Ni2 N4' 2.088(9) 2 ?
Ni2 N3 2.098(8) 2 ?
Ni2 O18 2.101(3) . ?
Ni2 O18 2.101(3) 2 ?
Ni2 N4 2.122(7) 2 ?
Ni3 Ni3 1.036(3) 2_655 ?
Ni3 N6 1.193(8) 2_655 ?
Ni3 N7 1.925(8) 2_655 ?
Ni3 N7 2.001(7) . ?
Ni3 N6 2.017(8) . ?
Ni3 N8 2.017(7) . ?
Ni3 C19 2.029(13) 2_655 ?
Ni3 N5 2.042(7) . ?
Ni3 C18 2.251(12) 2_655 ?
O1 V3 1.873(3) . ?
O1 V1 1.903(3) . ?
O1 V2 1.964(3) . ?
O2 V7 1.874(3) . ?
O2 V8 1.931(3) . ?
O2 V6 1.965(3) . ?
O3 V7 1.851(4) 2_655 ?
O3 V5 1.921(3) . ?
O3 V6 1.955(3) . ?
O4 V5 1.615(3) . ?
O5 V4 1.865(3) . ?
O5 V5 1.951(3) . ?
O5 V6 1.956(3) . ?
O6 V3 1.894(3) . ?
O6 V4 1.895(3) . ?
O6 V2 1.979(3) 2_655 ?
O7 V8 1.594(3) . ?
O8 V2 1.591(4) . ?
O9 V1 1.915(3) . ?
O9 V6 1.941(3) . ?
O9 V8 1.946(3) . ?
O10 V3 1.604(4) . ?
O11 V4 1.595(3) . ?
O12 V4 1.822(3) . ?
O12 V1 1.906(3) . ?
O12 V3 2.090(4) . ?
O13 V8 1.884(3) . ?
O13 V1 1.959(3) . ?
O13 V2 1.959(3) . ?
O14 V5 1.911(3) . ?
O14 V4 1.929(3) . ?
O14 V2 1.952(3) 2_655 ?
O15 V8 1.797(3) . ?
O15 V5 1.881(3) 2_655 ?
O15 V7 2.329(4) . ?
O16 V6 1.599(3) . ?
O17 V7 1.597(4) . ?
O18 V1 1.627(3) . ?
O19 V7 1.844(3) 2_655 ?
O19 V7 1.844(3) . ?
O20 V3 1.833(2) . ?
O20 V3 1.833(2) 2_655 ?
V2 O14 1.952(3) 2_655 ?
V2 O6 1.979(3) 2_655 ?
V2 V4 3.0199(13) 2_655 ?
V4 V2 3.0199(13) 2_655 ?
V5 O15 1.881(3) 2_655 ?
V5 V7 2.9935(14) 2_655 ?
V7 O3 1.851(4) 2_655 ?
V7 V5 2.9935(15) 2_655 ?
C18 C25 0.793(15) 2_655 ?
C18 N6 1.477(9) . ?
C18 C17 1.490(9) . ?
C18 N7 1.689(15) 2_655 ?
C18 N8 1.792(15) 2_655 ?
C18 Ni3 2.251(12) 2_655 ?
C18 H18A 0.9600 . ?
C18 H18B 0.9599 . ?
N8 C19 0.822(13) 2_655 ?
N8 N6 1.178(12) 2_655 ?
N8 C26 1.470(9) . ?
N8 C27 1.471(9) . ?
N8 C20 1.66(2) 2_655 ?
N8 C18 1.792(15) 2_655 ?
N8 H8A 0.8999 . ?
N6 N8 1.178(12) 2_655 ?
N6 Ni3 1.193(8) 2_655 ?
N6 C19 1.457(9) . ?
N6 C26 1.653(13) 2_655 ?
N6 N7 1.718(12) 2_655 ?
N6 C25 1.932(14) 2_655 ?
N6 H6A 0.9003 . ?
N7 C17 1.213(15) 2_655 ?
N7 N5 1.396(14) 2_655 ?
N7 C25 1.469(9) . ?
N7 C22 1.476(9) . ?
N7 C18 1.689(15) 2_655 ?
N7 N6 1.718(12) 2_655 ?
N7 Ni3 1.925(8) 2_655 ?
N7 H7A 0.8999 . ?
N5 C24 1.170(15) 2_655 ?
N5 N7 1.396(14) 2_655 ?
N5 C30 1.471(9) . ?
N5 C17 1.472(9) . ?
N5 C21 1.884(15) 2_655 ?
N5 H5A 0.9001 . ?
C29 C30 1.497(9) . ?
C29 C27 1.498(9) . ?
C29 C21 1.504(18) 2_655 ?
C29 H29A 0.9602 . ?
C29 H29B 0.9600 . ?
C27 C28 1.504(10) . ?
C27 H27A 0.9601 . ?
C28 C20 1.31(2) 2_655 ?
C28 H28A 0.9600 . ?
C28 H28B 0.9599 . ?
C28 H28C 0.9602 . ?
C32 C30 1.507(9) . ?
C32 H32A 0.9600 . ?
C32 H32B 0.9599 . ?
C32 H32C 0.9602 . ?
C30 C31 1.506(9) . ?
C30 C24 1.644(17) 2_655 ?
C30 C23 1.664(18) 2_655 ?
C31 C21 1.446(17) 2_655 ?
C31 C23 1.48(2) 2_655 ?
C31 C22 1.627(17) 2_655 ?
C31 H31A 0.9600 . ?
C31 H31B 0.9601 . ?
C31 H31C 0.9600 . ?
C17 C25 0.972(14) 2_655 ?
C17 N7 1.213(15) 2_655 ?
C17 H17A 0.9599 . ?
C17 H17B 0.9601 . ?
C25 C18 0.793(15) 2_655 ?
C25 C17 0.972(14) 2_655 ?
C25 C26 1.501(9) . ?
C25 N6 1.932(14) 2_655 ?
C25 H25A 0.9600 . ?
C25 H25B 0.9600 . ?
C26 N6 1.653(13) 2_655 ?
C26 H26A 0.9600 . ?
C26 H26B 0.9598 . ?
C22 C21 1.501(9) . ?
C22 C23 1.510(19) . ?
C22 C24 1.570(18) . ?
C22 C31 1.627(17) 2_655 ?
C21 C31 1.446(17) 2_655 ?
C21 C19 1.497(9) . ?
C21 C29 1.504(18) 2_655 ?
C21 N5 1.884(15) 2_655 ?
C21 H21A 0.9600 . ?
C21 H21B 0.9599 . ?
C20 C28 1.31(2) 2_655 ?
C20 C19 1.48(2) . ?
C20 N8 1.66(2) 2_655 ?
C20 H20A 0.9600 . ?
C20 H20B 0.9600 . ?
C20 H20C 0.9600 . ?
C24 N5 1.170(15) 2_655 ?
C24 C30 1.644(17) 2_655 ?
C24 H24A 0.9601 . ?
C24 H24B 0.9598 . ?
C24 H24C 0.9598 . ?
C19 N8 0.822(13) 2_655 ?
C19 Ni3 2.029(13) 2_655 ?
C19 H19A 0.9601 . ?
C23 C31 1.48(2) 2_655 ?
C23 C30 1.664(18) 2_655 ?
C23 H23A 0.9602 . ?
C23 H23B 0.9599 . ?
C23 H23C 0.9599 . ?

loop_
_geom_hbond_atom_site_label_D
_geom_hbond_atom_site_label_H
_geom_hbond_atom_site_label_A
_geom_hbond_distance_DH
_geom_hbond_distance_HA
_geom_hbond_distance_DA
_geom_hbond_angle_DHA
_geom_hbond_site_symmetry_A
N8 H8A O16 0.90 1.92 2.809(10) 169.7 3
N6 H6A O10 0.90 2.12 3.014(11) 171.1 .
N7 H7A O10 0.90 1.93 2.798(9) 160.1 2_655

loop_
_geom_torsion_atom_site_label_1
_geom_torsion_atom_site_label_2
_geom_torsion_atom_site_label_3
_geom_torsion_atom_site_label_4
_geom_torsion
_geom_torsion_site_symmetry_1
_geom_torsion_site_symmetry_2
_geom_torsion_site_symmetry_3
_geom_torsion_site_symmetry_4
_geom_torsion_publ_flag
C10 N4 C11 C12 61.6(12) . . . . ?
Ni2 N4 C11 C12 -166.2(7) . . . . ?
C10 N4 C11 C13 -176.8(9) . . . . ?
Ni2 N4 C11 C13 -44.5(12) . . . . ?
N4 C11 C13 C14 66.2(13) . . . . ?
C12 C11 C13 C14 -170.2(10) . . . . ?
C9 N3 C14 C15 75(2) . . . . ?
Ni2 N3 C14 C15 -52(3) . . . . ?
C9 N3 C14 C16 -59(3) . . . . ?
Ni2 N3 C14 C16 173.9(17) . . . . ?
C9 N3 C14 C13 -179.7(19) . . . . ?
Ni2 N3 C14 C13 53(3) . . . . ?
C11 C13 C14 N3 -71.8(15) . . . . ?
C11 C13 C14 C15 53.0(12) . . . . ?
C11 C13 C14 C16 164.0(10) . . . . ?
C10' N4' C11' C12' -74(4) . . . . ?
Ni2 N4' C11' C12' 159.3(19) . . . . ?
C10' N4' C11' C13' 165(3) . . . . ?
Ni2 N4' C11' C13' 38(3) . . . . ?
N4' C11' C13' C14' -64(2) . . . . ?
C12' C11' C13' C14' 174.7(12) . . . . ?
C9' N3' C14' C16' 57.5(13) . . . . ?
Ni2 N3' C14' C16' 177.4(8) . . . . ?
C9' N3' C14' C13' 177.1(10) . . . . ?
Ni2 N3' C14' C13' -62.9(10) . . . . ?
C9' N3' C14' C15' -81(2) . . . . ?
Ni2 N3' C14' C15' 39(2) . . . . ?
C11' C13' C14' N3' 80.2(14) . . . . ?
C11' C13' C14' C16' -161.4(12) . . . . ?
C11' C13' C14' C15' -69.6(13) . . . . ?
C2 N2 C3 C5 -179.2(9) . . . . ?
Ni1 N2 C3 C5 -56.6(9) . . . . ?
C2 N2 C3 C4 54.7(11) . . . . ?
Ni1 N2 C3 C4 177.3(7) . . . . ?
N2 C3 C5 C6 77.3(11) . . . . ?
C4 C3 C5 C6 -157.2(10) . . . . ?
C1 N1 C6 C5 174.5(8) . . . . ?
Ni1 N1 C6 C5 43.2(9) . . . . ?
C1 N1 C6 C7 -69.7(11) . . . . ?
Ni1 N1 C6 C7 159.1(7) . . . . ?
C1 N1 C6 C8 59.6(12) . . . . ?
Ni1 N1 C6 C8 -71.6(11) . . . . ?
C3 C5 C6 N1 -65.6(10) . . . . ?
C3 C5 C6 C7 174.7(9) . . . . ?
C3 C5 C6 C8 56.6(11) . . . . ?
C2' N2' C3' C5' 175.2(17) . . . . ?
Ni1 N2' C3' C5' -59(2) . . . . ?
C2' N2' C3' C4' 69(3) . . . . ?
Ni1 N2' C3' C4' -165(2) . . . . ?
N2' C3' C5' C6' 80(3) . . . . ?
C4' C3' C5' C6' -168(3) . . . . ?
N1' C6' C5' C3' -72(3) . . . . ?
C7' C6' C5' C3' 171(3) . . . . ?
C8' C6' C5' C3' 53(3) . . . . ?
C5' C6' N1' C1' 173(2) . . . . ?
C7' C6' N1' C1' -61(2) . . . . ?
C8' C6' N1' C1' 74(3) . . . . ?
C5' C6' N1' Ni1 44(2) . . . . ?
C7' C6' N1' Ni1 169.9(16) . . . . ?
C8' C6' N1' Ni1 -55(3) . . . . ?
C3' N2' Ni1 O4 -52.8(16) . . . 5_656 ?
C2' N2' Ni1 O4 76.6(13) . . . 5_656 ?
C3' N2' Ni1 O4 127.2(16) . . . . ?
C2' N2' Ni1 O4 -103.4(13) . . . . ?
C3' N2' Ni1 N2' 135(100) . . . 5_656 ?
C2' N2' Ni1 N2' -96(100) . . . 5_656 ?
C3' N2' Ni1 N2 -144(2) . . . . ?
C2' N2' Ni1 N2 -14.5(11) . . . . ?
C3' N2' Ni1 N2 36(2) . . . 5_656 ?
C2' N2' Ni1 N2 165.5(11) . . . 5_656 ?
C3' N2' Ni1 N1 38.0(16) . . . . ?
C2' N2' Ni1 N1 167.4(15) . . . . ?
C3' N2' Ni1 N1 -142.0(16) . . . 5_656 ?
C2' N2' Ni1 N1 -12.6(15) . . . 5_656 ?
C3' N2' Ni1 N1' -139.9(17) . . . 5_656 ?
C2' N2' Ni1 N1' -10.6(14) . . . 5_656 ?
C3' N2' Ni1 N1' 40.1(17) . . . . ?
C2' N2' Ni1 N1' 169.4(14) . . . . ?
C2 N2 Ni1 O4 73.6(7) . . . 5_656 ?
C3 N2 Ni1 O4 -55.7(6) . . . 5_656 ?
C2 N2 Ni1 O4 -106.4(7) . . . . ?
C3 N2 Ni1 O4 124.3(6) . . . . ?
C2 N2 Ni1 N2' 163.4(15) . . . . ?
C3 N2 Ni1 N2' 34.0(12) . . . . ?
C2 N2 Ni1 N2' -16.6(15) . . . 5_656 ?
C3 N2 Ni1 N2' -146.0(12) . . . 5_656 ?
C2 N2 Ni1 N2 -130(78) . . . 5_656 ?
C3 N2 Ni1 N2 101(78) . . . 5_656 ?
C2 N2 Ni1 N1 165.2(7) . . . . ?
C3 N2 Ni1 N1 35.8(6) . . . . ?
C2 N2 Ni1 N1 -14.8(7) . . . 5_656 ?
C3 N2 Ni1 N1 -144.2(6) . . . 5_656 ?
C2 N2 Ni1 N1' -12.1(9) . . . 5_656 ?
C3 N2 Ni1 N1' -141.4(9) . . . 5_656 ?
C2 N2 Ni1 N1' 167.9(9) . . . . ?
C3 N2 Ni1 N1' 38.6(9) . . . . ?
C6 N1 Ni1 O4 60.3(7) . . . 5_656 ?
C1 N1 Ni1 O4 -75.0(6) . . . 5_656 ?
C6 N1 Ni1 O4 -119.7(7) . . . . ?
C1 N1 Ni1 O4 105.0(6) . . . . ?
C6 N1 Ni1 N2' -31.0(8) . . . . ?
C1 N1 Ni1 N2' -166.2(8) . . . . ?
C6 N1 Ni1 N2' 149.0(8) . . . 5_656 ?
C1 N1 Ni1 N2' 13.8(8) . . . 5_656 ?
C6 N1 Ni1 N2 -31.8(7) . . . . ?
C1 N1 Ni1 N2 -167.1(6) . . . . ?
C6 N1 Ni1 N2 148.2(7) . . . 5_656 ?
C1 N1 Ni1 N2 12.9(6) . . . 5_656 ?
C6 N1 Ni1 N1 -137(100) . . . 5_656 ?
C1 N1 Ni1 N1 88(100) . . . 5_656 ?
C6 N1 Ni1 N1' -26.2(17) . . . 5_656 ?
C1 N1 Ni1 N1' -161.4(13) . . . 5_656 ?
C6 N1 Ni1 N1' 153.8(17) . . . . ?
C1 N1 Ni1 N1' 18.6(13) . . . . ?
C1' N1' Ni1 O4 -71.1(17) . . . 5_656 ?
C6' N1' Ni1 O4 60.0(15) . . . 5_656 ?
C1' N1' Ni1 O4 108.9(17) . . . . ?
C6' N1' Ni1 O4 -120.0(15) . . . . ?
C1' N1' Ni1 N2' -162.9(17) . . . . ?
C6' N1' Ni1 N2' -31.8(16) . . . . ?
C1' N1' Ni1 N2' 17.1(17) . . . 5_656 ?
C6' N1' Ni1 N2' 148.2(16) . . . 5_656 ?
C1' N1' Ni1 N2 -165.0(15) . . . . ?
C6' N1' Ni1 N2 -33.8(17) . . . . ?
C1' N1' Ni1 N2 15.0(15) . . . 5_656 ?
C6' N1' Ni1 N2 146.2(17) . . . 5_656 ?
C1' N1' Ni1 N1 -159(3) . . . . ?
C6' N1' Ni1 N1 -27.3(11) . . . . ?
C1' N1' Ni1 N1 21(3) . . . 5_656 ?
C6' N1' Ni1 N1 152.7(11) . . . 5_656 ?
C1' N1' Ni1 N1' 114(100) . . . 5_656 ?
C6' N1' Ni1 N1' -115(100) . . . 5_656 ?
C9' N3' Ni2 N3' -10.4(4) . . . 2 ?
C14' N3' Ni2 N3' -137.3(10) . . . 2 ?
C9' N3' Ni2 N4' -12(5) . . . 2 ?
C14' N3' Ni2 N4' -139(5) . . . 2 ?
C9' N3' Ni2 N4' 169.3(13) . . . . ?
C14' N3' Ni2 N4' 42.3(13) . . . . ?
C9' N3' Ni2 N3 -13(11) . . . 2 ?
C14' N3' Ni2 N3 -140(11) . . . 2 ?
C9' N3' Ni2 N3 169.4(11) . . . . ?
C14' N3' Ni2 N3 42.4(12) . . . . ?
C9' N3' Ni2 O18 74.4(6) . . . . ?
C14' N3' Ni2 O18 -52.5(7) . . . . ?
C9' N3' Ni2 O18 -104.3(6) . . . 2 ?
C14' N3' Ni2 O18 128.8(7) . . . 2 ?
C9' N3' Ni2 N4 -13.7(7) . . . 2 ?
C14' N3' Ni2 N4 -140.6(7) . . . 2 ?
C9' N3' Ni2 N4 159.8(18) . . . . ?
C14' N3' Ni2 N4 32.8(11) . . . . ?
C10' N4' Ni2 N3' -170(2) . . . . ?
C11' N4' Ni2 N3' -30(3) . . . . ?
C10' N4' Ni2 N3' -169(4) . . . 2 ?
C11' N4' Ni2 N3' -28(7) . . . 2 ?
C10' N4' Ni2 N4' 9.9(16) . . . 2 ?
C11' N4' Ni2 N4' 150(4) . . . 2 ?
C10' N4' Ni2 N3 10(3) . . . 2 ?
C11' N4' Ni2 N3 150.4(18) . . . 2 ?
C10' N4' Ni2 N3 10(13) . . . . ?
C11' N4' Ni2 N3 151(17) . . . . ?
C10' N4' Ni2 O18 -77(2) . . . . ?
C11' N4' Ni2 O18 63(3) . . . . ?
C10' N4' Ni2 O18 104(2) . . . 2 ?
C11' N4' Ni2 O18 -115(3) . . . 2 ?
C10' N4' Ni2 N4 34(12) . . . 2 ?
C11' N4' Ni2 N4 175(8) . . . 2 ?
C10' N4' Ni2 N4 -167(2) . . . . ?
C11' N4' Ni2 N4 -27(2) . . . . ?
C9 N3 Ni2 N3' -161.3(15) . . . . ?
C14 N3 Ni2 N3' -37(3) . . . . ?
C9 N3 Ni2 N3' -159(10) . . . 2 ?
C14 N3 Ni2 N3' -34(13) . . . 2 ?
C9 N3 Ni2 N4' 19(3) . . . 2 ?
C14 N3 Ni2 N4' 143.3(15) . . . 2 ?
C9 N3 Ni2 N4' -161(16) . . . . ?
C14 N3 Ni2 N4' -36(12) . . . . ?
C9 N3 Ni2 N3 18.9(11) . . . 2 ?
C14 N3 Ni2 N3 143(3) . . . 2 ?
C9 N3 Ni2 O18 -67.9(17) . . . . ?
C14 N3 Ni2 O18 56(2) . . . . ?
C9 N3 Ni2 O18 113.7(17) . . . 2 ?
C14 N3 Ni2 O18 -122(2) . . . 2 ?
C9 N3 Ni2 N4 31(5) . . . 2 ?
C14 N3 Ni2 N4 155.2(19) . . . 2 ?
C9 N3 Ni2 N4 -158.1(17) . . . . ?
C14 N3 Ni2 N4 -34(2) . . . . ?
C11 N4 Ni2 N3' -159.1(19) . . . . ?
C10 N4 Ni2 N3' -21.9(11) . . . . ?
C11 N4 Ni2 N3' -149.9(8) . . . 2 ?
C10 N4 Ni2 N3' -12.8(7) . . . 2 ?
C11 N4 Ni2 N4' 6(10) . . . 2 ?
C10 N4 Ni2 N4' 143(10) . . . 2 ?
C11 N4 Ni2 N4' 30.5(14) . . . . ?
C10 N4 Ni2 N4' 167.6(13) . . . . ?
C11 N4 Ni2 N3 19(4) . . . 2 ?
C10 N4 Ni2 N3 156(4) . . . 2 ?
C11 N4 Ni2 N3 30.1(12) . . . . ?
C10 N4 Ni2 N3 167.2(11) . . . . ?
C11 N4 Ni2 O18 -64.0(8) . . . . ?
C10 N4 Ni2 O18 73.1(6) . . . . ?
C11 N4 Ni2 O18 117.9(8) . . . 2 ?
C10 N4 Ni2 O18 -104.9(6) . . . 2 ?
C11 N4 Ni2 N4 -152.2(9) . . . 2 ?
C10 N4 Ni2 N4 -15.1(5) . . . 2 ?
O4 Ni1 O4 V5 15(100) 5_656 . . . ?
N2' Ni1 O4 V5 -51.3(7) . . . . ?
N2' Ni1 O4 V5 128.7(7) 5_656 . . . ?
N2 Ni1 O4 V5 -77.9(5) . . . . ?
N2 Ni1 O4 V5 102.1(5) 5_656 . . . ?
N1 Ni1 O4 V5 15.9(6) . . . . ?
N1 Ni1 O4 V5 -164.1(6) 5_656 . . . ?
N1' Ni1 O4 V5 -138.8(7) 5_656 . . . ?
N1' Ni1 O4 V5 41.2(7) . . . . ?
N3' Ni2 O18 V1 -85.1(5) . . . . ?
N3' Ni2 O18 V1 -18.0(5) 2 . . . ?
N4' Ni2 O18 V1 82.2(8) 2 . . . ?
N4' Ni2 O18 V1 174.8(8) . . . . ?
N3 Ni2 O18 V1 90.0(7) 2 . . . ?
N3 Ni2 O18 V1 167.0(7) . . . . ?
O18 Ni2 O18 V1 -51.6(4) 2 . . . ?
N4 Ni2 O18 V1 1.4(5) 2 . . . ?
N4 Ni2 O18 V1 -104.4(5) . . . . ?
Ni2 O18 V1 O1 -144.8(4) . . . . ?
Ni2 O18 V1 O12 -54.1(4) . . . . ?
Ni2 O18 V1 O9 42.6(4) . . . . ?
Ni2 O18 V1 O13 127.9(4) . . . . ?
V3 O1 V1 O18 97.93(18) . . . . ?
V2 O1 V1 O18 -109.35(17) . . . . ?
V3 O1 V1 O12 -7.20(16) . . . . ?
V2 O1 V1 O12 145.51(16) . . . . ?
V3 O1 V1 O9 -92.1(2) . . . . ?
V2 O1 V1 O9 60.6(2) . . . . ?
V3 O1 V1 O13 -153.56(17) . . . . ?
V2 O1 V1 O13 -0.84(14) . . . . ?
V4 O12 V1 O18 149.0(4) . . . . ?
V3 O12 V1 O18 -104.83(17) . . . . ?
V4 O12 V1 O1 -99.8(4) . . . . ?
V3 O12 V1 O1 6.35(14) . . . . ?
V4 O12 V1 O9 36.9(4) . . . . ?
V3 O12 V1 O9 143.07(14) . . . . ?
V4 O12 V1 O13 -34.1(5) . . . . ?
V3 O12 V1 O13 72.1(3) . . . . ?
V6 O9 V1 O18 -125.0(3) . . . . ?
V8 O9 V1 O18 103.40(17) . . . . ?
V6 O9 V1 O1 65.0(4) . . . . ?
V8 O9 V1 O1 -66.6(2) . . . . ?
V6 O9 V1 O12 -17.7(3) . . . . ?
V8 O9 V1 O12 -149.31(15) . . . . ?
V6 O9 V1 O13 127.0(3) . . . . ?
V8 O9 V1 O13 -4.60(14) . . . . ?
V8 O13 V1 O18 -103.67(19) . . . . ?
V2 O13 V1 O18 110.50(18) . . . . ?
V8 O13 V1 O1 146.67(17) . . . . ?
V2 O13 V1 O1 0.84(14) . . . . ?
V8 O13 V1 O12 79.5(3) . . . . ?
V2 O13 V1 O12 -66.3(3) . . . . ?
V8 O13 V1 O9 4.76(14) . . . . ?
V2 O13 V1 O9 -141.08(16) . . . . ?
V8 O13 V2 O8 130.1(3) . . . . ?
V1 O13 V2 O8 -109.27(19) . . . . ?
V8 O13 V2 O14 18.9(3) . . . 2_655 ?
V1 O13 V2 O14 139.56(14) . . . 2_655 ?
V8 O13 V2 O1 -121.4(3) . . . . ?
V1 O13 V2 O1 -0.81(14) . . . . ?
V8 O13 V2 O6 -51.4(4) . . . 2_655 ?
V1 O13 V2 O6 69.2(3) . . . 2_655 ?
V8 O13 V2 V4 -7.2(3) . . . 2_655 ?
V1 O13 V2 V4 113.42(11) . . . 2_655 ?
V3 O1 V2 O8 -124.9(3) . . . . ?
V1 O1 V2 O8 106.7(2) . . . . ?
V3 O1 V2 O14 49.6(4) . . . 2_655 ?
V1 O1 V2 O14 -78.8(2) . . . 2_655 ?
V3 O1 V2 O13 129.2(3) . . . . ?
V1 O1 V2 O13 0.84(14) . . . . ?
V3 O1 V2 O6 -15.6(3) . . . 2_655 ?
V1 O1 V2 O6 -143.94(16) . . . 2_655 ?
V3 O1 V2 V4 9.2(4) . . . 2_655 ?
V1 O1 V2 V4 -119.22(11) . . . 2_655 ?
V3 O20 V3 O10 -179.62(15) 2_655 . . . ?
V3 O20 V3 O1 -66.44(10) 2_655 . . . ?
V3 O20 V3 O6 66.01(10) 2_655 . . . ?
V3 O20 V3 O12 3.0(2) 2_655 . . . ?
V1 O1 V3 O10 -88.9(2) . . . . ?
V2 O1 V3 O10 142.5(3) . . . . ?
V1 O1 V3 O20 164.52(18) . . . . ?
V2 O1 V3 O20 35.9(3) . . . . ?
V1 O1 V3 O6 70.7(2) . . . . ?
V2 O1 V3 O6 -58.0(4) . . . . ?
V1 O1 V3 O12 6.63(14) . . . . ?
V2 O1 V3 O12 -122.0(3) . . . . ?
V4 O6 V3 O10 90.5(2) . . . . ?
V2 O6 V3 O10 -140.8(3) 2_655 . . . ?
V4 O6 V3 O20 -162.69(17) . . . . ?
V2 O6 V3 O20 -34.0(3) 2_655 . . . ?
V4 O6 V3 O1 -68.9(2) . . . . ?
V2 O6 V3 O1 59.8(4) 2_655 . . . ?
V4 O6 V3 O12 -3.87(13) . . . . ?
V2 O6 V3 O12 124.9(3) 2_655 . . . ?
V4 O12 V3 O10 -107.85(18) . . . . ?
V1 O12 V3 O10 104.45(18) . . . . ?
V4 O12 V3 O20 69.6(3) . . . . ?
V1 O12 V3 O20 -78.1(3) . . . . ?
V4 O12 V3 O1 141.19(16) . . . . ?
V1 O12 V3 O1 -6.51(14) . . . . ?
V4 O12 V3 O6 3.98(14) . . . . ?
V1 O12 V3 O6 -143.72(16) . . . . ?
V1 O12 V4 O11 -150.4(3) . . . . ?
V3 O12 V4 O11 104.26(18) . . . . ?
V1 O12 V4 O5 -40.1(4) . . . . ?
V3 O12 V4 O5 -145.49(14) . . . . ?
V1 O12 V4 O6 101.4(4) . . . . ?
V3 O12 V4 O6 -3.91(14) . . . . ?
V1 O12 V4 O14 38.2(5) . . . . ?
V3 O12 V4 O14 -67.1(3) . . . . ?
V1 O12 V4 V2 78.5(4) . . . 2_655 ?
V3 O12 V4 V2 -26.88(16) . . . 2_655 ?
V5 O5 V4 O11 -99.54(18) . . . . ?
V6 O5 V4 O11 137.6(3) . . . . ?
V5 O5 V4 O12 150.05(15) . . . . ?
V6 O5 V4 O12 27.2(3) . . . . ?
V5 O5 V4 O6 65.3(3) . . . . ?
V6 O5 V4 O6 -57.5(4) . . . . ?
V5 O5 V4 O14 5.49(13) . . . . ?
V6 O5 V4 O14 -117.4(3) . . . . ?
V5 O5 V4 V2 27.98(15) . . . 2_655 ?
V6 O5 V4 V2 -94.9(3) . . . 2_655 ?
V3 O6 V4 O11 -103.56(18) . . . . ?
V2 O6 V4 O11 104.67(18) 2_655 . . . ?
V3 O6 V4 O12 4.36(15) . . . . ?
V2 O6 V4 O12 -147.41(16) 2_655 . . . ?
V3 O6 V4 O5 91.6(2) . . . . ?
V2 O6 V4 O5 -60.2(3) 2_655 . . . ?
V3 O6 V4 O14 152.19(17) . . . . ?
V2 O6 V4 O14 0.42(14) 2_655 . . . ?
V3 O6 V4 V2 151.8(2) . . . 2_655 ?
V5 O14 V4 O11 101.12(18) . . . . ?
V2 O14 V4 O11 -106.92(18) 2_655 . . . ?
V5 O14 V4 O12 -87.4(3) . . . . ?
V2 O14 V4 O12 64.5(3) 2_655 . . . ?
V5 O14 V4 O5 -5.59(13) . . . . ?
V2 O14 V4 O5 146.36(16) 2_655 . . . ?
V5 O14 V4 O6 -152.38(16) . . . . ?
V2 O14 V4 O6 -0.43(14) 2_655 . . . ?
V5 O14 V4 V2 -152.0(2) . . . 2_655 ?
Ni1 O4 V5 O15 30.2(6) . . . 2_655 ?
Ni1 O4 V5 O14 -65.6(5) . . . . ?
Ni1 O4 V5 O3 123.3(5) . . . . ?
Ni1 O4 V5 O5 -151.1(5) . . . . ?
Ni1 O4 V5 V7 84.0(5) . . . 2_655 ?
V4 O14 V5 O4 -100.74(17) . . . . ?
V2 O14 V5 O4 132.8(3) 2_655 . . . ?
V4 O14 V5 O15 152.48(15) . . . 2_655 ?
V2 O14 V5 O15 26.0(3) 2_655 . . 2_655 ?
V4 O14 V5 O3 66.6(2) . . . . ?
V2 O14 V5 O3 -59.9(4) 2_655 . . . ?
V4 O14 V5 O5 5.37(13) . . . . ?
V2 O14 V5 O5 -121.1(3) 2_655 . . . ?
V4 O14 V5 V7 116.84(11) . . . 2_655 ?
V2 O14 V5 V7 -9.6(4) 2_655 . . 2_655 ?
V7 O3 V5 O4 -97.90(19) 2_655 . . . ?
V6 O3 V5 O4 105.37(18) . . . . ?
V7 O3 V5 O15 7.95(17) 2_655 . . 2_655 ?
V6 O3 V5 O15 -148.78(16) . . . 2_655 ?
V7 O3 V5 O14 94.8(2) 2_655 . . . ?
V6 O3 V5 O14 -61.9(3) . . . . ?
V7 O3 V5 O5 156.07(18) 2_655 . . . ?
V6 O3 V5 O5 -0.66(14) . . . . ?
V6 O3 V5 V7 -156.7(2) . . . 2_655 ?
V4 O5 V5 O4 102.29(18) . . . . ?
V6 O5 V5 O4 -107.77(18) . . . . ?
V4 O5 V5 O15 -79.9(3) . . . 2_655 ?
V6 O5 V5 O15 70.0(3) . . . 2_655 ?
V4 O5 V5 O14 -5.57(13) . . . . ?
V6 O5 V5 O14 144.37(15) . . . . ?
V4 O5 V5 O3 -149.28(16) . . . . ?
V6 O5 V5 O3 0.66(14) . . . . ?
V4 O5 V5 V7 -134.01(9) . . . 2_655 ?
V6 O5 V5 V7 15.93(15) . . . 2_655 ?
V1 O9 V6 O16 123.1(3) . . . . ?
V8 O9 V6 O16 -105.79(18) . . . . ?
V1 O9 V6 O3 -60.3(4) . . . . ?
V8 O9 V6 O3 70.8(2) . . . . ?
V1 O9 V6 O5 13.7(3) . . . . ?
V8 O9 V6 O5 144.79(15) . . . . ?
V1 O9 V6 O2 -130.8(3) . . . . ?
V8 O9 V6 O2 0.29(14) . . . . ?
V7 O3 V6 O16 117.3(3) 2_655 . . . ?
V5 O3 V6 O16 -104.31(18) . . . . ?
V7 O3 V6 O9 -59.3(4) 2_655 . . . ?
V5 O3 V6 O9 79.2(2) . . . . ?
V7 O3 V6 O5 -137.8(4) 2_655 . . . ?
V5 O3 V6 O5 0.66(14) . . . . ?
V7 O3 V6 O2 7.7(3) 2_655 . . . ?
V5 O3 V6 O2 146.08(16) . . . . ?
V4 O5 V6 O16 -129.1(3) . . . . ?
V5 O5 V6 O16 108.17(19) . . . . ?
V4 O5 V6 O9 -19.8(3) . . . . ?
V5 O5 V6 O9 -142.54(15) . . . . ?
V4 O5 V6 O3 122.1(3) . . . . ?
V5 O5 V6 O3 -0.65(14) . . . . ?
V4 O5 V6 O2 51.0(4) . . . . ?
V5 O5 V6 O2 -71.8(3) . . . . ?
V7 O2 V6 O16 -119.9(3) . . . . ?
V8 O2 V6 O16 104.4(2) . . . . ?
V7 O2 V6 O9 135.5(3) . . . . ?
V8 O2 V6 O9 -0.29(14) . . . . ?
V7 O2 V6 O3 -8.1(3) . . . . ?
V8 O2 V6 O3 -143.86(16) . . . . ?
V7 O2 V6 O5 60.0(4) . . . . ?
V8 O2 V6 O5 -75.7(3) . . . . ?
V7 O19 V7 O17 179.44(16) 2_655 . . . ?
V7 O19 V7 O3 61.72(11) 2_655 . . 2_655 ?
V7 O19 V7 O2 -62.44(11) 2_655 . . . ?
V7 O19 V7 O15 -3.1(3) 2_655 . . . ?
V7 O19 V7 V5 51.62(11) 2_655 . . 2_655 ?
V8 O2 V7 O17 -85.0(2) . . . . ?
V6 O2 V7 O17 139.9(3) . . . . ?
V8 O2 V7 O19 166.34(18) . . . . ?
V6 O2 V7 O19 31.2(3) . . . . ?
V8 O2 V7 O3 66.7(2) . . . 2_655 ?
V6 O2 V7 O3 -68.4(4) . . . 2_655 ?
V8 O2 V7 O15 4.25(14) . . . . ?
V6 O2 V7 O15 -130.9(3) . . . . ?
V8 O2 V7 V5 30.45(16) . . . 2_655 ?
V6 O2 V7 V5 -104.7(3) . . . 2_655 ?
V8 O15 V7 O17 110.47(19) . . . . ?
V5 O15 V7 O17 -108.19(18) 2_655 . . . ?
V8 O15 V7 O19 -67.0(3) . . . . ?
V5 O15 V7 O19 74.3(3) 2_655 . . . ?
V8 O15 V7 O3 -134.84(17) . . . 2_655 ?
V5 O15 V7 O3 6.49(13) 2_655 . . 2_655 ?
V8 O15 V7 O2 -4.42(14) . . . . ?
V5 O15 V7 O2 136.92(16) 2_655 . . . ?
V8 O15 V7 V5 -141.3(2) . . . 2_655 ?
V5 O15 V8 O7 163.9(3) 2_655 . . . ?
V7 O15 V8 O7 -102.37(17) . . . . ?
V5 O15 V8 O13 52.5(4) 2_655 . . . ?
V7 O15 V8 O13 146.22(13) . . . . ?
V5 O15 V8 O2 -89.6(4) 2_655 . . . ?
V7 O15 V8 O2 4.14(13) . . . . ?
V5 O15 V8 O9 -25.6(5) 2_655 . . . ?
V7 O15 V8 O9 68.1(3) . . . . ?
V1 O13 V8 O7 99.88(17) . . . . ?
V2 O13 V8 O7 -139.9(3) . . . . ?
V1 O13 V8 O15 -150.13(16) . . . . ?
V2 O13 V8 O15 -29.9(3) . . . . ?
V1 O13 V8 O2 -59.0(3) . . . . ?
V2 O13 V8 O2 61.2(4) . . . . ?
V1 O13 V8 O9 -4.66(14) . . . . ?
V2 O13 V8 O9 115.5(3) . . . . ?
V7 O2 V8 O7 101.90(18) . . . . ?
V6 O2 V8 O7 -104.08(17) . . . . ?
V7 O2 V8 O15 -5.31(17) . . . . ?
V6 O2 V8 O15 148.71(17) . . . . ?
V7 O2 V8 O13 -98.9(2) . . . . ?
V6 O2 V8 O13 55.1(3) . . . . ?
V7 O2 V8 O9 -153.73(18) . . . . ?
V6 O2 V8 O9 0.29(14) . . . . ?
V1 O9 V8 O7 -102.04(18) . . . . ?
V6 O9 V8 O7 103.59(18) . . . . ?
V1 O9 V8 O15 87.4(3) . . . . ?
V6 O9 V8 O15 -66.9(3) . . . . ?
V1 O9 V8 O13 4.76(14) . . . . ?
V6 O9 V8 O13 -149.61(17) . . . . ?
V1 O9 V8 O2 154.08(17) . . . . ?
V6 O9 V8 O2 -0.29(14) . . . . ?
Ni3 Ni3 N8 C19 -160.0(11) 2_655 . . 2_655 ?
N6 Ni3 N8 C19 -111.6(17) 2_655 . . 2_655 ?
N7 Ni3 N8 C19 28.0(15) 2_655 . . 2_655 ?
N7 Ni3 N8 C19 -134.3(14) . . . 2_655 ?
N6 Ni3 N8 C19 50(8) . . . 2_655 ?
N5 Ni3 N8 C19 48.4(14) . . . 2_655 ?
C18 Ni3 N8 C19 -163.3(16) 2_655 . . 2_655 ?
C21 Ni3 N8 C19 5.5(13) 2_655 . . 2_655 ?
C22 Ni3 N8 C19 29.7(14) 2_655 . . 2_655 ?
Ni3 Ni3 N8 N6 -48.4(13) 2_655 . . 2_655 ?
N7 Ni3 N8 N6 139.6(10) 2_655 . . 2_655 ?
N7 Ni3 N8 N6 -22.6(10) . . . 2_655 ?
N6 Ni3 N8 N6 162(7) . . . 2_655 ?
C19 Ni3 N8 N6 111.6(17) 2_655 . . 2_655 ?
N5 Ni3 N8 N6 160.0(10) . . . 2_655 ?
C18 Ni3 N8 N6 -51.6(10) 2_655 . . 2_655 ?
C21 Ni3 N8 N6 117.1(11) 2_655 . . 2_655 ?
C22 Ni3 N8 N6 141.3(10) 2_655 . . 2_655 ?
Ni3 Ni3 N8 C26 -27.1(12) 2_655 . . . ?
N6 Ni3 N8 C26 21.3(10) 2_655 . . . ?
N7 Ni3 N8 C26 160.9(6) 2_655 . . . ?
N7 Ni3 N8 C26 -1.4(7) . . . . ?
N6 Ni3 N8 C26 -177(100) . . . . ?
C19 Ni3 N8 C26 132.9(17) 2_655 . . . ?
N5 Ni3 N8 C26 -178.7(8) . . . . ?
C18 Ni3 N8 C26 -30.4(8) 2_655 . . . ?
C21 Ni3 N8 C26 138.4(8) 2_655 . . . ?
C22 Ni3 N8 C26 162.6(8) 2_655 . . . ?
Ni3 Ni3 N8 C27 -156.3(6) 2_655 . . . ?
N6 Ni3 N8 C27 -108.0(13) 2_655 . . . ?
N7 Ni3 N8 C27 31.7(9) 2_655 . . . ?
N7 Ni3 N8 C27 -130.6(8) . . . . ?
N6 Ni3 N8 C27 54(7) . . . . ?
C19 Ni3 N8 C27 3.6(12) 2_655 . . . ?
N5 Ni3 N8 C27 52.0(8) . . . . ?
C18 Ni3 N8 C27 -159.6(11) 2_655 . . . ?
C21 Ni3 N8 C27 9.1(7) 2_655 . . . ?
C22 Ni3 N8 C27 33.3(8) 2_655 . . . ?
Ni3 Ni3 N8 C20 -118.1(12) 2_655 . . 2_655 ?
N6 Ni3 N8 C20 -69.7(14) 2_655 . . 2_655 ?
N7 Ni3 N8 C20 69.9(12) 2_655 . . 2_655 ?
N7 Ni3 N8 C20 -92.3(11) . . . 2_655 ?
N6 Ni3 N8 C20 92(7) . . . 2_655 ?
C19 Ni3 N8 C20 41.9(15) 2_655 . . 2_655 ?
N5 Ni3 N8 C20 90.3(12) . . . 2_655 ?
C18 Ni3 N8 C20 -121.3(13) 2_655 . . 2_655 ?
C21 Ni3 N8 C20 47.4(11) 2_655 . . 2_655 ?
C22 Ni3 N8 C20 71.6(11) 2_655 . . 2_655 ?
Ni3 Ni3 N8 C18 3.3(10) 2_655 . . 2_655 ?
N6 Ni3 N8 C18 51.6(10) 2_655 . . 2_655 ?
N7 Ni3 N8 C18 -168.7(6) 2_655 . . 2_655 ?
N7 Ni3 N8 C18 29.0(6) . . . 2_655 ?
N6 Ni3 N8 C18 -147(7) . . . 2_655 ?
C19 Ni3 N8 C18 163.3(16) 2_655 . . 2_655 ?
N5 Ni3 N8 C18 -148.4(6) . . . 2_655 ?
C21 Ni3 N8 C18 168.7(7) 2_655 . . 2_655 ?
C22 Ni3 N8 C18 -167.0(6) 2_655 . . 2_655 ?
C25 C18 N6 N8 135.2(19) 2_655 . . 2_655 ?
C26 C18 N6 N8 54.2(8) 2_655 . . 2_655 ?
C17 C18 N6 N8 174.2(12) . . . 2_655 ?
N7 C18 N6 N8 173.4(9) 2_655 . . 2_655 ?
Ni3 C18 N6 N8 -116.5(11) 2_655 . . 2_655 ?
C25 C18 N6 Ni3 -108.2(19) 2_655 . . 2_655 ?
C26 C18 N6 Ni3 170.8(10) 2_655 . . 2_655 ?
C17 C18 N6 Ni3 -69.3(14) . . . 2_655 ?
N7 C18 N6 Ni3 -70.1(9) 2_655 . . 2_655 ?
N8 C18 N6 Ni3 116.5(11) 2_655 . . 2_655 ?
C25 C18 N6 C19 134.9(18) 2_655 . . . ?
C26 C18 N6 C19 53.9(13) 2_655 . . . ?
C17 C18 N6 C19 173.9(12) . . . . ?
N7 C18 N6 C19 173.1(11) 2_655 . . . ?
N8 C18 N6 C19 -0.3(10) 2_655 . . . ?
Ni3 C18 N6 C19 -116.8(15) 2_655 . . . ?
C25 C18 N6 C26 81.0(18) 2_655 . . 2_655 ?
C17 C18 N6 C26 120.0(14) . . . 2_655 ?
N7 C18 N6 C26 119.2(9) 2_655 . . 2_655 ?
N8 C18 N6 C26 -54.2(8) 2_655 . . 2_655 ?
Ni3 C18 N6 C26 -170.8(10) 2_655 . . 2_655 ?
C25 C18 N6 N7 -38.2(16) 2_655 . . 2_655 ?
C26 C18 N6 N7 -119.2(9) 2_655 . . 2_655 ?
C17 C18 N6 N7 0.8(9) . . . 2_655 ?
N8 C18 N6 N7 -173.4(9) 2_655 . . 2_655 ?
Ni3 C18 N6 N7 70.1(9) 2_655 . . 2_655 ?
C26 C18 N6 C25 -81.0(18) 2_655 . . 2_655 ?
C17 C18 N6 C25 39.0(14) . . . 2_655 ?
N7 C18 N6 C25 38.2(16) 2_655 . . 2_655 ?
N8 C18 N6 C25 -135.2(19) 2_655 . . 2_655 ?
Ni3 C18 N6 C25 108.2(19) 2_655 . . 2_655 ?
C25 C18 N6 Ni3 -87.5(18) 2_655 . . . ?
C26 C18 N6 Ni3 -168.5(8) 2_655 . . . ?
C17 C18 N6 Ni3 -48.5(12) . . . . ?
N7 C18 N6 Ni3 -49.4(6) 2_655 . . . ?
N8 C18 N6 Ni3 137.3(9) 2_655 . . . ?
Ni3 C18 N6 Ni3 20.7(4) 2_655 . . . ?
Ni3 Ni3 N6 N8 -31.7(9) 2_655 . . 2_655 ?
N6 Ni3 N6 N8 -79(2) 2_655 . . 2_655 ?
N7 Ni3 N6 N8 144.6(13) 2_655 . . 2_655 ?
N7 Ni3 N6 N8 -54.1(12) . . . 2_655 ?
N8 Ni3 N6 N8 122(7) . . . 2_655 ?
C19 Ni3 N6 N8 166.3(14) 2_655 . . 2_655 ?
N5 Ni3 N6 N8 123.3(12) . . . 2_655 ?
C18 Ni3 N6 N8 -23.4(15) 2_655 . . 2_655 ?
C21 Ni3 N6 N8 165.0(11) 2_655 . . 2_655 ?
C22 Ni3 N6 N8 141.9(12) 2_655 . . 2_655 ?
N6 Ni3 N6 Ni3 -47.0(18) 2_655 . . 2_655 ?
N7 Ni3 N6 Ni3 176.2(8) 2_655 . . 2_655 ?
N7 Ni3 N6 Ni3 -22.4(6) . . . 2_655 ?
N8 Ni3 N6 Ni3 153(7) . . . 2_655 ?
C19 Ni3 N6 Ni3 -162.1(10) 2_655 . . 2_655 ?
N5 Ni3 N6 Ni3 154.9(6) . . . 2_655 ?
C18 Ni3 N6 Ni3 8.3(10) 2_655 . . 2_655 ?
C21 Ni3 N6 Ni3 -163.3(5) 2_655 . . 2_655 ?
C22 Ni3 N6 Ni3 173.6(6) 2_655 . . 2_655 ?
Ni3 Ni3 N6 C19 9.4(7) 2_655 . . . ?
N6 Ni3 N6 C19 -38(2) 2_655 . . . ?
N7 Ni3 N6 C19 -174.3(12) 2_655 . . . ?
N7 Ni3 N6 C19 -13.0(10) . . . . ?
N8 Ni3 N6 C19 163(7) . . . . ?
C19 Ni3 N6 C19 -152.6(17) 2_655 . . . ?
N5 Ni3 N6 C19 164.4(10) . . . . ?
C18 Ni3 N6 C19 17.7(13) 2_655 . . . ?
C21 Ni3 N6 C19 -153.9(10) 2_655 . . . ?
C22 Ni3 N6 C19 -177.0(10) 2_655 . . . ?
Ni3 Ni3 N6 C18 -125.8(11) 2_655 . . . ?
N6 Ni3 N6 C18 -172.7(12) 2_655 . . . ?
N7 Ni3 N6 C18 50.5(7) 2_655 . . . ?
N7 Ni3 N6 C18 -148.2(8) . . . . ?
N8 Ni3 N6 C18 28(7) . . . . ?
C19 Ni3 N6 C18 72.2(14) 2_655 . . . ?
N5 Ni3 N6 C18 29.2(8) . . . . ?
C18 Ni3 N6 C18 -117.5(11) 2_655 . . . ?
C21 Ni3 N6 C18 70.9(8) 2_655 . . . ?
C22 Ni3 N6 C18 47.8(8) 2_655 . . . ?
Ni3 Ni3 N6 C26 -142.3(18) 2_655 . . 2_655 ?
N6 Ni3 N6 C26 170.7(11) 2_655 . . 2_655 ?
N7 Ni3 N6 C26 33.9(13) 2_655 . . 2_655 ?
N7 Ni3 N6 C26 -164.7(14) . . . 2_655 ?
N8 Ni3 N6 C26 11(8) . . . 2_655 ?
C19 Ni3 N6 C26 56(2) 2_655 . . 2_655 ?
N5 Ni3 N6 C26 12.6(14) . . . 2_655 ?
C18 Ni3 N6 C26 -134.0(13) 2_655 . . 2_655 ?
C21 Ni3 N6 C26 54.3(15) 2_655 . . 2_655 ?
C22 Ni3 N6 C26 31.3(14) 2_655 . . 2_655 ?
Ni3 Ni3 N6 N7 -176.2(8) 2_655 . . 2_655 ?
N6 Ni3 N6 N7 136.8(11) 2_655 . . 2_655 ?
N7 Ni3 N6 N7 161.3(6) . . . 2_655 ?
N8 Ni3 N6 N7 -23(7) . . . 2_655 ?
C19 Ni3 N6 N7 21.7(13) 2_655 . . 2_655 ?
N5 Ni3 N6 N7 -21.3(5) . . . 2_655 ?
C18 Ni3 N6 N7 -168.0(6) 2_655 . . 2_655 ?
C21 Ni3 N6 N7 20.4(6) 2_655 . . 2_655 ?
C22 Ni3 N6 N7 -2.6(5) 2_655 . . 2_655 ?
Ni3 Ni3 N6 C25 -148.3(10) 2_655 . . 2_655 ?
N6 Ni3 N6 C25 164.7(10) 2_655 . . 2_655 ?
N7 Ni3 N6 C25 27.9(5) 2_655 . . 2_655 ?
N7 Ni3 N6 C25 -170.7(6) . . . 2_655 ?
N8 Ni3 N6 C25 5(7) . . . 2_655 ?
C19 Ni3 N6 C25 49.6(14) 2_655 . . 2_655 ?
N5 Ni3 N6 C25 6.6(6) . . . 2_655 ?
C18 Ni3 N6 C25 -140.0(8) 2_655 . . 2_655 ?
C21 Ni3 N6 C25 48.4(7) 2_655 . . 2_655 ?
C22 Ni3 N6 C25 25.3(6) 2_655 . . 2_655 ?
Ni3 Ni3 N7 C17 104.3(10) 2_655 . . 2_655 ?
N6 Ni3 N7 C17 -78.4(11) 2_655 . . 2_655 ?
N7 Ni3 N7 C17 139.7(10) 2_655 . . 2_655 ?
N6 Ni3 N7 C17 114.9(10) . . . 2_655 ?
N8 Ni3 N7 C17 -64.9(10) . . . 2_655 ?
C19 Ni3 N7 C17 -81.9(11) 2_655 . . 2_655 ?
N5 Ni3 N7 C17 -28(6) . . . 2_655 ?
C18 Ni3 N7 C17 -34.3(9) 2_655 . . 2_655 ?
C21 Ni3 N7 C17 -113.2(10) 2_655 . . 2_655 ?
C22 Ni3 N7 C17 -142.0(13) 2_655 . . 2_655 ?
Ni3 Ni3 N7 N5 34.3(5) 2_655 . . 2_655 ?
N6 Ni3 N7 N5 -148.5(8) 2_655 . . 2_655 ?
N7 Ni3 N7 N5 69.7(10) 2_655 . . 2_655 ?
N6 Ni3 N7 N5 44.9(6) . . . 2_655 ?
N8 Ni3 N7 N5 -134.9(6) . . . 2_655 ?
C19 Ni3 N7 N5 -151.9(7) 2_655 . . 2_655 ?
N5 Ni3 N7 N5 -98(5) . . . 2_655 ?
C18 Ni3 N7 N5 -104.3(8) 2_655 . . 2_655 ?
C21 Ni3 N7 N5 176.8(6) 2_655 . . 2_655 ?
C22 Ni3 N7 N5 147.9(11) 2_655 . . 2_655 ?
Ni3 Ni3 N7 C25 142.8(7) 2_655 . . . ?
N6 Ni3 N7 C25 -39.9(8) 2_655 . . . ?
N7 Ni3 N7 C25 178.3(6) 2_655 . . . ?
N6 Ni3 N7 C25 153.5(7) . . . . ?
N8 Ni3 N7 C25 -26.3(7) . . . . ?
C19 Ni3 N7 C25 -43.3(8) 2_655 . . . ?
N5 Ni3 N7 C25 10(5) . . . . ?
C18 Ni3 N7 C25 4.3(8) 2_655 . . . ?
C21 Ni3 N7 C25 -74.6(8) 2_655 . . . ?
C22 Ni3 N7 C25 -103.5(12) 2_655 . . . ?
Ni3 Ni3 N7 C22 7.4(7) 2_655 . . . ?
N6 Ni3 N7 C22 -175.4(10) 2_655 . . . ?
N7 Ni3 N7 C22 42.8(13) 2_655 . . . ?
N6 Ni3 N7 C22 18.0(9) . . . . ?
N8 Ni3 N7 C22 -161.8(8) . . . . ?
C19 Ni3 N7 C22 -178.8(9) 2_655 . . . ?
N5 Ni3 N7 C22 -125(5) . . . . ?
C18 Ni3 N7 C22 -131.2(11) 2_655 . . . ?
C21 Ni3 N7 C22 149.9(8) 2_655 . . . ?
C22 Ni3 N7 C22 121.0(13) 2_655 . . . ?
Ni3 Ni3 N7 C18 138.6(6) 2_655 . . 2_655 ?
N6 Ni3 N7 C18 -44.1(7) 2_655 . . 2_655 ?
N7 Ni3 N7 C18 174.0(7) 2_655 . . 2_655 ?
N6 Ni3 N7 C18 149.2(7) . . . 2_655 ?
N8 Ni3 N7 C18 -30.5(7) . . . 2_655 ?
C19 Ni3 N7 C18 -47.6(7) 2_655 . . 2_655 ?
N5 Ni3 N7 C18 6(5) . . . 2_655 ?
C21 Ni3 N7 C18 -78.9(8) 2_655 . . 2_655 ?
C22 Ni3 N7 C18 -107.7(12) 2_655 . . 2_655 ?
Ni3 Ni3 N7 N6 -177.3(6) 2_655 . . 2_655 ?
N7 Ni3 N7 N6 -141.9(7) 2_655 . . 2_655 ?
N6 Ni3 N7 N6 -166.7(8) . . . 2_655 ?
N8 Ni3 N7 N6 13.6(6) . . . 2_655 ?
C19 Ni3 N7 N6 -3.5(7) 2_655 . . 2_655 ?
N5 Ni3 N7 N6 50(5) . . . 2_655 ?
C18 Ni3 N7 N6 44.1(7) 2_655 . . 2_655 ?
C21 Ni3 N7 N6 -34.8(7) 2_655 . . 2_655 ?
C22 Ni3 N7 N6 -63.6(12) 2_655 . . 2_655 ?
N6 Ni3 N7 Ni3 177.3(6) 2_655 . . 2_655 ?
N7 Ni3 N7 Ni3 35.4(7) 2_655 . . 2_655 ?
N6 Ni3 N7 Ni3 10.6(3) . . . 2_655 ?
N8 Ni3 N7 Ni3 -169.1(3) . . . 2_655 ?
C19 Ni3 N7 Ni3 173.8(4) 2_655 . . 2_655 ?
N5 Ni3 N7 Ni3 -133(5) . . . 2_655 ?
C18 Ni3 N7 Ni3 -138.6(6) 2_655 . . 2_655 ?
C21 Ni3 N7 Ni3 142.5(4) 2_655 . . 2_655 ?
C22 Ni3 N7 Ni3 113.7(10) 2_655 . . 2_655 ?
Ni3 Ni3 N5 C22 102.8(12) 2_655 . . 2_655 ?
N6 Ni3 N5 C22 -77.7(13) 2_655 . . 2_655 ?
N7 Ni3 N5 C22 65.0(12) 2_655 . . 2_655 ?
N7 Ni3 N5 C22 -126(5) . . . 2_655 ?
N6 Ni3 N5 C22 90.7(12) . . . 2_655 ?
N8 Ni3 N5 C22 -89.4(12) . . . 2_655 ?
C19 Ni3 N5 C22 -71.3(12) 2_655 . . 2_655 ?
C18 Ni3 N5 C22 -120.3(12) 2_655 . . 2_655 ?
C21 Ni3 N5 C22 -37.2(11) 2_655 . . 2_655 ?
Ni3 Ni3 N5 C24 -116.8(16) 2_655 . . 2_655 ?
N6 Ni3 N5 C24 62.7(18) 2_655 . . 2_655 ?
N7 Ni3 N5 C24 -154.6(19) 2_655 . . 2_655 ?
N7 Ni3 N5 C24 15(6) . . . 2_655 ?
N6 Ni3 N5 C24 -128.9(16) . . . 2_655 ?
N8 Ni3 N5 C24 51.0(16) . . . 2_655 ?
C19 Ni3 N5 C24 69.1(16) 2_655 . . 2_655 ?
C18 Ni3 N5 C24 20.1(19) 2_655 . . 2_655 ?
C21 Ni3 N5 C24 103.2(17) 2_655 . . 2_655 ?
C22 Ni3 N5 C24 140(2) 2_655 . . 2_655 ?
Ni3 Ni3 N5 N7 37.8(6) 2_655 . . 2_655 ?
N6 Ni3 N5 N7 -142.7(7) 2_655 . . 2_655 ?
N7 Ni3 N5 N7 169(5) . . . 2_655 ?
N6 Ni3 N5 N7 25.7(6) . . . 2_655 ?
N8 Ni3 N5 N7 -154.4(6) . . . 2_655 ?
C19 Ni3 N5 N7 -136.3(7) 2_655 . . 2_655 ?
C18 Ni3 N5 N7 174.7(6) 2_655 . . 2_655 ?
C21 Ni3 N5 N7 -102.2(7) 2_655 . . 2_655 ?
C22 Ni3 N5 N7 -65.0(12) 2_655 . . 2_655 ?
Ni3 Ni3 N5 C30 142.7(7) 2_655 . . . ?
N6 Ni3 N5 C30 -37.8(11) 2_655 . . . ?
N7 Ni3 N5 C30 104.9(11) 2_655 . . . ?
N7 Ni3 N5 C30 -86(5) . . . . ?
N6 Ni3 N5 C30 130.6(9) . . . . ?
N8 Ni3 N5 C30 -49.5(9) . . . . ?
C19 Ni3 N5 C30 -31.4(9) 2_655 . . . ?
C18 Ni3 N5 C30 -80.4(11) 2_655 . . . ?
C21 Ni3 N5 C30 2.7(7) 2_655 . . . ?
C22 Ni3 N5 C30 39.9(11) 2_655 . . . ?
Ni3 Ni3 N5 C17 7.3(9) 2_655 . . . ?
N6 Ni3 N5 C17 -173.2(9) 2_655 . . . ?
N7 Ni3 N5 C17 -30.5(7) 2_655 . . . ?
N7 Ni3 N5 C17 139(5) . . . . ?
N6 Ni3 N5 C17 -4.8(9) . . . . ?
N8 Ni3 N5 C17 175.1(9) . . . . ?
C19 Ni3 N5 C17 -166.8(10) 2_655 . . . ?
C18 Ni3 N5 C17 144.2(8) 2_655 . . . ?
C21 Ni3 N5 C17 -132.7(11) 2_655 . . . ?
C22 Ni3 N5 C17 -95.5(15) 2_655 . . . ?
Ni3 Ni3 N5 C21 140.0(4) 2_655 . . 2_655 ?
N6 Ni3 N5 C21 -40.5(8) 2_655 . . 2_655 ?
N7 Ni3 N5 C21 102.2(7) 2_655 . . 2_655 ?
N7 Ni3 N5 C21 -89(5) . . . 2_655 ?
N6 Ni3 N5 C21 127.9(6) . . . 2_655 ?
N8 Ni3 N5 C21 -52.2(5) . . . 2_655 ?
C19 Ni3 N5 C21 -34.1(5) 2_655 . . 2_655 ?
C18 Ni3 N5 C21 -83.1(8) 2_655 . . 2_655 ?
C22 Ni3 N5 C21 37.2(11) 2_655 . . 2_655 ?
C19 N8 C27 C20 127(3) 2_655 . . 2_655 ?
N6 N8 C27 C20 85.1(17) 2_655 . . 2_655 ?
C26 N8 C27 C20 -3.7(18) . . . 2_655 ?
C18 N8 C27 C20 10(3) 2_655 . . 2_655 ?
Ni3 N8 C27 C20 121.5(15) . . . 2_655 ?
N6 N8 C27 C19 -42(2) 2_655 . . 2_655 ?
C26 N8 C27 C19 -131(2) . . . 2_655 ?
C20 N8 C27 C19 -127(3) 2_655 . . 2_655 ?
C18 N8 C27 C19 -117(3) 2_655 . . 2_655 ?
Ni3 N8 C27 C19 -5.8(19) . . . 2_655 ?
C19 N8 C27 C29 -58(2) 2_655 . . . ?
N6 N8 C27 C29 -99.8(12) 2_655 . . . ?
C26 N8 C27 C29 171.3(9) . . . . ?
C20 N8 C27 C29 175(2) 2_655 . . . ?
C18 N8 C27 C29 -175(2) 2_655 . . . ?
Ni3 N8 C27 C29 -63.5(11) . . . . ?
C19 N8 C27 C28 -178(2) 2_655 . . . ?
N6 N8 C27 C28 140.0(11) 2_655 . . . ?
C26 N8 C27 C28 51.1(13) . . . . ?
C20 N8 C27 C28 54.8(15) 2_655 . . . ?
C18 N8 C27 C28 65(3) 2_655 . . . ?
Ni3 N8 C27 C28 176.3(8) . . . . ?
C19 N8 C27 C21 -5(2) 2_655 . . 2_655 ?
N6 N8 C27 C21 -47.4(11) 2_655 . . 2_655 ?
C26 N8 C27 C21 -136.2(9) . . . 2_655 ?
C20 N8 C27 C21 -132.5(17) 2_655 . . 2_655 ?
C18 N8 C27 C21 -122(2) 2_655 . . 2_655 ?
Ni3 N8 C27 C21 -11.0(9) . . . 2_655 ?
C30 C29 C27 C20 -136(8) . . . 2_655 ?
C21 C29 C27 C20 -126(9) 2_655 . . 2_655 ?
C19 C29 C27 C20 -177(9) 2_655 . . 2_655 ?
C30 C29 C27 C19 40.9(16) . . . 2_655 ?
C21 C29 C27 C19 50.6(12) 2_655 . . 2_655 ?
C30 C29 C27 N8 67.1(14) . . . . ?
C21 C29 C27 N8 76.8(10) 2_655 . . . ?
C19 C29 C27 N8 26.2(9) 2_655 . . . ?
C30 C29 C27 C28 -173.0(11) . . . . ?
C21 C29 C27 C28 -163.2(11) 2_655 . . . ?
C19 C29 C27 C28 146.1(17) 2_655 . . . ?
C30 C29 C27 C21 -9.7(9) . . . 2_655 ?
C19 C29 C27 C21 -50.6(12) 2_655 . . 2_655 ?
C19 C27 C28 C20 -72(3) 2_655 . . 2_655 ?
N8 C27 C28 C20 -70.0(17) . . . 2_655 ?
C29 C27 C28 C20 171(2) . . . 2_655 ?
C21 C27 C28 C20 131(4) 2_655 . . 2_655 ?
C24 N5 C30 C22 131.3(18) 2_655 . . 2_655 ?
N7 N5 C30 C22 -16.7(15) 2_655 . . 2_655 ?
C17 N5 C30 C22 39.3(17) . . . 2_655 ?
C21 N5 C30 C22 -85.5(16) 2_655 . . 2_655 ?
Ni3 N5 C30 C22 -89.5(17) . . . 2_655 ?
C22 N5 C30 C21 85.5(16) 2_655 . . 2_655 ?
C24 N5 C30 C21 -143.2(12) 2_655 . . 2_655 ?
N7 N5 C30 C21 68.8(10) 2_655 . . 2_655 ?
C17 N5 C30 C21 124.8(11) . . . 2_655 ?
Ni3 N5 C30 C21 -4.0(11) . . . 2_655 ?
C22 N5 C30 C29 148.5(18) 2_655 . . . ?
C24 N5 C30 C29 -80.3(11) 2_655 . . . ?
N7 N5 C30 C29 131.7(9) 2_655 . . . ?
C17 N5 C30 C29 -172.3(10) . . . . ?
C21 N5 C30 C29 63.0(10) 2_655 . . . ?
Ni3 N5 C30 C29 59.0(11) . . . . ?
C22 N5 C30 C31 26.0(16) 2_655 . . . ?
C24 N5 C30 C31 157.2(13) 2_655 . . . ?
N7 N5 C30 C31 9.3(13) 2_655 . . . ?
C17 N5 C30 C31 65.2(13) . . . . ?
C21 N5 C30 C31 -59.5(10) 2_655 . . . ?
Ni3 N5 C30 C31 -63.5(12) . . . . ?
C22 N5 C30 C32 -93.1(18) 2_655 . . . ?
C24 N5 C30 C32 38.1(13) 2_655 . . . ?
N7 N5 C30 C32 -109.9(11) 2_655 . . . ?
C17 N5 C30 C32 -53.9(14) . . . . ?
C21 N5 C30 C32 -178.7(14) 2_655 . . . ?
Ni3 N5 C30 C32 177.4(10) . . . . ?
C22 N5 C30 C24 -131.3(18) 2_655 . . 2_655 ?
N7 N5 C30 C24 -148.0(12) 2_655 . . 2_655 ?
C17 N5 C30 C24 -92.0(12) . . . 2_655 ?
C21 N5 C30 C24 143.2(12) 2_655 . . 2_655 ?
Ni3 N5 C30 C24 139.2(13) . . . 2_655 ?
C22 N5 C30 C23 -27.9(16) 2_655 . . 2_655 ?
C24 N5 C30 C23 103.3(11) 2_655 . . 2_655 ?
N7 N5 C30 C23 -44.7(10) 2_655 . . 2_655 ?
C17 N5 C30 C23 11.3(13) . . . 2_655 ?
C21 N5 C30 C23 -113.4(11) 2_655 . . 2_655 ?
Ni3 N5 C30 C23 -117.4(9) . . . 2_655 ?
C27 C29 C30 C22 -41(2) . . . 2_655 ?
C21 C29 C30 C22 -53.6(18) 2_655 . . 2_655 ?
C19 C29 C30 C22 -21(2) 2_655 . . 2_655 ?
C27 C29 C30 C21 12.2(12) . . . 2_655 ?
C19 C29 C30 C21 33.0(8) 2_655 . . 2_655 ?
C27 C29 C30 N5 -65.3(14) . . . . ?
C21 C29 C30 N5 -77.5(10) 2_655 . . . ?
C19 C29 C30 N5 -44.5(11) 2_655 . . . ?
C27 C29 C30 C31 56.0(15) . . . . ?
C21 C29 C30 C31 43.8(10) 2_655 . . . ?
C19 C29 C30 C31 76.7(11) 2_655 . . . ?
C27 C29 C30 C32 177.7(12) . . . . ?
C21 C29 C30 C32 165.6(13) 2_655 . . . ?
C19 C29 C30 C32 -161.5(11) 2_655 . . . ?
C27 C29 C30 C24 -108.7(12) . . . 2_655 ?
C21 C29 C30 C24 -120.9(10) 2_655 . . 2_655 ?
C19 C29 C30 C24 -87.9(10) 2_655 . . 2_655 ?
C27 C29 C30 C23 105(3) . . . 2_655 ?
C21 C29 C30 C23 93(3) 2_655 . . 2_655 ?
C19 C29 C30 C23 126(3) 2_655 . . 2_655 ?
C23 C32 C30 C22 50.9(13) 2_655 . . 2_655 ?
C24 C32 C30 C22 -60.7(12) 2_655 . . 2_655 ?
C23 C32 C30 C21 -90(5) 2_655 . . 2_655 ?
C24 C32 C30 C21 159(5) 2_655 . . 2_655 ?
C22 C32 C30 C21 -140(6) 2_655 . . 2_655 ?
C23 C32 C30 N5 85.0(11) 2_655 . . . ?
C24 C32 C30 N5 -26.6(9) 2_655 . . . ?
C22 C32 C30 N5 34.1(9) 2_655 . . . ?
C23 C32 C30 C29 -156.4(11) 2_655 . . . ?
C24 C32 C30 C29 92.0(11) 2_655 . . . ?
C22 C32 C30 C29 152.7(17) 2_655 . . . ?
C23 C32 C30 C31 -33.7(11) 2_655 . . . ?
C24 C32 C30 C31 -145.4(12) 2_655 . . . ?
C22 C32 C30 C31 -84.6(16) 2_655 . . . ?
C23 C32 C30 C24 111.6(10) 2_655 . . 2_655 ?
C22 C32 C30 C24 60.7(12) 2_655 . . 2_655 ?
C24 C32 C30 C23 -111.6(10) 2_655 . . 2_655 ?
C22 C32 C30 C23 -50.9(13) 2_655 . . 2_655 ?
C22 C30 C31 C21 90.0(11) 2_655 . . 2_655 ?
N5 C30 C31 C21 76.1(10) . . . 2_655 ?
C29 C30 C31 C21 -45.3(10) . . . 2_655 ?
C32 C30 C31 C21 -166.7(14) . . . 2_655 ?
C24 C30 C31 C21 106(2) 2_655 . . 2_655 ?
C23 C30 C31 C21 155.3(12) 2_655 . . 2_655 ?
C22 C30 C31 C23 -65.3(12) 2_655 . . 2_655 ?
C21 C30 C31 C23 -155.3(12) 2_655 . . 2_655 ?
N5 C30 C31 C23 -79.3(10) . . . 2_655 ?
C29 C30 C31 C23 159.4(11) . . . 2_655 ?
C32 C30 C31 C23 38.0(12) . . . 2_655 ?
C24 C30 C31 C23 -50(2) 2_655 . . 2_655 ?
C21 C30 C31 C22 -90.0(11) 2_655 . . 2_655 ?
N5 C30 C31 C22 -13.9(9) . . . 2_655 ?
C29 C30 C31 C22 -135.3(14) . . . 2_655 ?
C32 C30 C31 C22 103.3(15) . . . 2_655 ?
C24 C30 C31 C22 15.7(18) 2_655 . . 2_655 ?
C23 C30 C31 C22 65.3(12) 2_655 . . 2_655 ?
C22 N5 C17 C25 -114(2) 2_655 . . 2_655 ?
C24 N5 C17 C25 145(2) 2_655 . . 2_655 ?
N7 N5 C17 C25 -39(2) 2_655 . . 2_655 ?
C30 N5 C17 C25 -136(2) . . . 2_655 ?
C21 N5 C17 C25 -87(2) 2_655 . . 2_655 ?
Ni3 N5 C17 C25 -3(3) . . . 2_655 ?
C22 N5 C17 N7 -74.7(11) 2_655 . . 2_655 ?
C24 N5 C17 N7 -175.8(12) 2_655 . . 2_655 ?
C30 N5 C17 N7 -97.0(11) . . . 2_655 ?
C21 N5 C17 N7 -47.5(12) 2_655 . . 2_655 ?
Ni3 N5 C17 N7 36.9(7) . . . 2_655 ?
C22 N5 C17 C18 -133.6(14) 2_655 . . . ?
C24 N5 C17 C18 125.3(13) 2_655 . . . ?
N7 N5 C17 C18 -58.9(11) 2_655 . . . ?
C30 N5 C17 C18 -155.9(11) . . . . ?
C21 N5 C17 C18 -106.4(13) 2_655 . . . ?
Ni3 N5 C17 C18 -22.0(13) . . . . ?
C24 N5 C17 C22 -101.0(13) 2_655 . . 2_655 ?
N7 N5 C17 C22 74.7(11) 2_655 . . 2_655 ?
C30 N5 C17 C22 -22.3(10) . . . 2_655 ?
C21 N5 C17 C22 27.2(11) 2_655 . . 2_655 ?
Ni3 N5 C17 C22 111.6(12) . . . 2_655 ?
C22 N5 C17 C24 101.0(13) 2_655 . . 2_655 ?
N7 N5 C17 C24 175.8(12) 2_655 . . 2_655 ?
C30 N5 C17 C24 78.7(11) . . . 2_655 ?
C21 N5 C17 C24 128.3(16) 2_655 . . 2_655 ?
Ni3 N5 C17 C24 -147.3(13) . . . 2_655 ?
C26 C18 C17 C25 -20.5(18) 2_655 . . 2_655 ?
N6 C18 C17 C25 -103(2) . . . 2_655 ?
N7 C18 C17 C25 -101.5(19) 2_655 . . 2_655 ?
N8 C18 C17 C25 -95(3) 2_655 . . 2_655 ?
Ni3 C18 C17 C25 -129.6(19) 2_655 . . 2_655 ?
C25 C18 C17 N7 101.5(19) 2_655 . . 2_655 ?
C26 C18 C17 N7 81.0(12) 2_655 . . 2_655 ?
N6 C18 C17 N7 -1.1(12) . . . 2_655 ?
N8 C18 C17 N7 7(3) 2_655 . . 2_655 ?
Ni3 C18 C17 N7 -28.1(8) 2_655 . . 2_655 ?
C25 C18 C17 N5 152(2) 2_655 . . . ?
C26 C18 C17 N5 131.8(13) 2_655 . . . ?
N6 C18 C17 N5 49.8(16) . . . . ?
N7 C18 C17 N5 50.8(10) 2_655 . . . ?
N8 C18 C17 N5 57(3) 2_655 . . . ?
Ni3 C18 C17 N5 22.7(13) 2_655 . . . ?
C25 C18 C17 C22 124(2) 2_655 . . 2_655 ?
C26 C18 C17 C22 103.1(17) 2_655 . . 2_655 ?
N6 C18 C17 C22 21(2) . . . 2_655 ?
N7 C18 C17 C22 22.1(12) 2_655 . . 2_655 ?
N8 C18 C17 C22 29(3) 2_655 . . 2_655 ?
Ni3 C18 C17 C22 -6.1(17) 2_655 . . 2_655 ?
C25 C18 C17 C24 -171(2) 2_655 . . 2_655 ?
C26 C18 C17 C24 168.8(11) 2_655 . . 2_655 ?
N6 C18 C17 C24 86.8(15) . . . 2_655 ?
N7 C18 C17 C24 87.9(12) 2_655 . . 2_655 ?
N8 C18 C17 C24 94(3) 2_655 . . 2_655 ?
Ni3 C18 C17 C24 59.7(13) 2_655 . . 2_655 ?
C17 N7 C25 C18 119(2) 2_655 . . 2_655 ?
N5 N7 C25 C18 94.7(15) 2_655 . . 2_655 ?
C22 N7 C25 C18 129.3(15) . . . 2_655 ?
N6 N7 C25 C18 -32.1(13) 2_655 . . 2_655 ?
Ni3 N7 C25 C18 13.4(17) 2_655 . . 2_655 ?
Ni3 N7 C25 C18 -8.8(15) . . . 2_655 ?
N5 N7 C25 C17 -24.6(13) 2_655 . . 2_655 ?
C22 N7 C25 C17 10.0(15) . . . 2_655 ?
C18 N7 C25 C17 -119(2) 2_655 . . 2_655 ?
N6 N7 C25 C17 -151.4(14) 2_655 . . 2_655 ?
Ni3 N7 C25 C17 -106.0(13) 2_655 . . 2_655 ?
Ni3 N7 C25 C17 -128.1(12) . . . 2_655 ?
C17 N7 C25 C26 177.4(18) 2_655 . . . ?
N5 N7 C25 C26 152.8(9) 2_655 . . . ?
C22 N7 C25 C26 -172.6(10) . . . . ?
C18 N7 C25 C26 58.1(14) 2_655 . . . ?
N6 N7 C25 C26 26.0(9) 2_655 . . . ?
Ni3 N7 C25 C26 71.4(12) 2_655 . . . ?
Ni3 N7 C25 C26 49.3(11) . . . . ?
C17 N7 C25 N6 151.4(14) 2_655 . . 2_655 ?
N5 N7 C25 N6 126.8(8) 2_655 . . 2_655 ?
C22 N7 C25 N6 161.4(10) . . . 2_655 ?
C18 N7 C25 N6 32.1(13) 2_655 . . 2_655 ?
Ni3 N7 C25 N6 45.4(7) 2_655 . . 2_655 ?
Ni3 N7 C25 N6 23.3(4) . . . 2_655 ?
C19 N8 C26 C18 133.1(17) 2_655 . . 2_655 ?
N6 N8 C26 C18 54.0(8) 2_655 . . 2_655 ?
C27 N8 C26 C18 173.1(10) . . . 2_655 ?
C20 N8 C26 C18 170.9(11) 2_655 . . 2_655 ?
Ni3 N8 C26 C18 42.6(9) . . . 2_655 ?
C19 N8 C26 C25 119.7(18) 2_655 . . . ?
N6 N8 C26 C25 40.5(10) 2_655 . . . ?
C27 N8 C26 C25 159.6(9) . . . . ?
C20 N8 C26 C25 157.5(11) 2_655 . . . ?
C18 N8 C26 C25 -13.4(7) 2_655 . . . ?
Ni3 N8 C26 C25 29.2(10) . . . . ?
C19 N8 C26 N6 79.1(17) 2_655 . . 2_655 ?
C27 N8 C26 N6 119.1(11) . . . 2_655 ?
C20 N8 C26 N6 117.0(10) 2_655 . . 2_655 ?
C18 N8 C26 N6 -54.0(8) 2_655 . . 2_655 ?
Ni3 N8 C26 N6 -11.4(5) . . . 2_655 ?
C19 N8 C26 C20 -37.9(17) 2_655 . . 2_655 ?
N6 N8 C26 C20 -117.0(10) 2_655 . . 2_655 ?
C27 N8 C26 C20 2.1(10) . . . 2_655 ?
C18 N8 C26 C20 -170.9(11) 2_655 . . 2_655 ?
Ni3 N8 C26 C20 -128.4(9) . . . 2_655 ?
C17 C25 C26 C18 -73(6) 2_655 . . 2_655 ?
N7 C25 C26 C18 -80.3(14) . . . 2_655 ?
N6 C25 C26 C18 -53.4(12) 2_655 . . 2_655 ?
C18 C25 C26 N8 25.7(13) 2_655 . . . ?
C17 C25 C26 N8 -47(6) 2_655 . . . ?
N7 C25 C26 N8 -54.7(13) . . . . ?
N6 C25 C26 N8 -27.7(7) 2_655 . . . ?
C18 C25 C26 N6 53.4(12) 2_655 . . 2_655 ?
C17 C25 C26 N6 -19(6) 2_655 . . 2_655 ?
N7 C25 C26 N6 -26.9(9) . . . 2_655 ?
C18 C25 C26 C20 71(3) 2_655 . . 2_655 ?
C17 C25 C26 C20 -2(8) 2_655 . . 2_655 ?
N7 C25 C26 C20 -9(3) . . . 2_655 ?
N6 C25 C26 C20 17(2) 2_655 . . 2_655 ?
C17 N7 C22 N5 -69.8(11) 2_655 . . 2_655 ?
C25 N7 C22 N5 -76.5(14) . . . 2_655 ?
C18 N7 C22 N5 -46.9(16) 2_655 . . 2_655 ?
N6 N7 C22 N5 45(3) 2_655 . . 2_655 ?
Ni3 N7 C22 N5 56.3(10) 2_655 . . 2_655 ?
Ni3 N7 C22 N5 52.6(11) . . . 2_655 ?
C17 N7 C22 C30 -156(6) 2_655 . . 2_655 ?
N5 N7 C22 C30 -86(6) 2_655 . . 2_655 ?
C25 N7 C22 C30 -162(6) . . . 2_655 ?
C18 N7 C22 C30 -133(6) 2_655 . . 2_655 ?
N6 N7 C22 C30 -41(7) 2_655 . . 2_655 ?
Ni3 N7 C22 C30 -29(6) 2_655 . . 2_655 ?
Ni3 N7 C22 C30 -33(6) . . . 2_655 ?
C17 N7 C22 C21 -166.4(12) 2_655 . . . ?
N5 N7 C22 C21 -96.6(14) 2_655 . . . ?
C25 N7 C22 C21 -173.1(10) . . . . ?
C18 N7 C22 C21 -143.5(11) 2_655 . . . ?
N6 N7 C22 C21 -52(3) 2_655 . . . ?
Ni3 N7 C22 C21 -40.2(10) 2_655 . . . ?
Ni3 N7 C22 C21 -44.0(13) . . . . ?
C17 N7 C22 C23 75.6(12) 2_655 . . . ?
N5 N7 C22 C23 145.4(15) 2_655 . . . ?
C25 N7 C22 C23 68.9(14) . . . . ?
C18 N7 C22 C23 98.5(14) 2_655 . . . ?
N6 N7 C22 C23 -170(2) 2_655 . . . ?
Ni3 N7 C22 C23 -158.3(9) 2_655 . . . ?
Ni3 N7 C22 C23 -162.0(9) . . . . ?
C17 N7 C22 C24 -45.5(11) 2_655 . . . ?
N5 N7 C22 C24 24.3(9) 2_655 . . . ?
C25 N7 C22 C24 -52.2(14) . . . . ?
C18 N7 C22 C24 -22.6(16) 2_655 . . . ?
N6 N7 C22 C24 69(2) 2_655 . . . ?
Ni3 N7 C22 C24 80.6(9) 2_655 . . . ?
Ni3 N7 C22 C24 76.9(10) . . . . ?
C17 N7 C22 C31 135.0(12) 2_655 . . 2_655 ?
N5 N7 C22 C31 -155.2(15) 2_655 . . 2_655 ?
C25 N7 C22 C31 128.3(11) . . . 2_655 ?
C18 N7 C22 C31 157.9(11) 2_655 . . 2_655 ?
N6 N7 C22 C31 -110(2) 2_655 . . 2_655 ?
Ni3 N7 C22 C31 -98.9(9) 2_655 . . 2_655 ?
Ni3 N7 C22 C31 -102.6(10) . . . 2_655 ?
N5 N7 C22 C17 69.8(11) 2_655 . . 2_655 ?
C25 N7 C22 C17 -6.7(11) . . . 2_655 ?
C18 N7 C22 C17 22.9(12) 2_655 . . 2_655 ?
N6 N7 C22 C17 115(2) 2_655 . . 2_655 ?
Ni3 N7 C22 C17 126.1(9) 2_655 . . 2_655 ?
Ni3 N7 C22 C17 122.4(10) . . . 2_655 ?
C17 N7 C22 C32 20(2) 2_655 . . 2_655 ?
N5 N7 C22 C32 90(2) 2_655 . . 2_655 ?
C25 N7 C22 C32 13(3) . . . 2_655 ?
C18 N7 C22 C32 43(3) 2_655 . . 2_655 ?
N6 N7 C22 C32 135(2) 2_655 . . 2_655 ?
Ni3 N7 C22 C32 146.2(19) 2_655 . . 2_655 ?
Ni3 N7 C22 C32 142.5(17) . . . 2_655 ?
C17 N7 C22 Ni3 -126.1(9) 2_655 . . 2_655 ?
N5 N7 C22 Ni3 -56.3(10) 2_655 . . 2_655 ?
C25 N7 C22 Ni3 -132.9(10) . . . 2_655 ?
C18 N7 C22 Ni3 -103.3(12) 2_655 . . 2_655 ?
N6 N7 C22 Ni3 -11(2) 2_655 . . 2_655 ?
Ni3 N7 C22 Ni3 -3.7(4) . . . 2_655 ?
N5 C22 C21 C30 106.1(16) 2_655 . . 2_655 ?
N7 C22 C21 C30 176.7(16) . . . 2_655 ?
C23 C22 C21 C30 -66.0(12) . . . 2_655 ?
C24 C22 C21 C30 57.4(12) . . . 2_655 ?
C31 C22 C21 C30 -82.2(11) 2_655 . . 2_655 ?
C17 C22 C21 C30 156(3) 2_655 . . 2_655 ?
C32 C22 C21 C30 -6.8(10) 2_655 . . 2_655 ?
Ni3 C22 C21 C30 144.4(12) 2_655 . . 2_655 ?
N5 C22 C21 C31 -171.7(13) 2_655 . . 2_655 ?
C30 C22 C21 C31 82.2(11) 2_655 . . 2_655 ?
N7 C22 C21 C31 -101.1(11) . . . 2_655 ?
C23 C22 C21 C31 16.2(11) . . . 2_655 ?
C24 C22 C21 C31 139.6(11) . . . 2_655 ?
C17 C22 C21 C31 -121(2) 2_655 . . 2_655 ?
C32 C22 C21 C31 75.4(10) 2_655 . . 2_655 ?
Ni3 C22 C21 C31 -133.4(8) 2_655 . . 2_655 ?
N5 C22 C21 C19 0.3(17) 2_655 . . . ?
C30 C22 C21 C19 -105.8(15) 2_655 . . . ?
N7 C22 C21 C19 70.9(14) . . . . ?
C23 C22 C21 C19 -171.8(11) . . . . ?
C24 C22 C21 C19 -48.4(15) . . . . ?
C31 C22 C21 C19 172.0(14) 2_655 . . . ?
C17 C22 C21 C19 51(3) 2_655 . . . ?
C32 C22 C21 C19 -112.6(12) 2_655 . . . ?
Ni3 C22 C21 C19 38.6(10) 2_655 . . . ?
N5 C22 C21 C29 75.0(13) 2_655 . . 2_655 ?
C30 C22 C21 C29 -31.1(12) 2_655 . . 2_655 ?
N7 C22 C21 C29 145.6(10) . . . 2_655 ?
C23 C22 C21 C29 -97.1(11) . . . 2_655 ?
C24 C22 C21 C29 26.3(12) . . . 2_655 ?
C31 C22 C21 C29 -113.3(11) 2_655 . . 2_655 ?
C17 C22 C21 C29 125(2) 2_655 . . 2_655 ?
C32 C22 C21 C29 -37.9(11) 2_655 . . 2_655 ?
Ni3 C22 C21 C29 113.3(8) 2_655 . . 2_655 ?
N5 C22 C21 C27 33(2) 2_655 . . 2_655 ?
C30 C22 C21 C27 -72.8(18) 2_655 . . 2_655 ?
N7 C22 C21 C27 103.9(16) . . . 2_655 ?
C23 C22 C21 C27 -138.9(14) . . . 2_655 ?
C24 C22 C21 C27 -15.4(19) . . . 2_655 ?
C31 C22 C21 C27 -155.0(18) 2_655 . . 2_655 ?
C17 C22 C21 C27 84(3) 2_655 . . 2_655 ?
C32 C22 C21 C27 -79.6(17) 2_655 . . 2_655 ?
Ni3 C22 C21 C27 71.5(14) 2_655 . . 2_655 ?
C30 C22 C21 N5 -106.1(16) 2_655 . . 2_655 ?
N7 C22 C21 N5 70.7(12) . . . 2_655 ?
C23 C22 C21 N5 -172.1(17) . . . 2_655 ?
C24 C22 C21 N5 -48.7(11) . . . 2_655 ?
C31 C22 C21 N5 171.7(13) 2_655 . . 2_655 ?
C17 C22 C21 N5 50(2) 2_655 . . 2_655 ?
C32 C22 C21 N5 -112.8(15) 2_655 . . 2_655 ?
Ni3 C22 C21 N5 38.3(10) 2_655 . . 2_655 ?
N5 C22 C21 Ni3 -38.3(10) 2_655 . . 2_655 ?
C30 C22 C21 Ni3 -144.4(12) 2_655 . . 2_655 ?
N7 C22 C21 Ni3 32.4(8) . . . 2_655 ?
C23 C22 C21 Ni3 149.6(10) . . . 2_655 ?
C24 C22 C21 Ni3 -87.0(9) . . . 2_655 ?
C31 C22 C21 Ni3 133.4(8) 2_655 . . 2_655 ?
C17 C22 C21 Ni3 12(2) 2_655 . . 2_655 ?
C32 C22 C21 Ni3 -151.2(9) 2_655 . . 2_655 ?
C30 C22 C24 N5 134.5(18) 2_655 . . 2_655 ?
N7 C22 C24 N5 -31.4(12) . . . 2_655 ?
C21 C22 C24 N5 88.7(16) . . . 2_655 ?
C23 C22 C24 N5 -149.7(16) . . . 2_655 ?
C31 C22 C24 N5 148(2) 2_655 . . 2_655 ?
C17 C22 C24 N5 -62.3(12) 2_655 . . 2_655 ?
C32 C22 C24 N5 -177.9(16) 2_655 . . 2_655 ?
Ni3 C22 C24 N5 18.9(12) 2_655 . . 2_655 ?
N5 C22 C24 C30 -134.5(18) 2_655 . . 2_655 ?
N7 C22 C24 C30 -165.9(15) . . . 2_655 ?
C21 C22 C24 C30 -45.8(10) . . . 2_655 ?
C23 C22 C24 C30 75.8(12) . . . 2_655 ?
C31 C22 C24 C30 13.4(15) 2_655 . . 2_655 ?
C17 C22 C24 C30 163.2(13) 2_655 . . 2_655 ?
C32 C22 C24 C30 47.7(10) 2_655 . . 2_655 ?
Ni3 C22 C24 C30 -115.6(11) 2_655 . . 2_655 ?
N5 C22 C24 C32 177.9(16) 2_655 . . 2_655 ?
C30 C22 C24 C32 -47.7(10) 2_655 . . 2_655 ?
N7 C22 C24 C32 146.4(10) . . . 2_655 ?
C21 C22 C24 C32 -93.4(11) . . . 2_655 ?
C23 C22 C24 C32 28.2(11) . . . 2_655 ?
C31 C22 C24 C32 -34.3(19) 2_655 . . 2_655 ?
C17 C22 C24 C32 115.5(9) 2_655 . . 2_655 ?
Ni3 C22 C24 C32 -163.3(8) 2_655 . . 2_655 ?
N5 C22 C24 C17 62.3(12) 2_655 . . 2_655 ?
C30 C22 C24 C17 -163.2(13) 2_655 . . 2_655 ?
N7 C22 C24 C17 30.9(7) . . . 2_655 ?
C21 C22 C24 C17 151.0(12) . . . 2_655 ?
C23 C22 C24 C17 -87.4(10) . . . 2_655 ?
C31 C22 C24 C17 -150(2) 2_655 . . 2_655 ?
C32 C22 C24 C17 -115.5(9) 2_655 . . 2_655 ?
Ni3 C22 C24 C17 81.2(6) 2_655 . . 2_655 ?
Ni3 N6 C19 N8 -124.1(14) 2_655 . . 2_655 ?
C18 N6 C19 N8 0.5(18) . . . 2_655 ?
C26 N6 C19 N8 37.8(13) 2_655 . . 2_655 ?
N7 N6 C19 N8 104(8) 2_655 . . 2_655 ?
C25 N6 C19 N8 22(2) 2_655 . . 2_655 ?
Ni3 N6 C19 N8 -127.9(14) . . . 2_655 ?
N8 N6 C19 C27 -73(3) 2_655 . . 2_655 ?
Ni3 N6 C19 C27 163(3) 2_655 . . 2_655 ?
C18 N6 C19 C27 -72(3) . . . 2_655 ?
C26 N6 C19 C27 -35(3) 2_655 . . 2_655 ?
N7 N6 C19 C27 31(9) 2_655 . . 2_655 ?
C25 N6 C19 C27 -51(3) 2_655 . . 2_655 ?
Ni3 N6 C19 C27 159(2) . . . 2_655 ?
N8 N6 C19 C20 -71.8(15) 2_655 . . . ?
Ni3 N6 C19 C20 164.1(11) 2_655 . . . ?
C18 N6 C19 C20 -71.3(16) . . . . ?
C26 N6 C19 C20 -34.0(13) 2_655 . . . ?
N7 N6 C19 C20 32(8) 2_655 . . . ?
C25 N6 C19 C20 -50.0(19) 2_655 . . . ?
Ni3 N6 C19 C20 160.3(10) . . . . ?
N8 N6 C19 C21 163(2) 2_655 . . . ?
Ni3 N6 C19 C21 39.0(14) 2_655 . . . ?
C18 N6 C19 C21 163.6(11) . . . . ?
C26 N6 C19 C21 -159.1(12) 2_655 . . . ?
N7 N6 C19 C21 -93(8) 2_655 . . . ?
C25 N6 C19 C21 -175.1(10) 2_655 . . . ?
Ni3 N6 C19 C21 35.2(16) . . . . ?
N8 N6 C19 C29 112(4) 2_655 . . 2_655 ?
Ni3 N6 C19 C29 -12(3) 2_655 . . 2_655 ?
C18 N6 C19 C29 112(3) . . . 2_655 ?
C26 N6 C19 C29 150(3) 2_655 . . 2_655 ?
N7 N6 C19 C29 -144(6) 2_655 . . 2_655 ?
C25 N6 C19 C29 134(2) 2_655 . . 2_655 ?
Ni3 N6 C19 C29 -16(3) . . . 2_655 ?
N8 N6 C19 Ni3 124.1(14) 2_655 . . 2_655 ?
C18 N6 C19 Ni3 124.6(14) . . . 2_655 ?
C26 N6 C19 Ni3 161.9(9) 2_655 . . 2_655 ?
N7 N6 C19 Ni3 -132(8) 2_655 . . 2_655 ?
C25 N6 C19 Ni3 145.8(16) 2_655 . . 2_655 ?
Ni3 N6 C19 Ni3 -3.8(3) . . . 2_655 ?
C27 C20 C19 N8 131(2) 2_655 . . 2_655 ?
C28 C20 C19 N8 89.5(19) 2_655 . . 2_655 ?
C26 C20 C19 N8 -21.7(11) 2_655 . . 2_655 ?
C28 C20 C19 C27 -41.0(18) 2_655 . . 2_655 ?
N8 C20 C19 C27 -131(2) 2_655 . . 2_655 ?
C26 C20 C19 C27 -152(2) 2_655 . . 2_655 ?
C27 C20 C19 N6 -179(2) 2_655 . . . ?
C28 C20 C19 N6 139.8(15) 2_655 . . . ?
N8 C20 C19 N6 50.2(10) 2_655 . . . ?
C26 C20 C19 N6 28.5(10) 2_655 . . . ?
C27 C20 C19 C21 -53.5(19) 2_655 . . . ?
C28 C20 C19 C21 -94.5(19) 2_655 . . . ?
N8 C20 C19 C21 175.9(19) 2_655 . . . ?
C26 C20 C19 C21 154.2(11) 2_655 . . . ?
C27 C20 C19 C29 -0.6(18) 2_655 . . 2_655 ?
C28 C20 C19 C29 -41.6(18) 2_655 . . 2_655 ?
N8 C20 C19 C29 -131.2(16) 2_655 . . 2_655 ?
C26 C20 C19 C29 -152.9(9) 2_655 . . 2_655 ?
C27 C20 C19 Ni3 -164(2) 2_655 . . 2_655 ?
C28 C20 C19 Ni3 154.6(14) 2_655 . . 2_655 ?
N8 C20 C19 Ni3 65.0(16) 2_655 . . 2_655 ?
C26 C20 C19 Ni3 43.3(18) 2_655 . . 2_655 ?
C30 C21 C19 N8 -67(6) 2_655 . . 2_655 ?
C31 C21 C19 N8 99(10) 2_655 . . 2_655 ?
C22 C21 C19 N8 -22(6) . . . 2_655 ?
C29 C21 C19 N8 -113(5) 2_655 . . 2_655 ?
C27 C21 C19 N8 -163(6) 2_655 . . 2_655 ?
N5 C21 C19 N8 -22(5) 2_655 . . 2_655 ?
Ni3 C21 C19 N8 23(5) 2_655 . . 2_655 ?
C30 C21 C19 C27 95.8(16) 2_655 . . 2_655 ?
C31 C21 C19 C27 -98(8) 2_655 . . 2_655 ?
C22 C21 C19 C27 140.3(14) . . . 2_655 ?
C29 C21 C19 C27 50.1(12) 2_655 . . 2_655 ?
N5 C21 C19 C27 140.4(13) 2_655 . . 2_655 ?
Ni3 C21 C19 C27 -174.0(15) 2_655 . . 2_655 ?
C30 C21 C19 N6 -111.8(14) 2_655 . . . ?
C31 C21 C19 N6 54(9) 2_655 . . . ?
C22 C21 C19 N6 -67.3(16) . . . . ?
C29 C21 C19 N6 -157.4(14) 2_655 . . . ?
C27 C21 C19 N6 152(2) 2_655 . . . ?
N5 C21 C19 N6 -67.1(12) 2_655 . . . ?
Ni3 C21 C19 N6 -21.5(8) 2_655 . . . ?
C30 C21 C19 C20 125.4(14) 2_655 . . . ?
C31 C21 C19 C20 -69(8) 2_655 . . . ?
C22 C21 C19 C20 169.9(12) . . . . ?
C29 C21 C19 C20 79.8(13) 2_655 . . . ?
C27 C21 C19 C20 29.6(12) 2_655 . . . ?
N5 C21 C19 C20 170.0(12) 2_655 . . . ?
Ni3 C21 C19 C20 -144.3(14) 2_655 . . . ?
C30 C21 C19 C29 45.7(11) 2_655 . . 2_655 ?
C31 C21 C19 C29 -149(8) 2_655 . . 2_655 ?
C22 C21 C19 C29 90.2(12) . . . 2_655 ?
C27 C21 C19 C29 -50.1(12) 2_655 . . 2_655 ?
N5 C21 C19 C29 90.3(8) 2_655 . . 2_655 ?
Ni3 C21 C19 C29 135.9(8) 2_655 . . 2_655 ?
C30 C21 C19 Ni3 -90.2(12) 2_655 . . 2_655 ?
C31 C21 C19 Ni3 75(8) 2_655 . . 2_655 ?
C22 C21 C19 Ni3 -45.7(11) . . . 2_655 ?
C29 C21 C19 Ni3 -135.9(8) 2_655 . . 2_655 ?
C27 C21 C19 Ni3 174.0(15) 2_655 . . 2_655 ?
N5 C21 C19 Ni3 -45.6(6) 2_655 . . 2_655 ?
N5 C22 C23 C31 178(3) 2_655 . . 2_655 ?
C30 C22 C23 C31 -65.9(10) 2_655 . . 2_655 ?
N7 C22 C23 C31 102.6(10) . . . 2_655 ?
C21 C22 C23 C31 -15.9(11) . . . 2_655 ?
C24 C22 C23 C31 -138.7(11) . . . 2_655 ?
C17 C22 C23 C31 145.3(10) 2_655 . . 2_655 ?
C32 C22 C23 C31 -109.0(11) 2_655 . . 2_655 ?
Ni3 C22 C23 C31 65.7(19) 2_655 . . 2_655 ?
N5 C22 C23 C30 -116(3) 2_655 . . 2_655 ?
N7 C22 C23 C30 168.5(15) . . . 2_655 ?
C21 C22 C23 C30 49.9(10) . . . 2_655 ?
C24 C22 C23 C30 -72.8(12) . . . 2_655 ?
C31 C22 C23 C30 65.9(10) 2_655 . . 2_655 ?
C17 C22 C23 C30 -148.8(13) 2_655 . . 2_655 ?
C32 C22 C23 C30 -43.1(11) 2_655 . . 2_655 ?
Ni3 C22 C23 C30 132(2) 2_655 . . 2_655 ?
N5 C22 C23 C32 -73(3) 2_655 . . 2_655 ?
C30 C22 C23 C32 43.1(11) 2_655 . . 2_655 ?
N7 C22 C23 C32 -148.4(10) . . . 2_655 ?
C21 C22 C23 C32 93.1(11) . . . 2_655 ?
C24 C22 C23 C32 -29.6(11) . . . 2_655 ?
C31 C22 C23 C32 109.0(11) 2_655 . . 2_655 ?
C17 C22 C23 C32 -105.7(10) 2_655 . . 2_655 ?
Ni3 C22 C23 C32 174.7(16) 2_655 . . 2_655 ?
